data_1553862
loop_
_publ_author_name
'Al-Azemi, Talal F.'
'Mohamod, Abdirahman A.'
'Vinodh, Mickey'
'Alipour, Fatemeh H.'

_publ_section_title
;
 A new approach for the synthesis of mono- and A1/A2-dihydroxy-substituted
 pillar[5]arenes and their complexation with alkyl alcohols in solution
 and in the solid state
;
_journal_issue 1
_journal_name_full 'Organic Chemistry Frontiers'
_journal_page_first 10
_journal_paper_doi 10.1039/C7QO00641A
_journal_volume 5
_journal_year 2018
_chemical_formula_moiety 'C75 H70 O10, C4 H8 O2, 0.5(C6 H14)'
_chemical_formula_sum 'C82 H85 O12'
_chemical_formula_weight 1262.56
_space_group_IT_number 4
_space_group_name_Hall 'P 2yb'
_space_group_name_H-M_alt 'P 1 21 1'
_symmetry_cell_setting monoclinic
_symmetry_Int_Tables_number 4
_symmetry_space_group_name_Hall 'P 2yb'
_symmetry_space_group_name_H-M 'P 1 21 1'
_atom_sites_solution_hydrogens geom
_atom_sites_solution_primary direct
_atom_sites_solution_secondary difmap
_audit_update_record
;
2017-06-17 deposited with the CCDC.
2017-10-11 downloaded from the CCDC.
;
_cell_angle_alpha 90.0000
_cell_angle_beta 93.48(4)
_cell_angle_gamma 90.0000
_cell_formula_units_Z 4
_cell_length_a 16.77(4)
_cell_length_b 21.69(5)
_cell_length_c 18.89(4)
_cell_measurement_reflns_used 237
_cell_measurement_temperature 150
_cell_measurement_theta_max 25.09
_cell_measurement_theta_min 12.92
_cell_volume 6858(3)
_computing_cell_refinement 'CrystalClear-SM Expert 2.0 r4'
_computing_data_collection 'CrystalClear-SM Expert 2.0 r4 (Rigaku, 2009)'
_computing_data_reduction 'CrystalClear-SM Expert 2.0 r4'
_computing_molecular_graphics 'CrystalStructure 4.0'
_computing_publication_material 'CrystalStructure 4.0 (Rigaku, 2010)'
_computing_structure_refinement 'SHELXL97 (Sheldrick, 2008)'
_computing_structure_solution 'SHELXD (Schneider, et al., 2002)'
_diffrn_ambient_temperature 150
_diffrn_detector_area_resol_mean 10.000
_diffrn_measured_fraction_theta_full 0.989
_diffrn_measured_fraction_theta_max 0.989
_diffrn_measurement_device_type 'Rigaku R-AXIS RAPID'
_diffrn_measurement_method \w
_diffrn_radiation_type 'Mo K\a'
_diffrn_radiation_wavelength 0.71075
_diffrn_reflns_av_R_equivalents 0.0737
_diffrn_reflns_limit_h_max 19
_diffrn_reflns_limit_h_min -19
_diffrn_reflns_limit_k_max 25
_diffrn_reflns_limit_k_min -25
_diffrn_reflns_limit_l_max 22
_diffrn_reflns_limit_l_min -22
_diffrn_reflns_number 38236
_diffrn_reflns_theta_full 25.03
_diffrn_reflns_theta_max 25.03
_diffrn_standards_number 0
_exptl_absorpt_coefficient_mu 0.081
_exptl_absorpt_correction_T_max 0.998
_exptl_absorpt_correction_T_min 0.380
_exptl_absorpt_correction_type multi-scan
_exptl_absorpt_process_details 'ABSCOR (Rigaku, 1995)'
_exptl_crystal_colour Colorless
_exptl_crystal_density_diffrn 1.223
_exptl_crystal_density_method 'not measured'
_exptl_crystal_description Platelet
_exptl_crystal_F_000 2692.00
_exptl_crystal_size_max 0.200
_exptl_crystal_size_mid 0.170
_exptl_crystal_size_min 0.030
_refine_diff_density_max 0.630
_refine_diff_density_min -0.410
_refine_ls_extinction_method none
_refine_ls_goodness_of_fit_ref 1.013
_refine_ls_hydrogen_treatment constr
_refine_ls_number_parameters 1699
_refine_ls_number_reflns 12338
_refine_ls_number_restraints 203
_refine_ls_R_factor_gt 0.0751
_refine_ls_shift/su_max 0.009
_refine_ls_structure_factor_coef Fsqd
_refine_ls_weighting_details 'w = 1/[\s^2^(Fo^2^)+(0.1266P)^2^+0.7043P] where P=(Fo^2^+2Fc^2^)/3'
_refine_ls_weighting_scheme calc
_refine_ls_wR_factor_ref 0.2118
_reflns_number_gt 7627
_reflns_number_total 12338
_reflns_threshold_expression F^2^>2.0\s(F^2^)
_cod_data_source_file c7qo00641a2.cif
_cod_data_source_block User-defined_CCDC2
_cod_depositor_comments
;

2022-03-18
Z value and formula fixed to values more according to usual
chemical conventions.                 miguel
;
_cod_original_formula_sum 'C164 H170 O24'
_cod_original_formula_weight 2525.13
_cod_original_formula_moiety 'C164 H170 O24'
_cod_original_formula_units_Z 2
_cod_original_cell_volume 6858(25)
_cod_database_code 1553862

loop_
_symmetry_equiv_pos_site_id
_symmetry_equiv_pos_as_xyz
1 +X,+Y,+Z
2 -X,1/2+Y,-Z

loop_
_atom_site_label
_atom_site_type_symbol
_atom_site_fract_x
_atom_site_fract_y
_atom_site_fract_z
_atom_site_U_iso_or_equiv
_atom_site_adp_type
_atom_site_occupancy
_atom_site_symmetry_multiplicity
_atom_site_calc_flag
_atom_site_refinement_flags
O1 O 0.4970(3) 0.6977(3) 0.7306(3) 0.0560(13) Uani 1.0 2 d .
O2 O 0.4229(3) 0.8579(3) 0.9422(3) 0.0547(13) Uani 1.0 2 d .
O3 O 0.6614(3) 0.8992(3) 0.7750(3) 0.0574(14) Uani 1.0 2 d .
O4 O 0.6800(3) 0.9342(3) 1.0634(3) 0.0650(15) Uani 1.0 2 d .
O5 O 0.9106(3) 0.8393(3) 0.9211(3) 0.0568(14) Uani 1.0 2 d .
O6 O 0.8076(4) 0.7512(3) 1.1738(3) 0.0685(16) Uani 1.0 2 d .
O7 O 0.8883(3) 0.6121(3) 0.9648(3) 0.0605(14) Uani 1.0 2 d .
O8 O 0.6313(3) 0.5658(3) 1.1267(3) 0.0444(12) Uani 1.0 2 d .
O9 O 0.6325(3) 0.5192(3) 0.8466(3) 0.0629(15) Uani 1.0 2 d .
O10 O 0.3822(3) 0.6316(3) 0.9730(3) 0.0508(13) Uani 1.0 2 d .
O11 O 0.0055(3) 0.8018(2) 0.2498(3) 0.0446(12) Uani 1.0 2 d .
O12 O -0.1088(3) 0.6716(3) 0.4717(3) 0.0468(12) Uani 1.0 2 d .
O13 O 0.1515(3) 0.9868(3) 0.3296(3) 0.0502(13) Uani 1.0 2 d .
O14 O -0.1048(3) 0.9051(3) 0.4731(3) 0.0552(13) Uani 1.0 2 d .
O15 O 0.3917(4) 0.8923(3) 0.4546(3) 0.0688(16) Uani 1.0 2 d .
O16 O 0.1563(3) 0.9858(3) 0.6155(2) 0.0430(11) Uani 1.0 2 d .
O17 O 0.3878(3) 0.6599(3) 0.4715(3) 0.0508(12) Uani 1.0 2 d .
O18 O 0.3021(3) 0.8059(2) 0.6932(3) 0.0470(12) Uani 1.0 2 d .
O19 O 0.1430(3) 0.6103(3) 0.3306(3) 0.0536(13) Uani 1.0 2 d .
O20 O 0.1388(3) 0.6039(3) 0.6219(3) 0.0489(12) Uani 1.0 2 d .
O21 O 0.7799(11) 0.7428(9) 0.7054(7) 0.261(9) Uani 1.0 2 d .
O22 O 0.7725(7) 0.6956(5) 0.8023(5) 0.145(3) Uani 1.0 2 d .
O23 O 0.4394(19) 0.8122(11) 1.2053(18) 0.402(14) Uani 1.0 2 d .
O24 O 0.4666(10) 0.7300(7) 1.1331(10) 0.218(5) Uani 1.0 2 d .
C1 C 0.4783(4) 0.7403(4) 0.7804(4) 0.0419(17) Uani 1.0 2 d .
C2 C 0.5066(4) 0.8007(4) 0.7823(4) 0.0419(16) Uani 1.0 2 d .
C3 C 0.4877(4) 0.8396(4) 0.8371(4) 0.0432(17) Uani 1.0 2 d .
C4 C 0.4400(4) 0.8172(4) 0.8884(4) 0.0439(17) Uani 1.0 2 d .
C5 C 0.4089(4) 0.7588(4) 0.8838(4) 0.0423(17) Uani 1.0 2 d .
C6 C 0.4276(4) 0.7198(4) 0.8301(4) 0.0405(16) Uani 1.0 2 d .
C7 C 0.5482(5) 0.7151(4) 0.6759(4) 0.054(2) Uani 1.0 2 d .
C8 C 0.5578(5) 0.6597(4) 0.6306(4) 0.054(2) Uani 1.0 2 d .
C9 C 0.5010(5) 0.6136(5) 0.6230(4) 0.058(2) Uani 1.0 2 d .
C10 C 0.5101(5) 0.5646(5) 0.5788(5) 0.071(3) Uani 1.0 2 d .
C11 C 0.5785(6) 0.5610(5) 0.5401(5) 0.077(3) Uani 1.0 2 d .
C12 C 0.6365(6) 0.6056(5) 0.5491(5) 0.075(3) Uani 1.0 2 d .
C13 C 0.6266(5) 0.6541(5) 0.5926(4) 0.066(3) Uani 1.0 2 d .
C14 C 0.3646(6) 0.8400(4) 0.9894(5) 0.074(3) Uani 1.0 2 d .
C15 C 0.5174(4) 0.9061(4) 0.8395(4) 0.0486(18) Uani 1.0 2 d .
C16 C 0.5967(4) 0.9124(3) 0.8806(4) 0.0438(17) Uani 1.0 2 d .
C17 C 0.6681(4) 0.9080(3) 0.8463(4) 0.0440(17) Uani 1.0 2 d .
C18 C 0.7401(4) 0.9123(4) 0.8861(4) 0.0486(18) Uani 1.0 2 d .
C19 C 0.7440(4) 0.9204(3) 0.9577(4) 0.0443(17) Uani 1.0 2 d .
C20 C 0.6723(4) 0.9255(4) 0.9922(4) 0.0477(18) Uani 1.0 2 d .
C21 C 0.6002(4) 0.9212(3) 0.9532(4) 0.0444(17) Uani 1.0 2 d .
C22 C 0.7323(5) 0.9089(6) 0.7374(4) 0.078(3) Uani 1.0 2 d .
C23 C 0.6087(5) 0.9396(4) 1.1006(4) 0.056(2) Uani 1.0 2 d .
C24 C 0.6331(5) 0.9478(4) 1.1782(4) 0.056(2) Uani 1.0 2 d .
C25 C 0.6955(6) 0.9835(6) 1.2003(5) 0.087(3) Uani 1.0 2 d .
C26 C 0.7161(7) 0.9921(7) 1.2716(6) 0.113(5) Uani 1.0 2 d .
C27 C 0.6746(7) 0.9640(7) 1.3211(6) 0.105(4) Uani 1.0 2 d .
C28 C 0.6089(9) 0.9309(7) 1.2998(6) 0.130(6) Uani 1.0 2 d .
C29 C 0.5902(7) 0.9220(5) 1.2285(6) 0.099(4) Uani 1.0 2 d .
C30 C 0.8238(5) 0.9209(4) 0.9997(4) 0.0533(19) Uani 1.0 2 d .
C31 C 0.8454(4) 0.8565(4) 1.0258(4) 0.0485(19) Uani 1.0 2 d .
C32 C 0.8869(4) 0.8158(4) 0.9847(4) 0.0452(17) Uani 1.0 2 d .
C33 C 0.9031(4) 0.7557(4) 1.0079(4) 0.0442(18) Uani 1.0 2 d .
C34 C 0.8772(4) 0.7352(4) 1.0711(4) 0.0473(18) Uani 1.0 2 d .
C35 C 0.8340(4) 0.7751(4) 1.1119(4) 0.056(2) Uani 1.0 2 d .
C36 C 0.8193(5) 0.8348(4) 1.0904(4) 0.053(2) Uani 1.0 2 d .
C37 C 0.9508(6) 0.7985(4) 0.8775(5) 0.070(3) Uani 1.0 2 d .
C38 C 0.7560(5) 0.7865(5) 1.2131(4) 0.068(3) Uani 1.0 2 d .
C39 C 0.7229(6) 0.7450(7) 1.2684(5) 0.095(2) Uani 1.0 2 d .
C40 C 0.7630(6) 0.6964(6) 1.2950(5) 0.092(2) Uani 1.0 2 d .
C41 C 0.7308(6) 0.6595(7) 1.3473(5) 0.099(2) Uani 1.0 2 d .
C42 C 0.6591(7) 0.6706(7) 1.3684(6) 0.111(3) Uani 1.0 2 d .
C43 C 0.6121(7) 0.7147(7) 1.3381(6) 0.116(3) Uani 1.0 2 d .
C44 C 0.6475(7) 0.7576(7) 1.2900(6) 0.110(2) Uani 1.0 2 d .
C45 C 0.8907(4) 0.6696(4) 1.0952(4) 0.055(2) Uani 1.0 2 d .
C46 C 0.8233(4) 0.6280(4) 1.0688(4) 0.0463(18) Uani 1.0 2 d .
C47 C 0.8237(4) 0.6001(4) 1.0038(5) 0.0499(19) Uani 1.0 2 d .
C48 C 0.7608(4) 0.5626(4) 0.9798(4) 0.0455(17) Uani 1.0 2 d .
C49 C 0.6969(4) 0.5510(3) 1.0205(4) 0.0405(16) Uani 1.0 2 d .
C50 C 0.6969(4) 0.5789(3) 1.0875(4) 0.0412(16) Uani 1.0 2 d .
C51 C 0.7588(4) 0.6165(4) 1.1110(4) 0.0509(19) Uani 1.0 2 d .
C52 C 0.8908(5) 0.5837(5) 0.8973(5) 0.075(3) Uani 1.0 2 d .
C53 C 0.6364(4) 0.5848(4) 1.1996(4) 0.0504(18) Uani 1.0 2 d .
C54 C 0.5663(4) 0.5609(4) 1.2347(4) 0.0428(16) Uani 1.0 2 d .
C55 C 0.4896(4) 0.5718(4) 1.2065(4) 0.055(2) Uani 1.0 2 d .
C56 C 0.4241(5) 0.5509(4) 1.2413(5) 0.059(2) Uani 1.0 2 d .
C57 C 0.4347(5) 0.5213(4) 1.3047(5) 0.059(2) Uani 1.0 2 d .
C58 C 0.5094(5) 0.5097(4) 1.3321(4) 0.0544(19) Uani 1.0 2 d .
C59 C 0.5743(5) 0.5283(4) 1.2980(4) 0.0537(19) Uani 1.0 2 d .
C60 C 0.6308(4) 0.5085(3) 0.9935(4) 0.0446(17) Uani 1.0 2 d .
C61 C 0.5668(4) 0.5429(3) 0.9507(4) 0.0375(15) Uani 1.0 2 d .
C62 C 0.5703(4) 0.5493(4) 0.8780(4) 0.0448(17) Uani 1.0 2 d .
C63 C 0.5148(4) 0.5834(4) 0.8385(4) 0.0453(17) Uani 1.0 2 d .
C64 C 0.4521(4) 0.6124(3) 0.8702(4) 0.0397(15) Uani 1.0 2 d .
C65 C 0.4470(4) 0.6036(3) 0.9430(4) 0.0363(15) Uani 1.0 2 d .
C66 C 0.5038(4) 0.5702(3) 0.9820(4) 0.0393(16) Uani 1.0 2 d .
C67 C 0.6284(7) 0.5150(7) 0.7731(5) 0.115(5) Uani 1.0 2 d .
C68 C 0.3517(5) 0.6051(5) 1.0306(5) 0.082(3) Uani 1.0 2 d .
C69 C 0.2704(4) 0.6289(4) 1.0410(4) 0.0517(19) Uani 1.0 2 d .
C70 C 0.2478(5) 0.6880(4) 1.0179(6) 0.078(3) Uani 1.0 2 d .
C71 C 0.1746(5) 0.7118(5) 1.0292(5) 0.070(3) Uani 1.0 2 d .
C72 C 0.1207(5) 0.6782(5) 1.0611(5) 0.070(3) Uani 1.0 2 d .
C73 C 0.1401(5) 0.6209(6) 1.0840(5) 0.085(3) Uani 1.0 2 d .
C74 C 0.2155(5) 0.5957(5) 1.0723(4) 0.065(3) Uani 1.0 2 d .
C75 C 0.3958(4) 0.6542(3) 0.8279(4) 0.0420(16) Uani 1.0 2 d .
C76 C -0.0231(4) 0.7679(3) 0.3033(4) 0.0384(16) Uani 1.0 2 d .
C77 C -0.0740(4) 0.7983(3) 0.3473(4) 0.0378(15) Uani 1.0 2 d .
C78 C -0.1026(4) 0.7660(3) 0.4040(4) 0.0372(15) Uani 1.0 2 d .
C79 C -0.0814(4) 0.7054(4) 0.4168(4) 0.0381(15) Uani 1.0 2 d .
C80 C -0.0318(4) 0.6750(3) 0.3723(4) 0.0362(15) Uani 1.0 2 d .
C81 C -0.0042(4) 0.7064(4) 0.3149(3) 0.0380(15) Uani 1.0 2 d .
C82 C 0.0606(5) 0.7731(4) 0.2073(4) 0.055(2) Uani 1.0 2 d .
C83 C 0.0966(5) 0.8198(4) 0.1604(4) 0.055(2) Uani 1.0 2 d .
C84 C 0.1782(6) 0.8288(5) 0.1641(5) 0.076(3) Uani 1.0 2 d .
C85 C 0.2112(7) 0.8718(5) 0.1210(5) 0.083(3) Uani 1.0 2 d .
C86 C 0.1675(7) 0.9017(5) 0.0747(5) 0.082(3) Uani 1.0 2 d .
C87 C 0.0860(7) 0.8954(5) 0.0688(5) 0.085(3) Uani 1.0 2 d .
C88 C 0.0489(6) 0.8527(5) 0.1135(5) 0.071(3) Uani 1.0 2 d .
C89 C -0.1645(5) 0.6998(4) 0.5151(4) 0.059(2) Uani 1.0 2 d .
C90 C -0.0956(4) 0.8647(3) 0.3341(4) 0.0417(16) Uani 1.0 2 d .
C91 C -0.0347(4) 0.9076(3) 0.3697(4) 0.0386(15) Uani 1.0 2 d .
C92 C 0.0302(4) 0.9275(3) 0.3337(4) 0.0380(15) Uani 1.0 2 d .
C93 C 0.0875(4) 0.9641(3) 0.3645(4) 0.0372(15) Uani 1.0 2 d .
C94 C 0.0834(4) 0.9821(3) 0.4350(4) 0.0373(15) Uani 1.0 2 d .
C95 C 0.0189(4) 0.9630(3) 0.4713(4) 0.0385(16) Uani 1.0 2 d .
C96 C -0.0392(4) 0.9270(3) 0.4393(4) 0.0401(16) Uani 1.0 2 d .
C97 C 0.1480(6) 0.9775(6) 0.2558(5) 0.099(4) Uani 1.0 2 d .
C98 C -0.1383(5) 0.9397(5) 0.5240(5) 0.081(3) Uani 1.0 2 d .
C99 C -0.2191(5) 0.9142(4) 0.5347(5) 0.065(3) Uani 1.0 2 d .
C100 C -0.2878(6) 0.9462(5) 0.5242(5) 0.069(3) Uani 1.0 2 d .
C101 C -0.3602(6) 0.9213(6) 0.5331(5) 0.084(3) Uani 1.0 2 d .
C102 C -0.3641(6) 0.8609(6) 0.5556(7) 0.102(4) Uani 1.0 2 d .
C103 C -0.2946(7) 0.8298(5) 0.5748(7) 0.106(4) Uani 1.0 2 d .
C104 C -0.2231(6) 0.8552(5) 0.5636(8) 0.110(5) Uani 1.0 2 d .
C105 C 0.1498(4) 1.0202(3) 0.4724(4) 0.0396(16) Uani 1.0 2 d .
C106 C 0.2157(4) 0.9800(3) 0.5058(4) 0.0401(16) Uani 1.0 2 d .
C107 C 0.2742(4) 0.9553(4) 0.4643(4) 0.0451(17) Uani 1.0 2 d .
C108 C 0.3327(4) 0.9170(3) 0.4934(4) 0.0478(18) Uani 1.0 2 d .
C109 C 0.3355(4) 0.9032(3) 0.5649(4) 0.0397(16) Uani 1.0 2 d .
C110 C 0.2780(4) 0.9269(3) 0.6055(4) 0.0415(16) Uani 1.0 2 d .
C111 C 0.2168(4) 0.9643(3) 0.5762(4) 0.0392(16) Uani 1.0 2 d .
C112 C 0.3888(6) 0.9028(5) 0.3807(5) 0.082(3) Uani 1.0 2 d .
C113 C 0.1600(5) 0.9720(5) 0.6878(4) 0.071(3) Uani 1.0 2 d .
C114 C 0.0828(5) 0.9855(4) 0.7196(4) 0.054(2) Uani 1.0 2 d .
C115 C 0.0805(5) 1.0231(5) 0.7791(5) 0.068(3) Uani 1.0 2 d .
C116 C 0.0106(5) 1.0311(5) 0.8119(5) 0.080(3) Uani 1.0 2 d .
C117 C -0.0583(6) 1.0016(5) 0.7855(5) 0.079(3) Uani 1.0 2 d .
C118 C -0.0563(6) 0.9662(5) 0.7252(5) 0.082(3) Uani 1.0 2 d .
C119 C 0.0147(5) 0.9574(4) 0.6942(4) 0.060(2) Uani 1.0 2 d .
C120 C 0.3986(4) 0.8596(4) 0.5982(4) 0.0489(18) Uani 1.0 2 d .
C121 C 0.3718(4) 0.7937(3) 0.5898(4) 0.0411(16) Uani 1.0 2 d .
C122 C 0.3942(4) 0.7575(4) 0.5340(4) 0.0453(17) Uani 1.0 2 d .
C123 C 0.3681(4) 0.6977(4) 0.5263(4) 0.0424(17) Uani 1.0 2 d .
C124 C 0.3188(4) 0.6721(4) 0.5749(4) 0.0429(17) Uani 1.0 2 d .
C125 C 0.2965(4) 0.7072(4) 0.6317(4) 0.0412(16) Uani 1.0 2 d .
C126 C 0.3226(4) 0.7683(3) 0.6383(4) 0.0406(16) Uani 1.0 2 d .
C127 C 0.4503(5) 0.6797(4) 0.4291(5) 0.066(3) Uani 1.0 2 d .
C128 C 0.2487(4) 0.7828(4) 0.7416(4) 0.0447(17) Uani 1.0 2 d .
C129 C 0.2315(4) 0.8337(4) 0.7914(4) 0.0448(17) Uani 1.0 2 d .
C130 C 0.1606(5) 0.8337(4) 0.8257(4) 0.061(3) Uani 1.0 2 d .
C131 C 0.1440(6) 0.8811(4) 0.8714(5) 0.068(3) Uani 1.0 2 d .
C132 C 0.1970(6) 0.9278(4) 0.8843(4) 0.066(3) Uani 1.0 2 d .
C133 C 0.2670(5) 0.9273(4) 0.8514(4) 0.059(2) Uani 1.0 2 d .
C134 C 0.2854(5) 0.8811(4) 0.8055(4) 0.0494(18) Uani 1.0 2 d .
C135 C 0.2889(4) 0.6072(3) 0.5653(4) 0.0429(16) Uani 1.0 2 d .
C136 C 0.2115(4) 0.6048(3) 0.5193(4) 0.0382(15) Uani 1.0 2 d .
C137 C 0.2137(4) 0.6060(3) 0.4461(4) 0.0399(15) Uani 1.0 2 d .
C138 C 0.1444(4) 0.6073(4) 0.4040(3) 0.0439(16) Uani 1.0 2 d .
C139 C 0.0698(4) 0.6070(3) 0.4322(4) 0.0353(14) Uani 1.0 2 d .
C140 C 0.0678(4) 0.6052(3) 0.5065(4) 0.0386(15) Uani 1.0 2 d .
C141 C 0.1378(4) 0.6042(3) 0.5488(3) 0.0399(16) Uani 1.0 2 d .
C142 C 0.2190(5) 0.6069(6) 0.2986(4) 0.083(3) Uani 1.0 2 d .
C143 C 0.0662(4) 0.5964(4) 0.6550(4) 0.0477(18) Uani 1.0 2 d .
C144 C 0.0844(4) 0.5944(4) 0.7336(4) 0.0499(18) Uani 1.0 2 d .
C145 C 0.0813(5) 0.5406(4) 0.7708(4) 0.060(2) Uani 1.0 2 d .
C146 C 0.0990(6) 0.5395(5) 0.8423(5) 0.074(3) Uani 1.0 2 d .
C147 C 0.1223(6) 0.5916(6) 0.8777(5) 0.078(3) Uani 1.0 2 d .
C148 C 0.1251(7) 0.6451(6) 0.8421(5) 0.097(4) Uani 1.0 2 d .
C149 C 0.1066(7) 0.6468(5) 0.7694(5) 0.087(3) Uani 1.0 2 d .
C150 C -0.0056(4) 0.6098(3) 0.3865(4) 0.0392(15) Uani 1.0 2 d .
C151 C 0.8536(13) 0.6518(9) 0.7168(8) 0.195(9) Uani 1.0 2 d .
C152 C 0.7991(11) 0.6997(9) 0.7407(8) 0.143(3) Uani 1.0 2 d .
C153 C 0.7239(11) 0.7431(9) 0.8319(7) 0.147(3) Uani 1.0 2 d .
C154 C 0.6869(9) 0.7243(8) 0.8928(8) 0.146(6) Uani 1.0 2 d .
C155 C 0.3637(11) 0.7252(11) 1.2104(14) 0.243(10) Uani 1.0 2 d .
C156 C 0.4320(15) 0.7636(13) 1.1849(17) 0.219(5) Uani 1.0 2 d .
C157 C 0.5303(15) 0.7695(11) 1.1150(14) 0.218(5) Uani 1.0 2 d .
C158 C 0.5726(13) 0.7317(9) 1.0573(10) 0.192(6) Uani 1.0 2 d .
C159 C 0.2034(9) 0.7839(7) 0.3832(7) 0.153(6) Uani 1.0 2 d .
C160 C 0.1886(11) 0.7900(10) 0.4563(10) 0.193(5) Uani 1.0 2 d .
C161 C 0.1095(11) 0.7853(10) 0.4868(8) 0.189(5) Uani 1.0 2 d .
C162 C 0.0968(11) 0.8026(10) 0.5616(8) 0.190(5) Uani 1.0 2 d .
C163 C 0.0302(12) 0.7709(10) 0.5933(10) 0.191(5) Uani 1.0 2 d .
C164 C 0.0066(9) 0.7888(7) 0.6583(8) 0.140(5) Uani 1.0 2 d .
H2 H 0.5388 0.8152 0.7461 0.0503 Uiso 1.0 2 calc R
H5 H 0.3740 0.7450 0.9183 0.0508 Uiso 1.0 2 calc R
H7A H 0.6008 0.7288 0.6970 0.0654 Uiso 1.0 2 calc R
H7B H 0.5241 0.7494 0.6474 0.0654 Uiso 1.0 2 calc R
H9 H 0.4545 0.6161 0.6492 0.0699 Uiso 1.0 2 calc R
H10 H 0.4704 0.5333 0.5743 0.0852 Uiso 1.0 2 calc R
H10A H 0.1727 1.0483 0.4377 0.0475 Uiso 1.0 2 calc R
H10B H 0.1270 1.0457 0.5097 0.0475 Uiso 1.0 2 calc R
H11 H 0.5849 0.5280 0.5079 0.0921 Uiso 1.0 2 calc R
H11A H 0.3885 0.9473 0.3715 0.0989 Uiso 1.0 2 calc R
H11B H 0.3401 0.8843 0.3586 0.0989 Uiso 1.0 2 calc R
H11C H 0.4357 0.8842 0.3608 0.0989 Uiso 1.0 2 calc R
H11D H 0.2029 0.9967 0.7124 0.0855 Uiso 1.0 2 calc R
H11E H 0.1733 0.9279 0.6947 0.0855 Uiso 1.0 2 calc R
H12 H 0.6841 0.6022 0.5245 0.0904 Uiso 1.0 2 calc R
H12A H 0.4495 0.8654 0.5751 0.0587 Uiso 1.0 2 calc R
H12B H 0.4081 0.8693 0.6492 0.0587 Uiso 1.0 2 calc R
H12C H 0.4994 0.6855 0.4593 0.0796 Uiso 1.0 2 calc R
H12D H 0.4353 0.7187 0.4058 0.0796 Uiso 1.0 2 calc R
H12E H 0.4594 0.6483 0.3931 0.0796 Uiso 1.0 2 calc R
H12F H 0.2730 0.7474 0.7681 0.0536 Uiso 1.0 2 calc R
H12G H 0.1987 0.7688 0.7161 0.0536 Uiso 1.0 2 calc R
H13 H 0.6668 0.6849 0.5975 0.0786 Uiso 1.0 2 calc R
H13A H 0.2800 0.5891 0.6123 0.0515 Uiso 1.0 2 calc R
H13B H 0.3299 0.5821 0.5432 0.0515 Uiso 1.0 2 calc R
H14A H 0.3822 0.8023 1.0144 0.0891 Uiso 1.0 2 calc R
H14B H 0.3137 0.8322 0.9626 0.0891 Uiso 1.0 2 calc R
H14C H 0.3576 0.8730 1.0239 0.0891 Uiso 1.0 2 calc R
H14D H 0.2112 0.6149 0.2476 0.1001 Uiso 1.0 2 calc R
H14E H 0.2420 0.5656 0.3062 0.1001 Uiso 1.0 2 calc R
H14F H 0.2555 0.6378 0.3203 0.1001 Uiso 1.0 2 calc R
H14G H 0.0397 0.5576 0.6388 0.0572 Uiso 1.0 2 calc R
H14H H 0.0297 0.6312 0.6425 0.0572 Uiso 1.0 2 calc R
H15A H 0.5226 0.9210 0.7905 0.0584 Uiso 1.0 2 calc R
H15B H 0.4776 0.9324 0.8616 0.0584 Uiso 1.0 2 calc R
H15C H -0.0482 0.5875 0.4101 0.0470 Uiso 1.0 2 calc R
H15D H 0.0024 0.5888 0.3409 0.0470 Uiso 1.0 2 calc R
H15E H 0.3283 0.7515 1.2368 0.2917 Uiso 1.0 2 calc R
H15F H 0.3852 0.6922 1.2414 0.2917 Uiso 1.0 2 calc R
H15G H 0.3334 0.7071 1.1695 0.2917 Uiso 1.0 2 calc R
H15H H 0.5674 0.7778 1.1567 0.2610 Uiso 1.0 2 calc R
H15I H 0.5097 0.8092 1.0956 0.2610 Uiso 1.0 2 calc R
H15J H 0.5328 0.7076 1.0291 0.2300 Uiso 1.0 2 calc R
H15K H 0.6121 0.7038 1.0805 0.2300 Uiso 1.0 2 calc R
H15L H 0.5996 0.7601 1.0262 0.2300 Uiso 1.0 2 calc R
H15M H 0.8819 0.6673 0.6766 0.2337 Uiso 1.0 2 calc R
H15N H 0.8229 0.6150 0.7023 0.2337 Uiso 1.0 2 calc R
H15O H 0.8925 0.6411 0.7558 0.2337 Uiso 1.0 2 calc R
H15P H 0.7579 0.7794 0.8437 0.1761 Uiso 1.0 2 calc R
H15Q H 0.6822 0.7560 0.7955 0.1761 Uiso 1.0 2 calc R
H15R H 0.6710 0.7607 0.9193 0.1754 Uiso 1.0 2 calc R
H15S H 0.7244 0.6995 0.9227 0.1754 Uiso 1.0 2 calc R
H15T H 0.6396 0.6996 0.8791 0.1754 Uiso 1.0 2 calc R
H15U H 0.1772 0.7465 0.3641 0.1838 Uiso 1.0 2 calc R
H15V H 0.2611 0.7809 0.3781 0.1838 Uiso 1.0 2 calc R
H15W H 0.1822 0.8200 0.3571 0.1838 Uiso 1.0 2 calc R
H16A H 0.2102 0.8308 0.4711 0.2318 Uiso 1.0 2 calc R
H16B H 0.2229 0.7589 0.4816 0.2318 Uiso 1.0 2 calc R
H16C H -0.0169 0.7742 0.5593 0.2288 Uiso 1.0 2 calc R
H16D H 0.0443 0.7266 0.5968 0.2288 Uiso 1.0 2 calc R
H16E H -0.0463 0.8082 0.6526 0.1678 Uiso 1.0 2 calc R
H16F H 0.0451 0.8184 0.6795 0.1678 Uiso 1.0 2 calc R
H16G H 0.0039 0.7527 0.6892 0.1678 Uiso 1.0 2 calc R
H16H H 0.0919 0.7420 0.4809 0.2273 Uiso 1.0 2 calc R
H16I H 0.0720 0.8106 0.4564 0.2273 Uiso 1.0 2 calc R
H16J H 0.1465 0.7938 0.5909 0.2281 Uiso 1.0 2 calc R
H16K H 0.0873 0.8476 0.5637 0.2281 Uiso 1.0 2 calc R
H18 H 0.7884 0.9096 0.8626 0.0584 Uiso 1.0 2 calc R
H21 H 0.5519 0.9245 0.9767 0.0533 Uiso 1.0 2 calc R
H22A H 0.7743 0.8807 0.7556 0.0935 Uiso 1.0 2 calc R
H22B H 0.7504 0.9516 0.7442 0.0935 Uiso 1.0 2 calc R
H22C H 0.7205 0.9012 0.6867 0.0935 Uiso 1.0 2 calc R
H23A H 0.5756 0.9021 1.0935 0.0669 Uiso 1.0 2 calc R
H23B H 0.5771 0.9756 1.0828 0.0669 Uiso 1.0 2 calc R
H25 H 0.7260 1.0031 1.1661 0.1044 Uiso 1.0 2 calc R
H26 H 0.7599 1.0181 1.2857 0.1362 Uiso 1.0 2 calc R
H27 H 0.6909 0.9672 1.3700 0.1256 Uiso 1.0 2 calc R
H28 H 0.5758 0.9139 1.3339 0.1555 Uiso 1.0 2 calc R
H29 H 0.5456 0.8968 1.2144 0.1188 Uiso 1.0 2 calc R
H30A H 0.8212 0.9491 1.0407 0.0639 Uiso 1.0 2 calc R
H30B H 0.8657 0.9363 0.9694 0.0639 Uiso 1.0 2 calc R
H33 H 0.9325 0.7288 0.9796 0.0531 Uiso 1.0 2 calc R
H36 H 0.7912 0.8618 1.1197 0.0640 Uiso 1.0 2 calc R
H37A H 1.0084 0.8002 0.8901 0.0840 Uiso 1.0 2 calc R
H37B H 0.9407 0.8105 0.8277 0.0840 Uiso 1.0 2 calc R
H37C H 0.9314 0.7564 0.8843 0.0840 Uiso 1.0 2 calc R
H38A H 0.7120 0.8034 1.1816 0.0810 Uiso 1.0 2 calc R
H38B H 0.7854 0.8214 1.2363 0.0810 Uiso 1.0 2 calc R
H40 H 0.8138 0.6865 1.2784 0.1110 Uiso 1.0 2 calc R
H41 H 0.7611 0.6262 1.3676 0.1188 Uiso 1.0 2 calc R
H42 H 0.6399 0.6470 1.4061 0.1329 Uiso 1.0 2 calc R
H43 H 0.5574 0.7176 1.3478 0.1393 Uiso 1.0 2 calc R
H44 H 0.6194 0.7935 1.2738 0.1320 Uiso 1.0 2 calc R
H45A H 0.9414 0.6543 1.0775 0.0658 Uiso 1.0 2 calc R
H45B H 0.8956 0.6683 1.1477 0.0658 Uiso 1.0 2 calc R
H48 H 0.7616 0.5445 0.9341 0.0546 Uiso 1.0 2 calc R
H51 H 0.7581 0.6351 1.1565 0.0610 Uiso 1.0 2 calc R
H52A H 0.9366 0.5996 0.8731 0.0905 Uiso 1.0 2 calc R
H52B H 0.8414 0.5929 0.8689 0.0905 Uiso 1.0 2 calc R
H52C H 0.8961 0.5390 0.9033 0.0905 Uiso 1.0 2 calc R
H53A H 0.6377 0.6304 1.2025 0.0605 Uiso 1.0 2 calc R
H53B H 0.6861 0.5686 1.2237 0.0605 Uiso 1.0 2 calc R
H55 H 0.4816 0.5937 1.1631 0.0657 Uiso 1.0 2 calc R
H56 H 0.3716 0.5573 1.2208 0.0704 Uiso 1.0 2 calc R
H57 H 0.3898 0.5089 1.3295 0.0704 Uiso 1.0 2 calc R
H58 H 0.5168 0.4883 1.3758 0.0653 Uiso 1.0 2 calc R
H59 H 0.6262 0.5188 1.3179 0.0644 Uiso 1.0 2 calc R
H60A H 0.6532 0.4760 0.9638 0.0535 Uiso 1.0 2 calc R
H60B H 0.6070 0.4883 1.0342 0.0535 Uiso 1.0 2 calc R
H63 H 0.5193 0.5873 0.7888 0.0544 Uiso 1.0 2 calc R
H66 H 0.4995 0.5659 1.0317 0.0472 Uiso 1.0 2 calc R
H67A H 0.6277 0.5565 0.7526 0.1375 Uiso 1.0 2 calc R
H67B H 0.5796 0.4930 0.7569 0.1375 Uiso 1.0 2 calc R
H67C H 0.6751 0.4924 0.7579 0.1375 Uiso 1.0 2 calc R
H68A H 0.3870 0.6140 1.0732 0.0986 Uiso 1.0 2 calc R
H68B H 0.3494 0.5598 1.0240 0.0986 Uiso 1.0 2 calc R
H70 H 0.2847 0.7123 0.9937 0.0940 Uiso 1.0 2 calc R
H71 H 0.1618 0.7526 1.0142 0.0841 Uiso 1.0 2 calc R
H72 H 0.0690 0.6944 1.0676 0.0846 Uiso 1.0 2 calc R
H73 H 0.1026 0.5973 1.1083 0.1026 Uiso 1.0 2 calc R
H74 H 0.2275 0.5546 1.0869 0.0783 Uiso 1.0 2 calc R
H75A H 0.3425 0.6531 0.8478 0.0504 Uiso 1.0 2 calc R
H75B H 0.3899 0.6397 0.7782 0.0504 Uiso 1.0 2 calc R
H78 H -0.1375 0.7860 0.4345 0.0446 Uiso 1.0 2 calc R
H81 H 0.0282 0.6854 0.2830 0.0456 Uiso 1.0 2 calc R
H82A H 0.0333 0.7407 0.1778 0.0663 Uiso 1.0 2 calc R
H82B H 0.1033 0.7532 0.2378 0.0663 Uiso 1.0 2 calc R
H84 H 0.2115 0.8053 0.1963 0.0917 Uiso 1.0 2 calc R
H85 H 0.2671 0.8793 0.1256 0.0997 Uiso 1.0 2 calc R
H86 H 0.1923 0.9291 0.0436 0.0980 Uiso 1.0 2 calc R
H87 H 0.0547 0.9193 0.0354 0.1023 Uiso 1.0 2 calc R
H88 H -0.0074 0.8472 0.1106 0.0854 Uiso 1.0 2 calc R
H89A H -0.2127 0.7110 0.4861 0.0711 Uiso 1.0 2 calc R
H89B H -0.1407 0.7369 0.5371 0.0711 Uiso 1.0 2 calc R
H89C H -0.1786 0.6708 0.5522 0.0711 Uiso 1.0 2 calc R
H90A H -0.1487 0.8731 0.3523 0.0501 Uiso 1.0 2 calc R
H90B H -0.0992 0.8727 0.2824 0.0501 Uiso 1.0 2 calc R
H92 H 0.0346 0.9150 0.2859 0.0456 Uiso 1.0 2 calc R
H95 H 0.0149 0.9751 0.5193 0.0462 Uiso 1.0 2 calc R
H97A H 0.0969 0.9929 0.2349 0.1191 Uiso 1.0 2 calc R
H97B H 0.1526 0.9333 0.2458 0.1191 Uiso 1.0 2 calc R
H97C H 0.1919 0.9997 0.2353 0.1191 Uiso 1.0 2 calc R
H98A H -0.1426 0.9833 0.5087 0.0968 Uiso 1.0 2 calc R
H98B H -0.1047 0.9379 0.5689 0.0968 Uiso 1.0 2 calc R
H100 H -0.2850 0.9881 0.5099 0.0825 Uiso 1.0 2 calc R
H101 H -0.4075 0.9448 0.5242 0.1010 Uiso 1.0 2 calc R
H102 H -0.4143 0.8409 0.5578 0.1219 Uiso 1.0 2 calc R
H103 H -0.2970 0.7902 0.5960 0.1273 Uiso 1.0 2 calc R
H104 H -0.1753 0.8329 0.5755 0.1317 Uiso 1.0 2 calc R
H107 H 0.2735 0.9652 0.4152 0.0541 Uiso 1.0 2 calc R
H110 H 0.2798 0.9177 0.6547 0.0498 Uiso 1.0 2 calc R
H115 H 0.1277 1.0433 0.7972 0.0817 Uiso 1.0 2 calc R
H116 H 0.0093 1.0568 0.8526 0.0965 Uiso 1.0 2 calc R
H117 H -0.1066 1.0058 0.8090 0.0948 Uiso 1.0 2 calc R
H118 H -0.1040 0.9478 0.7052 0.0988 Uiso 1.0 2 calc R
H119 H 0.0162 0.9311 0.6540 0.0717 Uiso 1.0 2 calc R
H122 H 0.4283 0.7743 0.5005 0.0543 Uiso 1.0 2 calc R
H125 H 0.2637 0.6899 0.6658 0.0495 Uiso 1.0 2 calc R
H130 H 0.1235 0.8010 0.8177 0.0731 Uiso 1.0 2 calc R
H131 H 0.0950 0.8811 0.8942 0.0818 Uiso 1.0 2 calc R
H132 H 0.1853 0.9604 0.9157 0.0791 Uiso 1.0 2 calc R
H133 H 0.3042 0.9599 0.8604 0.0706 Uiso 1.0 2 calc R
H134 H 0.3349 0.8817 0.7835 0.0593 Uiso 1.0 2 calc R
H137 H 0.2636 0.6059 0.4249 0.0478 Uiso 1.0 2 calc R
H140 H 0.0179 0.6047 0.5277 0.0464 Uiso 1.0 2 calc R
H145 H 0.0667 0.5035 0.7466 0.0721 Uiso 1.0 2 calc R
H146 H 0.0948 0.5019 0.8676 0.0888 Uiso 1.0 2 calc R
H147 H 0.1366 0.5902 0.9271 0.0938 Uiso 1.0 2 calc R
H148 H 0.1398 0.6819 0.8668 0.1161 Uiso 1.0 2 calc R
H149 H 0.1094 0.6848 0.7446 0.1048 Uiso 1.0 2 calc R

loop_
_atom_site_aniso_label
_atom_site_aniso_U_11
_atom_site_aniso_U_22
_atom_site_aniso_U_33
_atom_site_aniso_U_12
_atom_site_aniso_U_13
_atom_site_aniso_U_23
O1 0.064(4) 0.056(4) 0.049(3) -0.008(3) 0.011(3) -0.010(3)
O2 0.069(4) 0.038(3) 0.059(3) 0.001(3) 0.025(3) 0.001(3)
O3 0.046(3) 0.079(4) 0.048(3) 0.001(3) 0.013(3) 0.014(3)
O4 0.054(4) 0.081(4) 0.061(4) 0.009(3) 0.010(3) -0.023(3)
O5 0.066(4) 0.059(4) 0.047(3) -0.000(3) 0.016(3) 0.007(3)
O6 0.070(4) 0.081(5) 0.057(4) -0.014(4) 0.022(3) 0.014(3)
O7 0.048(3) 0.064(4) 0.071(4) -0.003(3) 0.022(3) -0.001(3)
O8 0.027(3) 0.051(3) 0.056(3) -0.005(2) 0.004(2) 0.002(3)
O9 0.054(3) 0.079(4) 0.057(4) 0.021(3) 0.009(3) -0.010(3)
O10 0.049(3) 0.047(3) 0.059(3) 0.014(3) 0.021(3) 0.016(3)
O11 0.053(3) 0.039(3) 0.043(3) 0.002(3) 0.016(3) 0.008(3)
O12 0.050(3) 0.046(3) 0.046(3) -0.000(3) 0.013(3) 0.008(3)
O13 0.047(3) 0.058(4) 0.047(3) -0.012(3) 0.013(3) -0.003(3)
O14 0.056(3) 0.046(3) 0.067(4) -0.004(3) 0.028(3) -0.009(3)
O15 0.066(4) 0.062(4) 0.082(4) 0.020(3) 0.036(3) 0.011(3)
O16 0.042(3) 0.051(3) 0.036(3) 0.018(3) 0.003(2) 0.000(3)
O17 0.044(3) 0.049(3) 0.060(3) -0.002(3) 0.013(3) -0.005(3)
O18 0.044(3) 0.038(3) 0.059(3) -0.003(3) 0.006(3) -0.005(3)
O19 0.049(3) 0.065(4) 0.047(3) -0.004(3) 0.011(2) -0.000(3)
O20 0.043(3) 0.063(4) 0.041(3) -0.004(3) 0.002(2) -0.003(3)
O21 0.331(18) 0.281(17) 0.179(11) 0.181(15) 0.079(12) 0.108(11)
O22 0.194(8) 0.146(7) 0.095(5) 0.042(6) 0.005(5) 0.000(5)
O23 0.49(3) 0.153(14) 0.56(4) -0.032(17) 0.05(3) -0.098(18)
O24 0.235(12) 0.124(9) 0.290(14) -0.016(8) -0.026(9) 0.004(8)
C1 0.040(4) 0.045(5) 0.040(4) 0.003(4) -0.004(3) 0.001(4)
C2 0.042(4) 0.044(5) 0.040(4) 0.003(4) -0.000(3) 0.010(4)
C3 0.033(4) 0.039(4) 0.058(5) 0.005(3) -0.001(3) 0.011(4)
C4 0.051(5) 0.036(4) 0.045(4) 0.004(4) 0.001(4) -0.000(4)
C5 0.041(4) 0.037(4) 0.049(4) 0.011(4) 0.002(3) 0.011(4)
C6 0.033(4) 0.046(5) 0.042(4) 0.003(3) -0.005(3) 0.001(4)
C7 0.047(5) 0.069(6) 0.048(4) 0.014(4) 0.008(4) 0.005(4)
C8 0.051(5) 0.067(6) 0.044(4) 0.018(5) -0.003(4) 0.001(4)
C9 0.044(5) 0.074(6) 0.055(5) 0.015(5) -0.011(4) -0.004(5)
C10 0.059(6) 0.081(7) 0.070(6) 0.020(5) -0.019(5) -0.018(5)
C11 0.073(6) 0.088(8) 0.068(6) 0.035(6) -0.007(5) -0.009(5)
C12 0.075(6) 0.084(7) 0.069(6) 0.024(6) 0.018(5) -0.005(6)
C13 0.073(6) 0.072(6) 0.054(5) 0.015(5) 0.019(4) -0.002(5)
C14 0.112(8) 0.038(5) 0.077(6) -0.002(5) 0.046(6) -0.008(5)
C15 0.049(5) 0.039(4) 0.060(5) 0.001(4) 0.018(4) 0.006(4)
C16 0.045(4) 0.028(4) 0.059(5) 0.003(3) 0.006(4) 0.007(4)
C17 0.044(4) 0.033(4) 0.055(5) 0.011(4) 0.005(4) 0.010(4)
C18 0.038(4) 0.041(5) 0.068(5) -0.004(4) 0.017(4) 0.005(4)
C19 0.052(5) 0.034(4) 0.047(4) -0.006(4) 0.003(4) -0.002(4)
C20 0.048(5) 0.040(5) 0.056(5) -0.002(4) 0.009(4) -0.013(4)
C21 0.045(4) 0.031(4) 0.059(5) 0.006(3) 0.014(4) 0.003(4)
C22 0.056(5) 0.123(9) 0.056(5) 0.008(6) 0.019(4) 0.016(6)
C23 0.056(5) 0.048(5) 0.064(5) 0.006(4) 0.011(4) -0.000(4)
C24 0.059(5) 0.047(5) 0.064(5) -0.003(4) 0.016(4) -0.013(4)
C25 0.083(7) 0.105(9) 0.075(7) -0.025(7) 0.026(5) -0.020(6)
C26 0.095(8) 0.161(13) 0.088(8) -0.055(8) 0.029(7) -0.052(8)
C27 0.118(9) 0.128(11) 0.071(7) -0.036(8) 0.031(7) -0.036(7)
C28 0.205(14) 0.128(11) 0.061(7) -0.086(11) 0.048(8) -0.027(7)
C29 0.141(10) 0.082(8) 0.079(7) -0.051(7) 0.038(7) -0.026(6)
C30 0.054(5) 0.043(5) 0.064(5) -0.007(4) 0.010(4) -0.004(4)
C31 0.034(4) 0.057(5) 0.053(5) -0.011(4) -0.001(4) -0.003(4)
C32 0.035(4) 0.051(5) 0.050(4) -0.007(4) 0.003(3) -0.000(4)
C33 0.032(4) 0.059(5) 0.042(4) -0.011(4) 0.000(3) 0.001(4)
C34 0.026(4) 0.060(5) 0.055(5) -0.006(4) -0.004(3) 0.002(4)
C35 0.038(4) 0.076(7) 0.053(5) -0.014(4) 0.003(4) 0.009(5)
C36 0.045(5) 0.072(6) 0.043(4) -0.016(4) 0.006(4) -0.002(4)
C37 0.089(7) 0.063(6) 0.062(5) -0.006(5) 0.038(5) 0.002(5)
C38 0.065(5) 0.092(7) 0.047(5) -0.026(5) 0.016(4) -0.007(5)
C39 0.074(4) 0.144(6) 0.069(4) -0.039(4) 0.010(3) 0.015(4)
C40 0.074(4) 0.141(6) 0.061(4) -0.045(4) -0.002(3) 0.010(4)
C41 0.084(4) 0.147(6) 0.066(4) -0.041(4) 0.000(3) 0.018(4)
C42 0.095(4) 0.158(6) 0.080(4) -0.035(4) 0.017(4) 0.026(4)
C43 0.095(5) 0.162(6) 0.094(4) -0.027(4) 0.026(4) 0.029(4)
C44 0.088(4) 0.158(6) 0.087(4) -0.026(4) 0.026(4) 0.023(4)
C45 0.035(4) 0.067(6) 0.062(5) -0.004(4) -0.005(4) 0.017(4)
C46 0.029(4) 0.053(5) 0.056(5) -0.006(4) -0.001(3) 0.017(4)
C47 0.032(4) 0.041(5) 0.076(5) 0.002(4) 0.003(4) 0.017(4)
C48 0.045(4) 0.037(4) 0.055(4) 0.004(4) 0.005(4) 0.004(4)
C49 0.034(4) 0.030(4) 0.058(5) 0.007(3) 0.005(3) 0.007(4)
C50 0.030(4) 0.037(4) 0.056(5) -0.000(3) -0.001(3) 0.013(4)
C51 0.037(4) 0.067(6) 0.048(4) -0.008(4) -0.005(3) 0.011(4)
C52 0.065(6) 0.072(7) 0.093(7) -0.003(5) 0.039(5) 0.004(6)
C53 0.045(4) 0.054(5) 0.052(5) -0.005(4) 0.000(4) 0.002(4)
C54 0.041(4) 0.038(4) 0.050(4) -0.003(4) 0.001(3) 0.007(4)
C55 0.043(5) 0.065(6) 0.057(5) 0.005(4) 0.006(4) 0.012(4)
C56 0.033(4) 0.071(6) 0.073(6) 0.004(4) 0.005(4) 0.002(5)
C57 0.060(6) 0.049(5) 0.068(6) -0.002(4) 0.019(4) -0.012(5)
C58 0.059(5) 0.049(5) 0.057(5) -0.001(4) 0.011(4) 0.008(4)
C59 0.044(4) 0.053(5) 0.063(5) 0.005(4) -0.003(4) 0.004(4)
C60 0.035(4) 0.034(4) 0.064(5) -0.001(3) -0.001(4) -0.001(4)
C61 0.039(4) 0.026(4) 0.048(4) -0.000(3) 0.001(3) -0.005(3)
C62 0.033(4) 0.049(5) 0.052(5) 0.007(4) 0.004(3) -0.012(4)
C63 0.041(4) 0.051(5) 0.044(4) 0.002(4) 0.004(3) -0.008(4)
C64 0.036(4) 0.034(4) 0.049(4) -0.004(3) 0.001(3) -0.008(4)
C65 0.036(4) 0.031(4) 0.043(4) 0.003(3) 0.010(3) -0.001(3)
C66 0.043(4) 0.031(4) 0.044(4) -0.002(3) 0.006(3) -0.002(3)
C67 0.089(8) 0.188(14) 0.066(7) 0.051(9) 0.003(6) -0.038(8)
C68 0.072(6) 0.075(7) 0.105(7) 0.027(5) 0.051(6) 0.036(6)
C69 0.045(4) 0.048(5) 0.064(5) 0.000(4) 0.022(4) -0.002(4)
C70 0.053(5) 0.046(6) 0.140(9) -0.002(4) 0.040(6) 0.011(6)
C71 0.040(5) 0.058(6) 0.114(7) -0.003(4) 0.019(5) -0.029(5)
C72 0.046(5) 0.104(8) 0.063(5) 0.005(5) 0.020(4) -0.018(6)
C73 0.053(6) 0.114(9) 0.093(7) -0.006(6) 0.032(5) 0.035(7)
C74 0.064(6) 0.069(6) 0.064(5) -0.010(5) 0.016(4) 0.022(5)
C75 0.033(4) 0.041(4) 0.051(4) -0.000(3) -0.001(3) 0.003(4)
C76 0.042(4) 0.033(4) 0.041(4) 0.001(3) 0.006(3) 0.001(3)
C77 0.036(4) 0.033(4) 0.044(4) -0.004(3) -0.001(3) -0.003(3)
C78 0.035(4) 0.037(4) 0.040(4) -0.004(3) -0.001(3) 0.001(3)
C79 0.036(4) 0.041(4) 0.038(4) -0.005(4) 0.005(3) -0.001(4)
C80 0.036(4) 0.034(4) 0.038(4) -0.008(3) -0.006(3) -0.006(3)
C81 0.040(4) 0.039(4) 0.035(4) -0.002(4) 0.004(3) -0.007(3)
C82 0.069(5) 0.048(5) 0.053(5) -0.005(4) 0.027(4) 0.002(4)
C83 0.062(5) 0.055(5) 0.050(5) -0.008(4) 0.026(4) -0.009(4)
C84 0.069(6) 0.077(6) 0.087(6) -0.009(5) 0.036(5) -0.008(5)
C85 0.093(6) 0.086(6) 0.074(5) -0.027(5) 0.036(4) -0.018(4)
C86 0.116(6) 0.079(6) 0.055(5) -0.041(5) 0.041(4) -0.006(4)
C87 0.123(6) 0.079(6) 0.054(5) -0.022(5) 0.009(5) 0.007(4)
C88 0.091(6) 0.066(6) 0.057(5) -0.030(5) 0.010(5) -0.003(4)
C89 0.073(6) 0.055(5) 0.053(5) -0.006(5) 0.032(4) -0.001(4)
C90 0.039(4) 0.041(4) 0.046(4) 0.006(4) 0.007(3) 0.003(4)
C91 0.040(4) 0.032(4) 0.044(4) 0.000(3) 0.005(3) 0.004(3)
C92 0.041(4) 0.037(4) 0.036(4) 0.000(3) 0.006(3) 0.002(3)
C93 0.039(4) 0.035(4) 0.038(4) -0.003(3) 0.008(3) 0.004(3)
C94 0.034(4) 0.029(4) 0.049(4) 0.005(3) -0.001(3) 0.007(3)
C95 0.041(4) 0.036(4) 0.040(4) 0.007(4) 0.012(3) 0.002(3)
C96 0.041(4) 0.031(4) 0.050(4) -0.002(3) 0.012(3) 0.006(4)
C97 0.090(7) 0.148(11) 0.062(6) -0.059(8) 0.031(5) -0.013(7)
C98 0.080(7) 0.060(6) 0.108(7) -0.019(5) 0.056(6) -0.030(6)
C99 0.072(6) 0.040(5) 0.087(6) -0.007(5) 0.041(5) -0.014(5)
C100 0.069(6) 0.062(6) 0.077(6) 0.003(5) 0.018(5) 0.012(5)
C101 0.062(6) 0.103(9) 0.088(7) 0.010(6) 0.008(5) 0.012(6)
C102 0.059(7) 0.095(9) 0.157(11) -0.024(6) 0.056(7) -0.029(8)
C103 0.091(8) 0.060(7) 0.175(12) -0.005(6) 0.075(8) 0.020(7)
C104 0.073(7) 0.049(6) 0.214(14) 0.005(5) 0.072(8) 0.004(7)
C105 0.042(4) 0.033(4) 0.044(4) 0.000(3) 0.002(3) -0.003(3)
C106 0.035(4) 0.034(4) 0.051(4) -0.001(3) 0.001(3) -0.003(4)
C107 0.047(4) 0.037(4) 0.053(4) -0.003(4) 0.014(4) -0.000(4)
C108 0.037(4) 0.033(4) 0.075(5) 0.006(4) 0.021(4) 0.005(4)
C109 0.033(4) 0.029(4) 0.057(5) -0.005(3) 0.003(3) -0.003(4)
C110 0.034(4) 0.035(4) 0.054(4) -0.003(3) -0.003(3) -0.000(4)
C111 0.037(4) 0.036(4) 0.044(4) -0.006(3) -0.002(3) -0.004(3)
C112 0.091(7) 0.090(7) 0.070(6) 0.023(6) 0.040(5) -0.003(6)
C113 0.047(5) 0.115(8) 0.052(5) 0.018(5) 0.005(4) 0.005(5)
C114 0.056(5) 0.063(6) 0.043(4) 0.021(5) 0.002(4) 0.006(4)
C115 0.056(5) 0.089(7) 0.059(5) 0.004(5) 0.003(4) -0.018(5)
C116 0.060(6) 0.096(8) 0.087(7) 0.008(6) 0.016(5) -0.036(6)
C117 0.068(6) 0.085(7) 0.086(7) -0.012(6) 0.021(5) -0.021(6)
C118 0.061(6) 0.095(8) 0.094(7) -0.021(6) 0.025(5) -0.020(6)
C119 0.070(6) 0.048(5) 0.062(5) -0.016(5) 0.015(5) -0.007(4)
C120 0.029(4) 0.042(5) 0.076(5) -0.001(3) -0.003(4) -0.003(4)
C121 0.029(4) 0.036(4) 0.058(4) 0.008(3) -0.001(3) -0.004(4)
C122 0.032(4) 0.041(5) 0.063(5) 0.003(4) 0.004(3) 0.008(4)
C123 0.032(4) 0.035(4) 0.060(5) 0.016(3) -0.006(4) -0.006(4)
C124 0.034(4) 0.040(5) 0.055(5) -0.002(3) -0.000(4) 0.004(4)
C125 0.034(4) 0.037(4) 0.052(4) 0.002(4) -0.000(3) -0.005(4)
C126 0.031(4) 0.029(4) 0.061(5) 0.002(3) 0.002(3) -0.008(4)
C127 0.060(5) 0.060(6) 0.082(6) -0.001(5) 0.031(5) -0.008(5)
C128 0.044(4) 0.043(5) 0.047(4) 0.001(4) 0.000(3) -0.002(4)
C129 0.051(5) 0.038(4) 0.043(4) -0.002(4) -0.013(4) -0.004(4)
C130 0.067(6) 0.056(6) 0.061(5) -0.014(5) 0.011(4) -0.021(5)
C131 0.077(6) 0.052(6) 0.078(6) -0.003(5) 0.021(5) -0.010(5)
C132 0.084(7) 0.061(6) 0.053(5) -0.013(5) 0.003(5) -0.014(5)
C133 0.079(6) 0.053(5) 0.042(4) -0.015(5) -0.018(4) -0.008(4)
C134 0.055(5) 0.052(5) 0.040(4) -0.007(4) -0.012(4) 0.001(4)
C135 0.041(4) 0.034(4) 0.054(4) 0.014(4) 0.004(3) 0.000(4)
C136 0.043(4) 0.027(4) 0.044(4) 0.005(3) 0.003(3) 0.000(3)
C137 0.037(4) 0.032(4) 0.051(4) -0.000(3) 0.006(3) 0.002(4)
C138 0.057(5) 0.042(4) 0.033(4) 0.001(4) 0.007(3) 0.002(4)
C139 0.038(4) 0.025(4) 0.044(4) -0.000(3) 0.004(3) -0.001(3)
C140 0.040(4) 0.031(4) 0.045(4) -0.005(3) 0.010(3) -0.001(3)
C141 0.051(4) 0.030(4) 0.038(4) -0.006(4) -0.004(3) -0.001(3)
C142 0.064(6) 0.136(10) 0.052(5) -0.001(6) 0.017(4) -0.013(6)
C143 0.045(4) 0.057(5) 0.040(4) -0.008(4) 0.001(3) -0.006(4)
C144 0.049(5) 0.055(5) 0.046(4) -0.013(4) 0.004(4) -0.005(4)
C145 0.067(5) 0.060(6) 0.053(5) -0.004(5) -0.002(4) -0.005(4)
C146 0.077(6) 0.084(7) 0.060(6) 0.005(6) -0.006(5) 0.016(6)
C147 0.074(6) 0.118(9) 0.042(5) -0.007(6) -0.006(4) -0.005(6)
C148 0.144(10) 0.097(9) 0.048(6) -0.030(8) -0.011(6) -0.013(6)
C149 0.134(9) 0.072(7) 0.056(6) -0.027(7) 0.003(6) 0.002(5)
C150 0.044(4) 0.032(4) 0.042(4) -0.004(3) 0.006(3) -0.000(3)
C151 0.31(3) 0.167(16) 0.107(10) 0.096(14) 0.032(12) 0.001(11)
C152 0.192(8) 0.145(7) 0.092(5) 0.044(6) 0.002(5) 0.006(5)
C153 0.190(8) 0.150(8) 0.099(6) 0.044(6) 0.003(5) -0.001(6)
C154 0.138(12) 0.148(14) 0.151(10) 0.028(10) -0.003(8) 0.049(10)
C155 0.150(14) 0.20(2) 0.37(3) 0.050(10) -0.022(14) 0.08(2)
C156 0.236(12) 0.122(10) 0.292(15) -0.016(9) -0.030(10) -0.000(9)
C157 0.232(12) 0.127(10) 0.289(14) -0.015(8) -0.024(10) 0.002(9)
C158 0.226(16) 0.127(14) 0.210(16) 0.005(12) -0.086(10) 0.012(10)
C159 0.193(12) 0.120(11) 0.135(7) -0.086(10) -0.087(8) 0.055(8)
C160 0.217(10) 0.180(10) 0.177(8) -0.081(9) -0.029(8) -0.030(8)
C161 0.214(10) 0.175(10) 0.173(8) -0.084(9) -0.033(8) -0.029(8)
C162 0.215(10) 0.176(10) 0.173(8) -0.082(9) -0.033(8) -0.029(8)
C163 0.219(11) 0.180(10) 0.168(8) -0.083(9) -0.029(8) -0.034(8)
C164 0.149(11) 0.079(9) 0.183(10) 0.008(8) -0.053(9) -0.023(9)

loop_
_atom_type_symbol
_atom_type_description
_atom_type_scat_dispersion_real
_atom_type_scat_dispersion_imag
_atom_type_scat_source
C C 0.0033 0.0016
;
International Tables for Crystallography
(1992, Vol. C, Tables 4.2.6.8 and 6.1.1.4)
;
H H 0.0000 0.0000
;
International Tables for Crystallography
(1992, Vol. C, Table 6.1.1.4)
;
O O 0.0106 0.0060
;
International Tables for Crystallography
(1992, Vol. C, Tables 4.2.6.8 and 6.1.1.4)
;

loop_
_geom_angle_atom_site_label_1
_geom_angle_atom_site_label_2
_geom_angle_atom_site_label_3
_geom_angle
_geom_angle_publ_flag
C1 O1 C7 119.4(6) yes
C4 O2 C14 117.8(6) yes
C17 O3 C22 116.6(6) yes
C20 O4 C23 117.9(6) yes
C32 O5 C37 116.7(6) yes
C35 O6 C38 119.0(7) yes
C47 O7 C52 117.8(6) yes
C50 O8 C53 116.7(5) yes
C62 O9 C67 117.6(7) yes
C65 O10 C68 118.9(6) yes
C76 O11 C82 117.4(6) yes
C79 O12 C89 118.0(6) yes
C93 O13 C97 115.7(6) yes
C96 O14 C98 120.4(6) yes
C108 O15 C112 118.8(7) yes
C111 O16 C113 117.8(6) yes
C123 O17 C127 117.6(6) yes
C126 O18 C128 118.3(6) yes
C138 O19 C142 117.0(6) yes
C141 O20 C143 119.0(5) yes
C152 O22 C153 122.6(13) yes
C156 O24 C157 102.0(18) yes
O1 C1 C2 124.0(6) yes
O1 C1 C6 115.3(7) yes
C2 C1 C6 120.6(7) yes
C1 C2 C3 119.9(7) yes
C2 C3 C4 118.5(7) yes
C2 C3 C15 120.5(7) yes
C4 C3 C15 121.0(7) yes
O2 C4 C3 116.3(7) yes
O2 C4 C5 122.6(7) yes
C3 C4 C5 121.0(7) yes
C4 C5 C6 120.9(7) yes
C1 C6 C5 118.9(7) yes
C1 C6 C75 121.0(6) yes
C5 C6 C75 120.1(6) yes
O1 C7 C8 106.9(7) yes
C7 C8 C9 123.0(7) yes
C7 C8 C13 119.0(8) yes
C9 C8 C13 118.0(8) yes
C8 C9 C10 121.6(8) yes
C9 C10 C11 119.2(9) yes
C10 C11 C12 119.5(10) yes
C11 C12 C13 120.7(9) yes
C8 C13 C12 121.0(9) yes
C3 C15 C16 112.2(6) yes
C15 C16 C17 120.6(7) yes
C15 C16 C21 120.5(7) yes
C17 C16 C21 118.9(6) yes
O3 C17 C16 116.6(6) yes
O3 C17 C18 124.4(7) yes
C16 C17 C18 119.0(7) yes
C17 C18 C19 122.4(7) yes
C18 C19 C20 118.7(7) yes
C18 C19 C30 120.6(7) yes
C20 C19 C30 120.6(7) yes
O4 C20 C19 116.1(6) yes
O4 C20 C21 124.4(7) yes
C19 C20 C21 119.5(7) yes
C16 C21 C20 121.5(7) yes
O4 C23 C24 107.7(6) yes
C23 C24 C25 121.9(8) yes
C23 C24 C29 120.8(8) yes
C25 C24 C29 117.3(9) yes
C24 C25 C26 121.6(10) yes
C25 C26 C27 120.3(11) yes
C26 C27 C28 118.7(10) yes
C27 C28 C29 119.8(12) yes
C24 C29 C28 122.1(11) yes
C19 C30 C31 110.4(6) yes
C30 C31 C32 121.3(7) yes
C30 C31 C36 120.7(7) yes
C32 C31 C36 117.9(8) yes
O5 C32 C31 115.6(7) yes
O5 C32 C33 123.7(7) yes
C31 C32 C33 120.7(7) yes
C32 C33 C34 120.7(7) yes
C33 C34 C35 119.0(8) yes
C33 C34 C45 121.4(7) yes
C35 C34 C45 119.6(7) yes
O6 C35 C34 116.2(8) yes
O6 C35 C36 123.0(7) yes
C34 C35 C36 120.8(7) yes
C31 C36 C35 120.8(8) yes
O6 C38 C39 107.8(9) yes
C38 C39 C40 122.3(10) yes
C38 C39 C44 118.0(11) yes
C40 C39 C44 119.7(11) yes
C39 C40 C41 120.6(10) yes
C40 C41 C42 120.5(12) yes
C41 C42 C43 121.8(12) yes
C42 C43 C44 118.1(11) yes
C39 C44 C43 118.4(12) yes
C34 C45 C46 111.7(6) yes
C45 C46 C47 121.1(7) yes
C45 C46 C51 120.4(7) yes
C47 C46 C51 118.5(7) yes
O7 C47 C46 116.3(6) yes
O7 C47 C48 123.2(7) yes
C46 C47 C48 120.5(7) yes
C47 C48 C49 121.8(7) yes
C48 C49 C50 117.8(6) yes
C48 C49 C60 120.2(7) yes
C50 C49 C60 122.0(6) yes
O8 C50 C49 115.8(6) yes
O8 C50 C51 123.8(6) yes
C49 C50 C51 120.4(6) yes
C46 C51 C50 121.0(7) yes
O8 C53 C54 109.2(6) yes
C53 C54 C55 121.0(7) yes
C53 C54 C59 121.9(6) yes
C55 C54 C59 117.2(7) yes
C54 C55 C56 120.4(7) yes
C55 C56 C57 120.3(7) yes
C56 C57 C58 119.6(8) yes
C57 C58 C59 121.0(8) yes
C54 C59 C58 121.4(7) yes
C49 C60 C61 111.5(6) yes
C60 C61 C62 120.9(6) yes
C60 C61 C66 121.5(6) yes
C62 C61 C66 117.6(6) yes
O9 C62 C61 116.9(6) yes
O9 C62 C63 121.5(7) yes
C61 C62 C63 121.6(7) yes
C62 C63 C64 121.0(7) yes
C63 C64 C65 117.1(6) yes
C63 C64 C75 120.7(6) yes
C65 C64 C75 122.1(6) yes
O10 C65 C64 115.9(6) yes
O10 C65 C66 122.9(6) yes
C64 C65 C66 121.2(6) yes
C61 C66 C65 121.5(6) yes
O10 C68 C69 110.7(8) yes
C68 C69 C70 120.7(8) yes
C68 C69 C74 122.4(8) yes
C70 C69 C74 116.8(8) yes
C69 C70 C71 121.9(9) yes
C70 C71 C72 120.5(9) yes
C71 C72 C73 119.4(9) yes
C72 C73 C74 120.6(9) yes
C69 C74 C73 120.7(9) yes
C6 C75 C64 110.0(6) yes
O11 C76 C77 116.4(6) yes
O11 C76 C81 123.4(6) yes
C77 C76 C81 120.2(6) yes
C76 C77 C78 118.3(6) yes
C76 C77 C90 120.3(6) yes
C78 C77 C90 121.4(6) yes
C77 C78 C79 121.2(6) yes
O12 C79 C78 123.2(6) yes
O12 C79 C80 116.4(6) yes
C78 C79 C80 120.4(6) yes
C79 C80 C81 118.9(6) yes
C79 C80 C150 121.4(6) yes
C81 C80 C150 119.7(6) yes
C76 C81 C80 120.9(6) yes
O11 C82 C83 109.9(7) yes
C82 C83 C84 120.0(8) yes
C82 C83 C88 119.9(8) yes
C84 C83 C88 120.1(8) yes
C83 C84 C85 120.0(9) yes
C84 C85 C86 120.8(11) yes
C85 C86 C87 122.1(10) yes
C86 C87 C88 119.1(9) yes
C83 C88 C87 117.9(9) yes
C77 C90 C91 111.5(6) yes
C90 C91 C92 120.2(6) yes
C90 C91 C96 122.3(6) yes
C92 C91 C96 117.4(6) yes
C91 C92 C93 122.0(6) yes
O13 C93 C92 123.7(6) yes
O13 C93 C94 116.1(6) yes
C92 C93 C94 120.2(6) yes
C93 C94 C95 118.4(6) yes
C93 C94 C105 121.2(6) yes
C95 C94 C105 120.4(6) yes
C94 C95 C96 120.9(6) yes
O14 C96 C91 115.0(6) yes
O14 C96 C95 123.9(6) yes
C91 C96 C95 121.0(6) yes
O14 C98 C99 107.9(8) yes
C98 C99 C100 124.3(8) yes
C98 C99 C104 117.4(8) yes
C100 C99 C104 118.0(9) yes
C99 C100 C101 122.8(10) yes
C100 C101 C102 118.6(10) yes
C101 C102 C103 119.4(10) yes
C102 C103 C104 120.4(11) yes
C99 C104 C103 120.0(10) yes
C94 C105 C106 112.0(6) yes
C105 C106 C107 120.3(6) yes
C105 C106 C111 120.9(6) yes
C107 C106 C111 118.7(6) yes
C106 C107 C108 120.9(7) yes
O15 C108 C107 122.7(7) yes
O15 C108 C109 117.0(6) yes
C107 C108 C109 120.2(7) yes
C108 C109 C110 118.9(6) yes
C108 C109 C120 121.3(6) yes
C110 C109 C120 119.8(7) yes
C109 C110 C111 121.5(7) yes
O16 C111 C106 118.1(6) yes
O16 C111 C110 122.2(6) yes
C106 C111 C110 119.7(6) yes
O16 C113 C114 111.5(6) yes
C113 C114 C115 120.6(7) yes
C113 C114 C119 120.2(8) yes
C115 C114 C119 119.0(8) yes
C114 C115 C116 120.5(8) yes
C115 C116 C117 119.7(9) yes
C116 C117 C118 119.6(9) yes
C117 C118 C119 119.8(9) yes
C114 C119 C118 121.4(8) yes
C109 C120 C121 110.4(6) yes
C120 C121 C122 121.7(7) yes
C120 C121 C126 119.7(6) yes
C122 C121 C126 118.6(7) yes
C121 C122 C123 121.1(7) yes
O17 C123 C122 123.5(7) yes
O17 C123 C124 116.0(6) yes
C122 C123 C124 120.5(7) yes
C123 C124 C125 119.4(7) yes
C123 C124 C135 120.3(7) yes
C125 C124 C135 120.3(6) yes
C124 C125 C126 119.5(7) yes
O18 C126 C121 116.6(6) yes
O18 C126 C125 122.5(6) yes
C121 C126 C125 120.9(7) yes
O18 C128 C129 107.5(6) yes
C128 C129 C130 119.9(7) yes
C128 C129 C134 121.5(7) yes
C130 C129 C134 118.6(7) yes
C129 C130 C131 120.1(8) yes
C130 C131 C132 120.8(9) yes
C131 C132 C133 119.0(8) yes
C132 C133 C134 121.9(8) yes
C129 C134 C133 119.6(7) yes
C124 C135 C136 111.6(6) yes
C135 C136 C137 119.9(6) yes
C135 C136 C141 121.4(6) yes
C137 C136 C141 118.7(6) yes
C136 C137 C138 120.5(6) yes
O19 C138 C137 123.0(6) yes
O19 C138 C139 115.0(6) yes
C137 C138 C139 122.1(6) yes
C138 C139 C140 117.3(6) yes
C138 C139 C150 122.1(6) yes
C140 C139 C150 120.6(6) yes
C139 C140 C141 120.5(6) yes
O20 C141 C136 116.5(6) yes
O20 C141 C140 122.5(6) yes
C136 C141 C140 120.9(6) yes
O20 C143 C144 108.2(6) yes
C143 C144 C145 121.6(7) yes
C143 C144 C149 120.1(8) yes
C145 C144 C149 118.3(8) yes
C144 C145 C146 120.8(9) yes
C145 C146 C147 120.7(10) yes
C146 C147 C148 119.4(9) yes
C147 C148 C149 120.4(11) yes
C144 C149 C148 120.4(10) yes
C80 C150 C139 111.8(6) yes
O21 C152 O22 118.2(17) yes
O21 C152 C151 122.5(16) yes
O22 C152 C151 119.2(15) yes
O22 C153 C154 113.4(15) yes
O23 C156 O24 134(3) yes
O23 C156 C155 118(3) yes
O24 C156 C155 107(2) yes
O24 C157 C158 103.3(17) yes
C159 C160 C161 125.7(15) yes
C160 C161 C162 122.3(16) yes
C161 C162 C163 115.0(16) yes
C162 C163 C164 120.1(17) yes
C1 C2 H2 120.053 no
C3 C2 H2 120.060 no
C4 C5 H5 119.559 no
C6 C5 H5 119.556 no
O1 C7 H7A 110.324 no
O1 C7 H7B 110.330 no
C8 C7 H7A 110.337 no
C8 C7 H7B 110.346 no
H7A C7 H7B 108.573 no
C8 C9 H9 119.216 no
C10 C9 H9 119.193 no
C9 C10 H10 120.386 no
C11 C10 H10 120.396 no
C10 C11 H11 120.260 no
C12 C11 H11 120.252 no
C11 C12 H12 119.653 no
C13 C12 H12 119.632 no
C8 C13 H13 119.522 no
C12 C13 H13 119.515 no
O2 C14 H14A 109.478 no
O2 C14 H14B 109.482 no
O2 C14 H14C 109.469 no
H14A C14 H14B 109.470 no
H14A C14 H14C 109.457 no
H14B C14 H14C 109.471 no
C3 C15 H15A 109.166 no
C3 C15 H15B 109.170 no
C16 C15 H15A 109.179 no
C16 C15 H15B 109.171 no
H15A C15 H15B 107.890 no
C17 C18 H18 118.802 no
C19 C18 H18 118.792 no
C16 C21 H21 119.271 no
C20 C21 H21 119.275 no
O3 C22 H22A 109.469 no
O3 C22 H22B 109.481 no
O3 C22 H22C 109.469 no
H22A C22 H22B 109.470 no
H22A C22 H22C 109.482 no
H22B C22 H22C 109.457 no
O4 C23 H23A 110.183 no
O4 C23 H23B 110.177 no
C24 C23 H23A 110.181 no
C24 C23 H23B 110.168 no
H23A C23 H23B 108.478 no
C24 C25 H25 119.199 no
C26 C25 H25 119.214 no
C25 C26 H26 119.852 no
C27 C26 H26 119.849 no
C26 C27 H27 120.662 no
C28 C27 H27 120.654 no
C27 C28 H28 120.080 no
C29 C28 H28 120.076 no
C24 C29 H29 118.967 no
C28 C29 H29 118.980 no
C19 C30 H30A 109.566 no
C19 C30 H30B 109.560 no
C31 C30 H30A 109.566 no
C31 C30 H30B 109.569 no
H30A C30 H30B 108.101 no
C32 C33 H33 119.626 no
C34 C33 H33 119.638 no
C31 C36 H36 119.591 no
C35 C36 H36 119.581 no
O5 C37 H37A 109.477 no
O5 C37 H37B 109.464 no
O5 C37 H37C 109.476 no
H37A C37 H37B 109.463 no
H37A C37 H37C 109.474 no
H37B C37 H37C 109.475 no
O6 C38 H38A 110.143 no
O6 C38 H38B 110.145 no
C39 C38 H38A 110.159 no
C39 C38 H38B 110.152 no
H38A C38 H38B 108.458 no
C39 C40 H40 119.695 no
C41 C40 H40 119.674 no
C40 C41 H41 119.770 no
C42 C41 H41 119.763 no
C41 C42 H42 119.115 no
C43 C42 H42 119.129 no
C42 C43 H43 120.959 no
C44 C43 H43 120.939 no
C39 C44 H44 120.819 no
C43 C44 H44 120.820 no
C34 C45 H45A 109.282 no
C34 C45 H45B 109.278 no
C46 C45 H45A 109.279 no
C46 C45 H45B 109.279 no
H45A C45 H45B 107.942 no
C47 C48 H48 119.121 no
C49 C48 H48 119.115 no
C46 C51 H51 119.500 no
C50 C51 H51 119.489 no
O7 C52 H52A 109.470 no
O7 C52 H52B 109.469 no
O7 C52 H52C 109.479 no
H52A C52 H52B 109.458 no
H52A C52 H52C 109.475 no
H52B C52 H52C 109.477 no
O8 C53 H53A 109.850 no
O8 C53 H53B 109.852 no
C54 C53 H53A 109.844 no
C54 C53 H53B 109.858 no
H53A C53 H53B 108.271 no
C54 C55 H55 119.809 no
C56 C55 H55 119.794 no
C55 C56 H56 119.855 no
C57 C56 H56 119.839 no
C56 C57 H57 120.179 no
C58 C57 H57 120.185 no
C57 C58 H58 119.517 no
C59 C58 H58 119.513 no
C54 C59 H59 119.286 no
C58 C59 H59 119.266 no
C49 C60 H60A 109.317 no
C49 C60 H60B 109.324 no
C61 C60 H60A 109.326 no
C61 C60 H60B 109.332 no
H60A C60 H60B 107.958 no
C62 C63 H63 119.499 no
C64 C63 H63 119.502 no
C61 C66 H66 119.274 no
C65 C66 H66 119.267 no
O9 C67 H67A 109.464 no
O9 C67 H67B 109.469 no
O9 C67 H67C 109.486 no
H67A C67 H67B 109.470 no
H67A C67 H67C 109.465 no
H67B C67 H67C 109.473 no
O10 C68 H68A 109.492 no
O10 C68 H68B 109.489 no
C69 C68 H68A 109.497 no
C69 C68 H68B 109.495 no
H68A C68 H68B 108.075 no
C69 C70 H70 119.058 no
C71 C70 H70 119.057 no
C70 C71 H71 119.763 no
C72 C71 H71 119.762 no
C71 C72 H72 120.294 no
C73 C72 H72 120.291 no
C72 C73 H73 119.715 no
C74 C73 H73 119.727 no
C69 C74 H74 119.632 no
C73 C74 H74 119.623 no
C6 C75 H75A 109.663 no
C6 C75 H75B 109.660 no
C64 C75 H75A 109.666 no
C64 C75 H75B 109.670 no
H75A C75 H75B 108.176 no
C77 C78 H78 119.395 no
C79 C78 H78 119.395 no
C76 C81 H81 119.560 no
C80 C81 H81 119.548 no
O11 C82 H82A 109.667 no
O11 C82 H82B 109.675 no
C83 C82 H82A 109.678 no
C83 C82 H82B 109.681 no
H82A C82 H82B 108.184 no
C83 C84 H84 120.010 no
C85 C84 H84 120.009 no
C84 C85 H85 119.618 no
C86 C85 H85 119.611 no
C85 C86 H86 118.971 no
C87 C86 H86 118.974 no
C86 C87 H87 120.440 no
C88 C87 H87 120.461 no
C83 C88 H88 121.058 no
C87 C88 H88 121.065 no
O12 C89 H89A 109.467 no
O12 C89 H89B 109.472 no
O12 C89 H89C 109.467 no
H89A C89 H89B 109.470 no
H89A C89 H89C 109.472 no
H89B C89 H89C 109.480 no
C77 C90 H90A 109.324 no
C77 C90 H90B 109.323 no
C91 C90 H90A 109.312 no
C91 C90 H90B 109.305 no
H90A C90 H90B 107.959 no
C91 C92 H92 118.996 no
C93 C92 H92 118.997 no
C94 C95 H95 119.537 no
C96 C95 H95 119.526 no
O13 C97 H97A 109.466 no
O13 C97 H97B 109.466 no
O13 C97 H97C 109.469 no
H97A C97 H97B 109.471 no
H97A C97 H97C 109.471 no
H97B C97 H97C 109.484 no
O14 C98 H98A 110.123 no
O14 C98 H98B 110.128 no
C99 C98 H98A 110.128 no
C99 C98 H98B 110.124 no
H98A C98 H98B 108.466 no
C99 C100 H100 118.578 no
C101 C100 H100 118.582 no
C100 C101 H101 120.721 no
C102 C101 H101 120.720 no
C101 C102 H102 120.284 no
C103 C102 H102 120.269 no
C102 C103 H103 119.812 no
C104 C103 H103 119.820 no
C99 C104 H104 119.988 no
C103 C104 H104 119.984 no
C94 C105 H10A 109.201 no
C94 C105 H10B 109.216 no
C106 C105 H10A 109.206 no
C106 C105 H10B 109.207 no
H10A C105 H10B 107.909 no
C106 C107 H107 119.556 no
C108 C107 H107 119.555 no
C109 C110 H110 119.238 no
C111 C110 H110 119.226 no
O15 C112 H11A 109.471 no
O15 C112 H11B 109.466 no
O15 C112 H11C 109.477 no
H11A C112 H11B 109.472 no
H11A C112 H11C 109.465 no
H11B C112 H11C 109.476 no
O16 C113 H11D 109.332 no
O16 C113 H11E 109.314 no
C114 C113 H11D 109.339 no
C114 C113 H11E 109.336 no
H11D C113 H11E 107.971 no
C114 C115 H115 119.762 no
C116 C115 H115 119.746 no
C115 C116 H116 120.152 no
C117 C116 H116 120.146 no
C116 C117 H117 120.190 no
C118 C117 H117 120.210 no
C117 C118 H118 120.127 no
C119 C118 H118 120.116 no
C114 C119 H119 119.312 no
C118 C119 H119 119.308 no
C109 C120 H12A 109.565 no
C109 C120 H12B 109.556 no
C121 C120 H12A 109.569 no
C121 C120 H12B 109.573 no
H12A C120 H12B 108.109 no
C121 C122 H122 119.460 no
C123 C122 H122 119.468 no
C124 C125 H125 120.262 no
C126 C125 H125 120.232 no
O17 C127 H12C 109.480 no
O17 C127 H12D 109.478 no
O17 C127 H12E 109.471 no
H12C C127 H12D 109.473 no
H12C C127 H12E 109.461 no
H12D C127 H12E 109.465 no
O18 C128 H12F 110.218 no
O18 C128 H12G 110.199 no
C129 C128 H12F 110.209 no
C129 C128 H12G 110.198 no
H12F C128 H12G 108.490 no
C129 C130 H130 119.934 no
C131 C130 H130 119.944 no
C130 C131 H131 119.588 no
C132 C131 H131 119.594 no
C131 C132 H132 120.509 no
C133 C132 H132 120.531 no
C132 C133 H133 119.076 no
C134 C133 H133 119.063 no
C129 C134 H134 120.186 no
C133 C134 H134 120.176 no
C124 C135 H13A 109.293 no
C124 C135 H13B 109.306 no
C136 C135 H13A 109.306 no
C136 C135 H13B 109.312 no
H13A C135 H13B 107.954 no
C136 C137 H137 119.743 no
C138 C137 H137 119.740 no
C139 C140 H140 119.744 no
C141 C140 H140 119.738 no
O19 C142 H14D 109.477 no
O19 C142 H14E 109.471 no
O19 C142 H14F 109.477 no
H14D C142 H14E 109.465 no
H14D C142 H14F 109.466 no
H14E C142 H14F 109.470 no
O20 C143 H14G 110.070 no
O20 C143 H14H 110.067 no
C144 C143 H14G 110.061 no
C144 C143 H14H 110.069 no
H14G C143 H14H 108.407 no
C144 C145 H145 119.591 no
C146 C145 H145 119.581 no
C145 C146 H146 119.662 no
C147 C146 H146 119.670 no
C146 C147 H147 120.303 no
C148 C147 H147 120.316 no
C147 C148 H148 119.812 no
C149 C148 H148 119.822 no
C144 C149 H149 119.801 no
C148 C149 H149 119.802 no
C80 C150 H15C 109.264 no
C80 C150 H15D 109.267 no
C139 C150 H15C 109.259 no
C139 C150 H15D 109.248 no
H15C C150 H15D 107.922 no
C152 C151 H15M 109.460 no
C152 C151 H15N 109.476 no
C152 C151 H15O 109.470 no
H15M C151 H15N 109.474 no
H15M C151 H15O 109.474 no
H15N C151 H15O 109.474 no
O22 C153 H15P 108.896 no
O22 C153 H15Q 108.880 no
C154 C153 H15P 108.892 no
C154 C153 H15Q 108.882 no
H15P C153 H15Q 107.726 no
C153 C154 H15R 109.470 no
C153 C154 H15S 109.477 no
C153 C154 H15T 109.482 no
H15R C154 H15S 109.460 no
H15R C154 H15T 109.474 no
H15S C154 H15T 109.464 no
C156 C155 H15E 109.465 no
C156 C155 H15F 109.459 no
C156 C155 H15G 109.479 no
H15E C155 H15F 109.474 no
H15E C155 H15G 109.478 no
H15F C155 H15G 109.473 no
O24 C157 H15H 111.106 no
O24 C157 H15I 111.106 no
C158 C157 H15H 111.095 no
C158 C157 H15I 111.092 no
H15H C157 H15I 109.060 no
C157 C158 H15J 109.479 no
C157 C158 H15K 109.478 no
C157 C158 H15L 109.472 no
H15J C158 H15K 109.469 no
H15J C158 H15L 109.467 no
H15K C158 H15L 109.463 no
C160 C159 H15U 109.456 no
C160 C159 H15V 109.473 no
C160 C159 H15W 109.470 no
H15U C159 H15V 109.473 no
H15U C159 H15W 109.481 no
H15V C159 H15W 109.473 no
C159 C160 H16A 105.877 no
C159 C160 H16B 105.891 no
C161 C160 H16A 105.893 no
C161 C160 H16B 105.881 no
H16A C160 H16B 106.222 no
C160 C161 H16H 106.764 no
C160 C161 H16I 106.758 no
C162 C161 H16H 106.772 no
C162 C161 H16I 106.753 no
H16H C161 H16I 106.616 no
C161 C162 H16J 108.500 no
C161 C162 H16K 108.519 no
C163 C162 H16J 108.502 no
C163 C162 H16K 108.511 no
H16J C162 H16K 107.515 no
C162 C163 H16C 107.306 no
C162 C163 H16D 107.316 no
C164 C163 H16C 107.303 no
C164 C163 H16D 107.313 no
H16C C163 H16D 106.897 no
C163 C164 H16E 109.466 no
C163 C164 H16F 109.466 no
C163 C164 H16G 109.466 no
H16E C164 H16F 109.478 no
H16E C164 H16G 109.474 no
H16F C164 H16G 109.477 no

loop_
_geom_bond_atom_site_label_1
_geom_bond_atom_site_label_2
_geom_bond_distance
_geom_bond_publ_flag
O1 C1 1.369(9) yes
O1 C7 1.432(9) yes
O2 C4 1.390(9) yes
O2 C14 1.417(11) yes
O3 C17 1.358(9) yes
O3 C22 1.437(10) yes
O4 C20 1.356(9) yes
O4 C23 1.427(10) yes
O5 C32 1.386(9) yes
O5 C37 1.408(11) yes
O6 C35 1.376(10) yes
O6 C38 1.402(11) yes
O7 C47 1.372(9) yes
O7 C52 1.420(11) yes
O8 C50 1.392(8) yes
O8 C53 1.434(9) yes
O9 C62 1.393(9) yes
O9 C67 1.389(11) yes
O10 C65 1.395(8) yes
O10 C68 1.356(11) yes
O11 C76 1.359(8) yes
O11 C82 1.406(9) yes
O12 C79 1.371(8) yes
O12 C89 1.419(10) yes
O13 C93 1.384(8) yes
O13 C97 1.407(10) yes
O14 C96 1.388(9) yes
O14 C98 1.367(11) yes
O15 C108 1.374(10) yes
O15 C112 1.412(11) yes
O16 C111 1.374(8) yes
O16 C113 1.395(9) yes
O17 C123 1.377(9) yes
O17 C127 1.424(10) yes
O18 C126 1.379(9) yes
O18 C128 1.410(9) yes
O19 C138 1.387(8) yes
O19 C142 1.446(10) yes
O20 C141 1.379(8) yes
O20 C143 1.412(9) yes
O21 C152 1.18(3) yes
O22 C152 1.275(18) yes
O22 C153 1.45(2) yes
O23 C156 1.13(4) yes
O24 C156 1.38(4) yes
O24 C157 1.43(3) yes
C1 C2 1.393(11) yes
C1 C6 1.377(10) yes
C2 C3 1.389(10) yes
C3 C4 1.381(10) yes
C3 C15 1.526(11) yes
C4 C5 1.371(10) yes
C5 C6 1.372(10) yes
C6 C75 1.520(10) yes
C7 C8 1.491(12) yes
C8 C9 1.381(12) yes
C8 C13 1.399(12) yes
C9 C10 1.367(13) yes
C10 C11 1.399(13) yes
C11 C12 1.374(15) yes
C12 C13 1.352(14) yes
C15 C16 1.504(10) yes
C16 C17 1.399(10) yes
C16 C21 1.382(11) yes
C17 C18 1.387(10) yes
C18 C19 1.360(11) yes
C19 C20 1.406(11) yes
C19 C30 1.514(10) yes
C20 C21 1.382(10) yes
C23 C24 1.509(11) yes
C24 C25 1.346(13) yes
C24 C29 1.348(14) yes
C25 C26 1.384(15) yes
C26 C27 1.346(17) yes
C27 C28 1.355(19) yes
C28 C29 1.377(15) yes
C30 C31 1.519(11) yes
C31 C32 1.389(11) yes
C31 C36 1.401(11) yes
C32 C33 1.398(11) yes
C33 C34 1.369(10) yes
C34 C35 1.391(11) yes
C34 C45 1.507(12) yes
C35 C36 1.375(13) yes
C38 C39 1.508(15) yes
C39 C40 1.334(18) yes
C39 C44 1.379(16) yes
C40 C41 1.406(16) yes
C41 C42 1.311(16) yes
C42 C43 1.344(19) yes
C43 C44 1.453(19) yes
C45 C46 1.507(10) yes
C46 C47 1.369(11) yes
C46 C51 1.404(10) yes
C47 C48 1.386(10) yes
C48 C49 1.380(10) yes
C49 C50 1.404(10) yes
C49 C60 1.506(10) yes
C50 C51 1.373(10) yes
C53 C54 1.478(10) yes
C54 C55 1.383(10) yes
C54 C59 1.389(11) yes
C55 C56 1.390(11) yes
C56 C57 1.360(12) yes
C57 C58 1.350(12) yes
C58 C59 1.357(12) yes
C60 C61 1.501(9) yes
C61 C62 1.385(10) yes
C61 C66 1.377(10) yes
C62 C63 1.373(10) yes
C63 C64 1.391(10) yes
C64 C65 1.395(10) yes
C64 C75 1.504(9) yes
C65 C66 1.375(9) yes
C68 C69 1.481(12) yes
C69 C70 1.399(12) yes
C69 C74 1.335(12) yes
C70 C71 1.361(12) yes
C71 C72 1.333(13) yes
C72 C73 1.349(16) yes
C73 C74 1.407(13) yes
C76 C77 1.394(10) yes
C76 C81 1.387(10) yes
C77 C78 1.389(10) yes
C77 C90 1.502(10) yes
C78 C79 1.378(10) yes
C79 C80 1.385(10) yes
C80 C81 1.384(9) yes
C80 C150 1.501(10) yes
C82 C83 1.497(11) yes
C83 C84 1.380(13) yes
C83 C88 1.359(12) yes
C84 C85 1.375(15) yes
C85 C86 1.284(14) yes
C86 C87 1.371(16) yes
C87 C88 1.422(14) yes
C90 C91 1.509(10) yes
C91 C92 1.388(10) yes
C91 C96 1.386(10) yes
C92 C93 1.350(9) yes
C93 C94 1.393(10) yes
C94 C95 1.379(10) yes
C94 C105 1.525(9) yes
C95 C96 1.361(9) yes
C98 C99 1.490(13) yes
C99 C100 1.349(13) yes
C99 C104 1.393(14) yes
C100 C101 1.349(14) yes
C101 C102 1.379(18) yes
C102 C103 1.376(16) yes
C103 C104 1.348(16) yes
C105 C106 1.514(9) yes
C106 C107 1.399(10) yes
C106 C111 1.372(10) yes
C107 C108 1.376(10) yes
C108 C109 1.381(11) yes
C109 C110 1.367(10) yes
C109 C120 1.526(10) yes
C110 C111 1.395(9) yes
C113 C114 1.487(11) yes
C114 C115 1.392(12) yes
C114 C119 1.357(12) yes
C115 C116 1.370(13) yes
C116 C117 1.387(14) yes
C117 C118 1.376(14) yes
C118 C119 1.373(13) yes
C120 C121 1.503(10) yes
C121 C122 1.385(10) yes
C121 C126 1.383(10) yes
C122 C123 1.373(11) yes
C123 C124 1.387(10) yes
C124 C125 1.385(10) yes
C124 C135 1.502(10) yes
C125 C126 1.399(10) yes
C128 C129 1.489(10) yes
C129 C130 1.388(11) yes
C129 C134 1.385(11) yes
C130 C131 1.383(12) yes
C131 C132 1.359(13) yes
C132 C133 1.362(13) yes
C133 C134 1.372(11) yes
C135 C136 1.519(9) yes
C136 C137 1.386(10) yes
C136 C141 1.387(10) yes
C137 C138 1.367(9) yes
C138 C139 1.388(10) yes
C139 C140 1.407(9) yes
C139 C150 1.488(9) yes
C140 C141 1.381(9) yes
C143 C144 1.498(10) yes
C144 C145 1.364(12) yes
C144 C149 1.363(13) yes
C145 C146 1.366(12) yes
C146 C147 1.358(16) yes
C147 C148 1.341(17) yes
C148 C149 1.391(13) yes
C151 C152 1.47(3) yes
C153 C154 1.40(3) yes
C155 C156 1.52(4) yes
C157 C158 1.57(4) yes
C159 C160 1.42(3) yes
C160 C161 1.48(3) yes
C161 C162 1.49(3) yes
C162 C163 1.47(3) yes
C163 C164 1.37(3) yes
C2 H2 0.950 no
C5 H5 0.950 no
C7 H7A 0.990 no
C7 H7B 0.990 no
C9 H9 0.950 no
C10 H10 0.950 no
C11 H11 0.950 no
C12 H12 0.950 no
C13 H13 0.950 no
C14 H14A 0.980 no
C14 H14B 0.980 no
C14 H14C 0.980 no
C15 H15A 0.990 no
C15 H15B 0.990 no
C18 H18 0.950 no
C21 H21 0.950 no
C22 H22A 0.980 no
C22 H22B 0.980 no
C22 H22C 0.980 no
C23 H23A 0.990 no
C23 H23B 0.990 no
C25 H25 0.950 no
C26 H26 0.950 no
C27 H27 0.950 no
C28 H28 0.950 no
C29 H29 0.950 no
C30 H30A 0.990 no
C30 H30B 0.990 no
C33 H33 0.950 no
C36 H36 0.950 no
C37 H37A 0.980 no
C37 H37B 0.980 no
C37 H37C 0.980 no
C38 H38A 0.990 no
C38 H38B 0.990 no
C40 H40 0.950 no
C41 H41 0.950 no
C42 H42 0.950 no
C43 H43 0.950 no
C44 H44 0.950 no
C45 H45A 0.990 no
C45 H45B 0.990 no
C48 H48 0.950 no
C51 H51 0.950 no
C52 H52A 0.980 no
C52 H52B 0.980 no
C52 H52C 0.980 no
C53 H53A 0.990 no
C53 H53B 0.990 no
C55 H55 0.950 no
C56 H56 0.950 no
C57 H57 0.950 no
C58 H58 0.950 no
C59 H59 0.950 no
C60 H60A 0.990 no
C60 H60B 0.990 no
C63 H63 0.950 no
C66 H66 0.950 no
C67 H67A 0.980 no
C67 H67B 0.980 no
C67 H67C 0.980 no
C68 H68A 0.990 no
C68 H68B 0.990 no
C70 H70 0.950 no
C71 H71 0.950 no
C72 H72 0.950 no
C73 H73 0.950 no
C74 H74 0.950 no
C75 H75A 0.990 no
C75 H75B 0.990 no
C78 H78 0.950 no
C81 H81 0.950 no
C82 H82A 0.990 no
C82 H82B 0.990 no
C84 H84 0.950 no
C85 H85 0.950 no
C86 H86 0.950 no
C87 H87 0.950 no
C88 H88 0.950 no
C89 H89A 0.980 no
C89 H89B 0.980 no
C89 H89C 0.980 no
C90 H90A 0.990 no
C90 H90B 0.990 no
C92 H92 0.950 no
C95 H95 0.950 no
C97 H97A 0.980 no
C97 H97B 0.980 no
C97 H97C 0.980 no
C98 H98A 0.990 no
C98 H98B 0.990 no
C100 H100 0.950 no
C101 H101 0.950 no
C102 H102 0.950 no
C103 H103 0.950 no
C104 H104 0.950 no
C105 H10A 0.990 no
C105 H10B 0.990 no
C107 H107 0.950 no
C110 H110 0.950 no
C112 H11A 0.980 no
C112 H11B 0.980 no
C112 H11C 0.980 no
C113 H11D 0.990 no
C113 H11E 0.990 no
C115 H115 0.950 no
C116 H116 0.950 no
C117 H117 0.950 no
C118 H118 0.950 no
C119 H119 0.950 no
C120 H12A 0.990 no
C120 H12B 0.990 no
C122 H122 0.950 no
C125 H125 0.950 no
C127 H12C 0.980 no
C127 H12D 0.980 no
C127 H12E 0.980 no
C128 H12F 0.990 no
C128 H12G 0.990 no
C130 H130 0.950 no
C131 H131 0.950 no
C132 H132 0.950 no
C133 H133 0.950 no
C134 H134 0.950 no
C135 H13A 0.990 no
C135 H13B 0.990 no
C137 H137 0.950 no
C140 H140 0.950 no
C142 H14D 0.980 no
C142 H14E 0.980 no
C142 H14F 0.980 no
C143 H14G 0.990 no
C143 H14H 0.990 no
C145 H145 0.950 no
C146 H146 0.950 no
C147 H147 0.950 no
C148 H148 0.950 no
C149 H149 0.950 no
C150 H15C 0.990 no
C150 H15D 0.990 no
C151 H15M 0.980 no
C151 H15N 0.980 no
C151 H15O 0.980 no
C153 H15P 0.990 no
C153 H15Q 0.990 no
C154 H15R 0.980 no
C154 H15S 0.980 no
C154 H15T 0.980 no
C155 H15E 0.980 no
C155 H15F 0.980 no
C155 H15G 0.980 no
C157 H15H 0.990 no
C157 H15I 0.990 no
C158 H15J 0.980 no
C158 H15K 0.980 no
C158 H15L 0.980 no
C159 H15U 0.980 no
C159 H15V 0.980 no
C159 H15W 0.980 no
C160 H16A 0.990 no
C160 H16B 0.990 no
C161 H16H 0.990 no
C161 H16I 0.990 no
C162 H16J 0.990 no
C162 H16K 0.990 no
C163 H16C 0.990 no
C163 H16D 0.990 no
C164 H16E 0.980 no
C164 H16F 0.980 no
C164 H16G 0.980 no

loop_
_geom_contact_atom_site_label_1
_geom_contact_atom_site_label_2
_geom_contact_distance
_geom_contact_publ_flag
_geom_contact_site_symmetry_2
O1 C5 3.583(10) no .
O1 C9 2.734(11) no .
O1 C63 3.212(10) no .
O1 C64 3.346(10) no .
O1 C75 2.746(9) no .
O2 C15 2.783(10) no .
O2 C16 3.414(10) no .
O2 C21 3.270(10) no .
O3 C2 3.371(10) no .
O3 C3 3.456(10) no .
O3 C15 2.773(10) no .
O4 C18 3.587(12) no .
O4 C25 2.796(13) no .
O4 C29 3.555(14) no .
O4 C30 2.776(10) no .
O4 C31 3.359(10) no .
O4 C36 3.197(11) no .
O5 C18 3.301(10) no .
O5 C19 3.408(10) no .
O5 C30 2.779(10) no .
O6 C40 2.724(12) no .
O6 C44 3.572(14) no .
O6 C45 2.744(11) no .
O6 C46 3.348(11) no .
O6 C51 3.238(12) no .
O7 C33 3.224(12) no .
O7 C34 3.352(11) no .
O7 C45 2.758(11) no .
O8 C55 2.894(10) no .
O8 C59 3.525(11) no .
O8 C60 2.806(10) no .
O8 C61 3.471(10) no .
O8 C66 3.369(9) no .
O9 C48 3.344(10) no .
O9 C49 3.464(11) no .
O9 C60 2.787(11) no .
O10 C5 3.277(10) no .
O10 C6 3.433(10) no .
O10 C70 2.743(11) no .
O10 C74 3.546(11) no .
O10 C75 2.807(10) no .
O11 C84 3.453(12) no .
O11 C88 2.934(11) no .
O11 C90 2.757(9) no .
O11 C91 3.323(10) no .
O11 C92 3.169(10) no .
O12 C139 3.430(10) no .
O12 C140 3.324(10) no .
O12 C150 2.778(9) no .
O13 C105 2.795(10) no .
O13 C106 3.439(10) no .
O13 C107 3.246(10) no .
O14 C77 3.379(10) no .
O14 C78 3.288(11) no .
O14 C90 2.780(10) no .
O14 C100 3.391(12) no .
O14 C104 2.906(14) no .
O15 C120 2.800(11) no .
O15 C121 3.364(11) no .
O15 C122 3.286(11) no .
O16 C94 3.552(10) no .
O16 C95 3.496(9) no .
O16 C105 2.799(10) no .
O16 C115 3.508(11) no .
O16 C119 2.942(11) no .
O17 C135 2.748(9) no .
O17 C136 3.361(10) no .
O17 C137 3.155(10) no .
O18 C109 3.286(10) no .
O18 C110 3.116(10) no .
O18 C120 2.747(10) no .
O18 C134 2.704(10) no .
O19 C80 3.386(10) no .
O19 C81 3.231(10) no .
O19 C150 2.765(9) no .
O20 C124 3.523(10) no .
O20 C125 3.462(10) no .
O20 C135 2.795(9) no .
O20 C145 3.324(11) no .
O20 C149 3.017(12) no .
O21 C153 2.62(2) no .
O23 C157 2.53(4) no .
C1 C4 2.741(11) no .
C1 C64 3.294(11) no .
C2 C5 2.751(10) no .
C2 C7 2.852(11) no .
C2 C16 3.355(11) no .
C3 C6 2.788(11) no .
C3 C17 3.364(11) no .
C3 C21 3.315(11) no .
C4 C16 3.351(11) no .
C5 C14 2.795(12) no .
C5 C64 3.269(12) no .
C5 C65 3.590(12) no .
C6 C63 3.299(12) no .
C6 C65 3.304(11) no .
C8 C11 2.774(14) no .
C9 C12 2.743(13) no .
C10 C13 2.754(14) no .
C16 C19 2.795(11) no .
C17 C20 2.780(12) no .
C18 C21 2.740(11) no .
C18 C22 2.806(12) no .
C18 C31 3.315(11) no .
C19 C32 3.315(11) no .
C19 C36 3.308(11) no .
C20 C31 3.293(11) no .
C20 C36 3.581(11) no .
C21 C23 2.809(12) no .
C24 C27 2.768(14) no .
C25 C28 2.696(17) no .
C26 C29 2.689(17) no .
C31 C34 2.806(13) no .
C32 C35 2.757(12) no .
C33 C36 2.759(11) no .
C33 C37 2.796(12) no .
C33 C46 3.313(12) no .
C34 C47 3.297(13) no .
C34 C51 3.364(12) no .
C35 C46 3.295(14) no .
C36 C38 2.811(12) no .
C39 C42 2.751(18) no .
C40 C43 2.733(17) no .
C41 C44 2.733(19) no .
C41 C53 3.518(13) no .
C46 C49 2.807(10) no .
C47 C50 2.765(11) no .
C48 C51 2.743(11) no .
C48 C52 2.794(12) no .
C48 C61 3.293(11) no .
C49 C62 3.326(11) no .
C49 C66 3.301(11) no .
C50 C61 3.372(10) no .
C51 C53 2.812(11) no .
C54 C57 2.777(12) no .
C55 C58 2.730(12) no .
C56 C59 2.721(11) no .
C61 C64 2.816(10) no .
C62 C65 2.736(10) no .
C63 C66 2.743(11) no .
C63 C67 2.765(15) no .
C64 C68 3.557(13) no .
C66 C68 2.865(12) no .
C69 C72 2.776(13) no .
C70 C73 2.686(14) no .
C71 C74 2.720(14) no .
C76 C79 2.765(10) no .
C76 C91 3.289(11) no .
C77 C80 2.799(11) no .
C77 C92 3.321(11) no .
C77 C96 3.319(11) no .
C78 C81 2.751(10) no .
C78 C89 2.795(11) no .
C78 C91 3.353(12) no .
C79 C139 3.314(10) no .
C80 C138 3.321(11) no .
C80 C140 3.316(10) no .
C81 C82 2.771(11) no .
C81 C139 3.280(10) no .
C83 C86 2.724(14) no .
C84 C87 2.717(14) no .
C85 C88 2.749(16) no .
C91 C94 2.785(10) no .
C91 C98 3.551(13) no .
C92 C95 2.728(11) no .
C92 C97 2.754(13) no .
C93 C96 2.742(10) no .
C93 C106 3.342(10) no .
C93 C107 3.560(11) no .
C94 C107 3.265(11) no .
C94 C111 3.398(10) no .
C95 C98 2.917(12) no .
C95 C106 3.346(11) no .
C99 C102 2.741(15) no .
C100 C103 2.704(16) no .
C101 C104 2.741(15) no .
C106 C109 2.790(10) no .
C107 C110 2.735(11) no .
C107 C112 2.801(13) no .
C108 C111 2.764(11) no .
C108 C121 3.278(11) no .
C109 C122 3.370(12) no .
C109 C126 3.249(11) no .
C110 C113 2.770(11) no .
C110 C121 3.310(11) no .
C110 C126 3.566(12) no .
C113 C134 3.563(12) no .
C114 C117 2.763(13) no .
C115 C118 2.746(13) no .
C115 C132 3.399(13) no .
C116 C119 2.744(14) no .
C121 C124 2.792(11) no .
C122 C125 2.765(11) no .
C122 C127 2.808(12) no .
C123 C126 2.756(11) no .
C123 C136 3.306(11) no .
C123 C137 3.534(10) no .
C124 C137 3.251(10) no .
C124 C141 3.383(11) no .
C125 C128 2.802(11) no .
C125 C136 3.331(10) no .
C129 C132 2.776(12) no .
C130 C133 2.727(13) no .
C131 C134 2.745(13) no .
C136 C139 2.808(10) no .
C137 C140 2.761(11) no .
C137 C142 2.793(12) no .
C138 C141 2.745(10) no .
C140 C143 2.813(11) no .
C144 C147 2.758(12) no .
C145 C148 2.714(15) no .
C146 C149 2.711(15) no .
C152 C154 3.57(3) no .
C155 C157 3.55(4) no .
C156 C158 3.54(4) no .
O2 C133 3.391(11) no .
O2 C134 3.393(10) no .
O3 C56 3.595(12) no 2_657
O3 C57 3.404(11) no 2_657
O8 C133 3.466(12) no 2_647
O12 C41 3.472(12) no 1_454
O12 C105 3.530(11) no 2_546
O17 C9 3.485(10) no .
O17 C10 3.477(11) no .
O18 C1 3.590(10) no .
O19 C117 3.465(12) no 2_546
O19 C118 3.578(13) no 2_546
O21 C103 3.29(2) no 1_655
O22 C52 3.551(15) no .
O23 C29 3.48(3) no .
C1 O18 3.590(10) no .
C3 C134 3.525(12) no .
C4 C134 3.256(11) no .
C9 O17 3.485(10) no .
C9 C123 3.337(11) no .
C9 C124 3.381(12) no .
C10 O17 3.477(11) no .
C11 C107 3.373(14) no 2_646
C11 C108 3.533(15) no 2_646
C14 C133 3.543(13) no .
C22 C103 3.523(16) no 1_655
C29 O23 3.48(3) no .
C40 C78 3.322(13) no 1_656
C40 C79 3.379(12) no 1_656
C41 O12 3.472(12) no 1_656
C41 C79 3.484(13) no 1_656
C43 C127 3.386(16) no 1_556
C50 C133 3.525(13) no 2_647
C52 O22 3.551(15) no .
C56 O3 3.595(12) no 2_647
C57 O3 3.404(11) no 2_647
C71 C84 3.595(15) no 1_556
C78 C40 3.322(13) no 1_454
C79 C40 3.379(12) no 1_454
C79 C41 3.484(13) no 1_454
C84 C71 3.595(15) no 1_554
C95 C140 3.446(11) no 2_556
C103 O21 3.29(2) no 1_455
C103 C22 3.523(16) no 1_455
C105 O12 3.530(11) no 2_556
C107 C11 3.373(14) no 2_656
C108 C11 3.533(15) no 2_656
C114 C150 3.556(12) no 2_556
C117 O19 3.465(12) no 2_556
C118 O19 3.578(13) no 2_556
C123 C9 3.337(11) no .
C124 C9 3.381(12) no .
C127 C43 3.386(16) no 1_554
C133 O2 3.391(11) no .
C133 O8 3.466(12) no 2_657
C133 C14 3.543(13) no .
C133 C50 3.525(13) no 2_657
C134 O2 3.393(10) no .
C134 C3 3.525(12) no .
C134 C4 3.256(11) no .
C140 C95 3.446(11) no 2_546
C150 C114 3.556(12) no 2_546
O1 H2 2.6537 no .
O1 H9 2.4230 no .
O1 H63 2.6523 no .
O1 H75B 2.4116 no .
O2 H5 2.6119 no .
O2 H15B 2.4369 no .
O2 H21 2.6488 no .
O3 H2 2.7757 no .
O3 H15A 2.4093 no .
O3 H18 2.6276 no .
O4 H21 2.6293 no .
O4 H25 2.5317 no .
O4 H30A 2.4535 no .
O4 H36 2.6146 no .
O5 H18 2.7329 no .
O5 H30B 2.4317 no .
O5 H33 2.6556 no .
O6 H36 2.6151 no .
O6 H40 2.4200 no .
O6 H45B 2.3954 no .
O6 H51 2.6656 no .
O7 H33 2.6454 no .
O7 H37C 3.5727 no .
O7 H45A 2.4351 no .
O7 H48 2.6184 no .
O8 H51 2.6350 no .
O8 H55 2.7121 no .
O8 H60B 2.4414 no .
O8 H66 2.7626 no .
O9 H48 2.6989 no .
O9 H60A 2.4103 no .
O9 H63 2.5939 no .
O10 H5 2.6686 no .
O10 H66 2.6194 no .
O10 H70 2.4415 no .
O10 H75A 2.4633 no .
O11 H81 2.6219 no .
O11 H88 2.8048 no .
O11 H90B 2.4404 no .
O11 H92 2.5879 no .
O12 H15C 2.4209 no .
O12 H78 2.6144 no .
O12 H140 2.7332 no .
O13 H10A 2.4478 no .
O13 H92 2.5983 no .
O13 H107 2.5729 no .
O14 H78 2.7304 no .
O14 H90A 2.4540 no .
O14 H95 2.6240 no .
O14 H104 2.8057 no .
O15 H12A 2.4894 no .
O15 H107 2.6082 no .
O15 H122 2.7604 no .
O16 H10B 2.4097 no .
O16 H95 2.9091 no .
O16 H110 2.6130 no .
O16 H119 2.7693 no .
O17 H13B 2.4040 no .
O17 H14F 3.5417 no .
O17 H122 2.6201 no .
O17 H137 2.5023 no .
O18 H11E 3.4159 no .
O18 H12B 2.4324 no .
O18 H110 2.5517 no .
O18 H125 2.6405 no .
O18 H134 2.4082 no .
O19 H15D 2.4222 no .
O19 H81 2.6389 no .
O19 H137 2.6148 no .
O20 H13A 2.4081 no .
O20 H125 2.8884 no .
O20 H140 2.6156 no .
O20 H145 3.4779 no .
O20 H149 2.9703 no .
O21 H15M 2.4514 no .
O21 H15N 2.8645 no .
O21 H15O 3.0185 no .
O21 H15P 2.7774 no .
O21 H15Q 2.4509 no .
O22 H15M 3.1482 no .
O22 H15N 2.7434 no .
O22 H15O 2.5356 no .
O22 H15R 3.1988 no .
O22 H15S 2.4603 no .
O22 H15T 2.7332 no .
O23 H15E 2.3854 no .
O23 H15F 2.8540 no .
O23 H15G 2.9437 no .
O23 H15H 2.4987 no .
O23 H15I 2.4459 no .
O24 H15E 3.1593 no .
O24 H15F 2.6587 no .
O24 H15G 2.4289 no .
O24 H15J 2.3643 no .
O24 H15K 2.7487 no .
O24 H15L 3.1658 no .
C1 H5 3.2259 no .
C1 H7A 2.6755 no .
C1 H7B 2.6794 no .
C1 H63 3.3896 no .
C1 H75A 3.2765 no .
C1 H75B 2.6361 no .
C2 H7A 2.7985 no .
C2 H7B 2.8116 no .
C2 H15A 2.6273 no .
C2 H15B 3.2761 no .
C3 H5 3.2473 no .
C3 H21 3.3391 no .
C4 H2 3.2418 no .
C4 H14A 2.6439 no .
C4 H14B 2.6296 no .
C4 H14C 3.2184 no .
C4 H15A 3.2744 no .
C4 H15B 2.6331 no .
C4 H21 3.3666 no .
C5 H14A 2.7039 no .
C5 H14B 2.7552 no .
C5 H70 3.1926 no .
C5 H75A 2.6204 no .
C5 H75B 3.2668 no .
C6 H2 3.2602 no .
C6 H63 3.3720 no .
C7 H2 2.5524 no .
C7 H9 2.6912 no .
C7 H13 2.6345 no .
C7 H63 3.5493 no .
C8 H10 3.2548 no .
C8 H12 3.2494 no .
C8 H63 3.4723 no .
C8 H67A 3.3715 no .
C9 H7A 3.2720 no .
C9 H7B 3.0024 no .
C9 H11 3.2446 no .
C9 H13 3.2423 no .
C9 H63 3.1812 no .
C9 H67A 3.3783 no .
C10 H12 3.2538 no .
C11 H9 3.2432 no .
C11 H13 3.2234 no .
C12 H10 3.2549 no .
C13 H7A 2.6080 no .
C13 H7B 2.9176 no .
C13 H9 3.2432 no .
C13 H11 3.2244 no .
C14 H5 2.4678 no .
C14 H70 3.0798 no .
C15 H2 2.6845 no .
C15 H21 2.6508 no .
C16 H2 3.3970 no .
C16 H18 3.2544 no .
C17 H2 3.4404 no .
C17 H15A 2.6130 no .
C17 H15B 3.2683 no .
C17 H21 3.2527 no .
C17 H22A 2.6127 no .
C17 H22B 2.6152 no .
C17 H22C 3.1935 no .
C18 H22A 2.6552 no .
C18 H22B 2.8284 no .
C18 H30A 3.2453 no .
C18 H30B 2.6041 no .
C19 H21 3.2649 no .
C19 H36 3.3641 no .
C20 H18 3.2381 no .
C20 H23A 2.6321 no .
C20 H23B 2.6440 no .
C20 H30A 2.6558 no .
C20 H30B 3.3049 no .
C20 H36 3.3313 no .
C21 H15A 3.2636 no .
C21 H15B 2.6158 no .
C21 H23A 2.7394 no .
C21 H23B 2.7665 no .
C22 H18 2.4925 no .
C23 H21 2.4949 no .
C23 H25 2.6453 no .
C23 H29 2.6223 no .
C23 H36 3.4946 no .
C24 H26 3.2322 no .
C24 H28 3.2335 no .
C24 H36 3.4777 no .
C24 H38A 3.4001 no .
C25 H23A 3.2757 no .
C25 H23B 2.8912 no .
C25 H27 3.2299 no .
C25 H29 3.1615 no .
C25 H36 3.4862 no .
C26 H28 3.1843 no .
C27 H25 3.2166 no .
C27 H29 3.2143 no .
C28 H26 3.1849 no .
C28 H44 3.0277 no .
C29 H23A 2.5837 no .
C29 H23B 2.9842 no .
C29 H25 3.1630 no .
C29 H27 3.2264 no .
C29 H38A 3.4343 no .
C29 H44 2.9478 no .
C30 H18 2.6332 no .
C30 H36 2.6893 no .
C31 H18 3.3754 no .
C31 H33 3.2734 no .
C32 H18 3.4229 no .
C32 H30A 3.2903 no .
C32 H30B 2.6502 no .
C32 H36 3.2507 no .
C32 H37A 2.8111 no .
C32 H37B 3.1540 no .
C32 H37C 2.4468 no .
C33 H37A 3.0793 no .
C33 H37C 2.4119 no .
C33 H45A 2.6218 no .
C33 H45B 3.2583 no .
C34 H36 3.2587 no .
C34 H51 3.4207 no .
C35 H33 3.2380 no .
C35 H38A 2.5731 no .
C35 H38B 2.7247 no .
C35 H45A 3.2669 no .
C35 H45B 2.6080 no .
C35 H51 3.4180 no .
C36 H30A 2.6505 no .
C36 H30B 3.2992 no .
C36 H38A 2.6550 no .
C36 H38B 2.8622 no .
C37 H33 2.4851 no .
C38 H36 2.5010 no .
C38 H40 2.6491 no .
C38 H44 2.6271 no .
C38 H51 3.4550 no .
C39 H41 3.2284 no .
C39 H43 3.2896 no .
C39 H51 3.2635 no .
C39 H53A 3.0916 no .
C40 H38A 3.2378 no .
C40 H38B 2.9619 no .
C40 H42 3.2160 no .
C40 H44 3.2055 no .
C40 H51 2.9303 no .
C40 H53A 3.0113 no .
C40 H53B 3.3073 no .
C41 H43 3.1703 no .
C41 H53A 3.1303 no .
C41 H53B 3.1117 no .
C41 H59 3.5467 no .
C42 H40 3.2057 no .
C42 H44 3.2538 no .
C42 H53A 3.2518 no .
C42 H53B 3.5668 no .
C42 H59 3.4641 no .
C43 H41 3.1722 no .
C43 H53A 3.1958 no .
C44 H38A 2.5720 no .
C44 H38B 2.9282 no .
C44 H40 3.2058 no .
C44 H42 3.2589 no .
C44 H53A 3.2150 no .
C45 H33 2.6638 no .
C45 H51 2.6756 no .
C46 H33 3.3681 no .
C46 H48 3.2413 no .
C47 H33 3.3802 no .
C47 H45A 2.6243 no .
C47 H45B 3.2613 no .
C47 H51 3.2401 no .
C47 H52A 3.2011 no .
C47 H52B 2.5874 no .
C47 H52C 2.6669 no .
C48 H52B 2.6440 no .
C48 H52C 2.8108 no .
C48 H60A 2.6098 no .
C48 H60B 3.2600 no .
C49 H51 3.2650 no .
C49 H66 3.3451 no .
C50 H48 3.2441 no .
C50 H53A 2.6851 no .
C50 H53B 2.5995 no .
C50 H60A 3.2827 no .
C50 H60B 2.6394 no .
C50 H66 3.4249 no .
C51 H40 3.5771 no .
C51 H45A 3.2683 no .
C51 H45B 2.6092 no .
C51 H53A 2.7627 no .
C51 H53B 2.7228 no .
C52 H33 3.5596 no .
C52 H48 2.4660 no .
C53 H51 2.4928 no .
C53 H55 2.6530 no .
C53 H59 2.6694 no .
C54 H56 3.2614 no .
C54 H58 3.2479 no .
C55 H53A 2.7948 no .
C55 H53B 3.2933 no .
C55 H57 3.2451 no .
C55 H59 3.2274 no .
C55 H66 3.3202 no .
C55 H68A 3.1000 no .
C56 H58 3.1994 no .
C56 H68A 3.4788 no .
C57 H55 3.2386 no .
C57 H59 3.2055 no .
C58 H56 3.1997 no .
C59 H42 3.4257 no .
C59 H53A 3.0855 no .
C59 H53B 2.5642 no .
C59 H55 3.2316 no .
C59 H57 3.2124 no .
C60 H48 2.6430 no .
C60 H66 2.6654 no .
C61 H48 3.3007 no .
C61 H63 3.2578 no .
C62 H48 3.3191 no .
C62 H60A 2.6102 no .
C62 H60B 3.2587 no .
C62 H66 3.2232 no .
C62 H67A 2.6152 no .
C62 H67B 2.6042 no .
C62 H67C 3.1988 no .
C63 H67A 2.6338 no .
C63 H67B 2.7568 no .
C63 H75A 3.2746 no .
C63 H75B 2.6242 no .
C64 H5 3.3106 no .
C64 H66 3.2636 no .
C65 H5 3.3241 no .
C65 H63 3.2411 no .
C65 H68A 2.7232 no .
C65 H68B 2.4953 no .
C65 H75A 2.6599 no .
C65 H75B 3.2959 no .
C66 H55 3.5018 no .
C66 H60A 3.2666 no .
C66 H60B 2.6296 no .
C66 H68A 2.8496 no .
C66 H68B 2.7630 no .
C67 H63 2.4424 no .
C68 H55 3.2275 no .
C68 H66 2.6197 no .
C68 H70 2.6548 no .
C68 H74 2.6335 no .
C69 H71 3.2645 no .
C69 H73 3.2314 no .
C70 H5 3.1676 no .
C70 H14A 3.3528 no .
C70 H14B 3.4980 no .
C70 H68A 2.9695 no .
C70 H68B 3.2582 no .
C70 H72 3.1988 no .
C70 H74 3.1984 no .
C71 H73 3.1733 no .
C72 H70 3.1870 no .
C72 H74 3.2429 no .
C73 H71 3.1761 no .
C74 H68A 2.9019 no .
C74 H68B 2.5941 no .
C74 H70 3.1855 no .
C74 H72 3.2556 no .
C75 H5 2.6474 no .
C75 H63 2.6690 no .
C76 H78 3.2493 no .
C76 H82A 2.6700 no .
C76 H82B 2.5376 no .
C76 H90A 3.2754 no .
C76 H90B 2.6231 no .
C76 H92 3.3555 no .
C77 H81 3.2647 no .
C77 H92 3.3655 no .
C78 H89A 2.7534 no .
C78 H89B 2.7065 no .
C78 H90A 2.6173 no .
C78 H90B 3.2627 no .
C79 H15C 2.6230 no .
C79 H15D 3.2660 no .
C79 H81 3.2424 no .
C79 H89A 2.6326 no .
C79 H89B 2.6263 no .
C79 H89C 3.2045 no .
C79 H140 3.3928 no .
C80 H78 3.2509 no .
C80 H140 3.3675 no .
C81 H15C 3.2539 no .
C81 H15D 2.5964 no .
C81 H82A 2.8024 no .
C81 H82B 2.5920 no .
C82 H81 2.4598 no .
C82 H84 2.6459 no .
C82 H88 2.6406 no .
C82 H92 3.4575 no .
C83 H85 3.2409 no .
C83 H87 3.2445 no .
C83 H92 3.3564 no .
C83 H97B 3.0592 no .
C84 H82A 3.1137 no .
C84 H82B 2.5336 no .
C84 H86 3.1681 no .
C84 H88 3.2387 no .
C84 H97B 2.7905 no .
C85 H87 3.1715 no .
C85 H97B 2.9303 no .
C85 H97C 3.5423 no .
C86 H84 3.1611 no .
C86 H88 3.2706 no .
C86 H97B 3.3276 no .
C87 H85 3.1790 no .
C87 H97B 3.5560 no .
C88 H82A 2.7349 no .
C88 H82B 3.2778 no .
C88 H84 3.2295 no .
C88 H86 3.2651 no .
C88 H92 3.5485 no .
C88 H97B 3.4357 no .
C89 H78 2.4710 no .
C89 H103 3.3949 no .
C89 H104 3.1144 no .
C90 H78 2.6764 no .
C90 H92 2.6512 no .
C91 H78 3.4177 no .
C91 H95 3.2450 no .
C92 H90A 3.2632 no .
C92 H90B 2.6094 no .
C92 H97A 2.6446 no .
C92 H97B 2.7196 no .
C93 H10A 2.6556 no .
C93 H10B 3.2963 no .
C93 H95 3.2422 no .
C93 H97A 2.5413 no .
C93 H97B 2.6399 no .
C93 H97C 3.1847 no .
C93 H107 3.2073 no .
C94 H92 3.2318 no .
C94 H107 3.2521 no .
C95 H10A 3.2684 no .
C95 H10B 2.6218 no .
C95 H98A 2.8737 no .
C95 H98B 2.9069 no .
C95 H119 3.5236 no .
C96 H78 3.4713 no .
C96 H90A 2.6585 no .
C96 H90B 3.2886 no .
C96 H92 3.2298 no .
C96 H98A 2.5479 no .
C96 H98B 2.7530 no .
C97 H92 2.4293 no .
C97 H107 3.5780 no .
C98 H90A 3.5455 no .
C98 H95 2.6876 no .
C98 H100 2.6735 no .
C98 H104 2.6021 no .
C98 H118 3.4407 no .
C98 H119 3.4652 no .
C99 H101 3.2228 no .
C99 H103 3.2343 no .
C100 H98A 2.5980 no .
C100 H98B 3.1402 no .
C100 H102 3.2056 no .
C100 H104 3.2103 no .
C101 H103 3.2352 no .
C102 H100 3.2016 no .
C102 H104 3.2221 no .
C103 H89A 3.4059 no .
C103 H89B 3.3827 no .
C103 H101 3.2413 no .
C104 H78 3.2695 no .
C104 H89A 3.4615 no .
C104 H89B 2.9708 no .
C104 H98A 3.2844 no .
C104 H98B 2.6727 no .
C104 H100 3.2072 no .
C104 H102 3.2169 no .
C105 H95 2.6648 no .
C105 H107 2.6755 no .
C106 H95 3.3938 no .
C106 H110 3.2441 no .
C107 H10A 2.6667 no .
C107 H10B 3.3047 no .
C107 H11A 2.6796 no .
C107 H11B 2.8016 no .
C108 H11A 2.6216 no .
C108 H11B 2.6538 no .
C108 H11C 3.2083 no .
C108 H12A 2.6656 no .
C108 H12B 3.2980 no .
C108 H110 3.2246 no .
C108 H122 3.4836 no .
C109 H107 3.2453 no .
C109 H122 3.4555 no .
C110 H11D 2.8742 no .
C110 H11E 2.5069 no .
C110 H12A 3.2525 no .
C110 H12B 2.6031 no .
C110 H134 3.5773 no .
C111 H10A 3.2375 no .
C111 H10B 2.5955 no .
C111 H11D 2.6898 no .
C111 H11E 2.5220 no .
C111 H95 3.4987 no .
C111 H107 3.2407 no .
C112 H107 2.4793 no .
C113 H110 2.4435 no .
C113 H115 2.6615 no .
C113 H119 2.6120 no .
C114 H116 3.2561 no .
C114 H118 3.2326 no .
C115 H11D 2.5394 no .
C115 H11E 3.0866 no .
C115 H117 3.2424 no .
C115 H119 3.2273 no .
C115 H132 3.3236 no .
C116 H118 3.2481 no .
C117 H115 3.2424 no .
C117 H119 3.2319 no .
C118 H98B 3.0769 no .
C118 H116 3.2471 no .
C119 H11D 3.2677 no .
C119 H11E 2.7345 no .
C119 H95 3.3265 no .
C119 H98B 3.0354 no .
C119 H115 3.2248 no .
C119 H117 3.2367 no .
C120 H110 2.6373 no .
C120 H122 2.6807 no .
C121 H110 3.3676 no .
C121 H125 3.2753 no .
C122 H12A 2.6169 no .
C122 H12B 3.2577 no .
C122 H12C 2.8000 no .
C122 H12D 2.6928 no .
C123 H12C 2.6192 no .
C123 H12D 2.6401 no .
C123 H12E 3.2087 no .
C123 H13A 3.2646 no .
C123 H13B 2.6120 no .
C123 H125 3.2548 no .
C123 H137 3.2099 no .
C124 H122 3.2503 no .
C124 H137 3.2603 no .
C125 H12F 2.7717 no .
C125 H12G 2.7080 no .
C125 H13A 2.5987 no .
C125 H13B 3.2530 no .
C126 H12A 3.2701 no .
C126 H12B 2.6192 no .
C126 H12F 2.6749 no .
C126 H12G 2.6165 no .
C126 H110 3.3371 no .
C126 H122 3.2387 no .
C127 H122 2.4954 no .
C127 H137 3.5128 no .
C128 H11E 3.4852 no .
C128 H110 3.4101 no .
C128 H125 2.4936 no .
C128 H130 2.6457 no .
C128 H134 2.6783 no .
C128 H149 3.1619 no .
C129 H11E 2.8720 no .
C129 H110 3.3009 no .
C129 H131 3.2559 no .
C129 H133 3.2372 no .
C130 H11E 3.2265 no .
C130 H12F 2.9118 no .
C130 H12G 2.6146 no .
C130 H132 3.2449 no .
C130 H134 3.2470 no .
C130 H148 3.4043 no .
C131 H11E 3.5524 no .
C131 H133 3.2000 no .
C132 H11D 3.5812 no .
C132 H11E 3.5803 no .
C132 H115 3.1760 no .
C132 H130 3.2379 no .
C132 H134 3.2419 no .
C133 H11D 3.1571 no .
C133 H11E 3.2666 no .
C133 H115 3.5402 no .
C133 H131 3.2034 no .
C134 H11D 3.3154 no .
C134 H11E 2.9109 no .
C134 H12F 2.9889 no .
C134 H12G 3.2572 no .
C134 H110 2.9528 no .
C134 H130 3.2450 no .
C134 H132 3.2457 no .
C135 H125 2.6640 no .
C135 H137 2.6606 no .
C136 H125 3.3968 no .
C136 H140 3.2610 no .
C137 H13A 3.2884 no .
C137 H13B 2.6459 no .
C137 H14E 2.8505 no .
C137 H14F 2.6099 no .
C138 H14D 3.2275 no .
C138 H14E 2.6977 no .
C138 H14F 2.6005 no .
C138 H15C 3.2668 no .
C138 H15D 2.6280 no .
C138 H81 3.3690 no .
C138 H140 3.2500 no .
C139 H81 3.3286 no .
C139 H137 3.2615 no .
C140 H14G 2.7698 no .
C140 H14H 2.7442 no .
C140 H15C 2.6106 no .
C140 H15D 3.2701 no .
C141 H13A 2.6237 no .
C141 H13B 3.2651 no .
C141 H14G 2.6360 no .
C141 H14H 2.6743 no .
C141 H125 3.4970 no .
C141 H137 3.2451 no .
C142 H137 2.4573 no .
C143 H140 2.4968 no .
C143 H145 2.6553 no .
C143 H149 2.6294 no .
C144 H146 3.2271 no .
C144 H148 3.2429 no .
C145 H14G 2.5745 no .
C145 H14H 3.1961 no .
C145 H147 3.2255 no .
C145 H149 3.2034 no .
C146 H148 3.1907 no .
C147 H145 3.2199 no .
C147 H149 3.2221 no .
C148 H130 3.4125 no .
C148 H146 3.1870 no .
C149 H12F 3.5429 no .
C149 H12G 3.2533 no .
C149 H14G 3.2791 no .
C149 H14H 2.6729 no .
C149 H125 3.5028 no .
C149 H130 3.4725 no .
C149 H145 3.2020 no .
C149 H147 3.2323 no .
C150 H81 2.6401 no .
C150 H140 2.6741 no .
C152 H15P 2.7233 no .
C152 H15Q 2.5791 no .
C156 H15H 2.3825 no .
C156 H15I 2.4054 no .
C159 H16H 2.8536 no .
C159 H16I 2.7336 no .
C160 H16J 2.6806 no .
C160 H16K 2.9963 no .
C161 H15U 2.7725 no .
C161 H15V 3.3649 no .
C161 H15W 2.9002 no .
C161 H16C 2.6029 no .
C161 H16D 2.7215 no .
C162 H16A 2.7042 no .
C162 H16B 2.8357 no .
C162 H16E 3.0378 no .
C162 H16F 2.4628 no .
C162 H16G 3.1412 no .
C163 H16H 2.4987 no .
C163 H16I 2.8528 no .
C164 H16J 2.7400 no .
C164 H16K 2.6362 no .
H2 H7A 2.3601 no .
H2 H7B 2.3483 no .
H2 H15A 2.4638 no .
H2 H15B 3.5425 no .
H5 H14A 2.1957 no .
H5 H14B 2.3234 no .
H5 H14C 3.4375 no .
H5 H70 2.2444 no .
H5 H75A 2.4393 no .
H5 H75B 3.5193 no .
H7A H9 3.5407 no .
H7A H13 2.4332 no .
H7B H9 3.1189 no .
H7B H13 2.9749 no .
H9 H10 2.3106 no .
H9 H63 2.8611 no .
H9 H75B 2.7745 no .
H10 H11 2.3584 no .
H10A H95 3.5202 no .
H10A H107 2.5245 no .
H10B H95 2.4398 no .
H10B H107 3.5764 no .
H11 H12 2.3232 no .
H11A H107 2.1783 no .
H11B H107 2.3708 no .
H11C H107 3.4476 no .
H11C H122 3.5648 no .
H11D H110 2.4392 no .
H11D H115 2.3290 no .
H11D H119 3.5536 no .
H11D H133 3.2806 no .
H11D H134 3.5444 no .
H11E H12G 3.4972 no .
H11E H110 1.9937 no .
H11E H115 3.2823 no .
H11E H119 2.6997 no .
H11E H134 3.2589 no .
H12 H13 2.2893 no .
H12A H110 3.4881 no .
H12A H122 2.4402 no .
H12B H110 2.4005 no .
H12B H122 3.5175 no .
H12B H134 2.8963 no .
H12C H122 2.4177 no .
H12D H122 2.1667 no .
H12E H122 3.4612 no .
H12E H137 3.4971 no .
H12F H125 2.2968 no .
H12F H130 2.9663 no .
H12F H134 3.0992 no .
H12F H148 3.3147 no .
H12F H149 3.0687 no .
H12G H125 2.2670 no .
H12G H130 2.4621 no .
H12G H134 3.5335 no .
H12G H149 2.4388 no .
H13A H125 2.4304 no .
H13A H137 3.5527 no .
H13B H125 3.5187 no .
H13B H137 2.4876 no .
H14A H70 2.5612 no .
H14B H70 2.7177 no .
H14B H71 3.2756 no .
H14D H81 3.5295 no .
H14D H82B 3.5022 no .
H14D H137 3.4171 no .
H14E H137 2.4135 no .
H14F H137 2.0906 no .
H14G H140 2.3418 no .
H14G H145 2.3708 no .
H14G H149 3.5605 no .
H14H H140 2.2419 no .
H14H H145 3.4302 no .
H14H H149 2.5567 no .
H15A H21 3.5233 no .
H15B H21 2.4450 no .
H15C H81 3.5055 no .
H15C H140 2.4496 no .
H15D H81 2.4138 no .
H15D H140 3.5386 no .
H15H H15J 2.8797 no .
H15H H15K 2.3111 no .
H15H H15L 2.5855 no .
H15I H15J 2.5765 no .
H15I H15K 2.8836 no .
H15I H15L 2.3167 no .
H15P H15R 2.1401 no .
H15P H15S 2.3768 no .
H15P H15T 2.7459 no .
H15Q H15R 2.3593 no .
H15Q H15S 2.7512 no .
H15Q H15T 2.1530 no .
H15U H16A 2.7555 no .
H15U H16B 2.3193 no .
H15U H16H 2.7019 no .
H15U H16I 2.9076 no .
H15V H16A 2.2721 no .
H15V H16B 2.1477 no .
H15W H16A 2.1875 no .
H15W H16B 2.7478 no .
H15W H16H 3.3231 no .
H15W H16I 2.7187 no .
H16A H16H 2.7800 no .
H16A H16I 2.3585 no .
H16A H16J 2.6834 no .
H16A H16K 2.8077 no .
H16B H16H 2.2262 no .
H16B H16I 2.7811 no .
H16B H16J 2.6070 no .
H16B H16K 3.4209 no .
H16C H16E 1.9997 no .
H16C H16F 2.6215 no .
H16C H16G 2.5013 no .
H16C H16H 2.5182 no .
H16C H16I 2.6404 no .
H16C H16J 2.8012 no .
H16C H16K 2.3609 no .
H16D H16E 2.5967 no .
H16D H16F 2.5320 no .
H16D H16G 1.9933 no .
H16D H16H 2.3988 no .
H16D H16I 3.2725 no .
H16D H16J 2.2589 no .
H16D H16K 2.8025 no .
H16E H16J 3.5169 no .
H16E H16K 3.0051 no .
H16F H16J 2.5158 no .
H16F H16K 2.4251 no .
H16G H16J 3.2420 no .
H16G H16K 3.4963 no .
H16H H16J 2.4892 no .
H16H H16K 2.7786 no .
H16I H16J 2.7855 no .
H16I H16K 2.1797 no .
H18 H22A 2.1157 no .
H18 H22B 2.4635 no .
H18 H22C 3.4514 no .
H18 H30A 3.4833 no .
H18 H30B 2.4019 no .
H18 H37B 3.4318 no .
H21 H23A 2.2707 no .
H21 H23B 2.3072 no .
H22A H37B 3.3918 no .
H23A H25 3.5523 no .
H23A H29 2.3700 no .
H23A H38A 3.4824 no .
H23B H25 2.9308 no .
H23B H29 3.0879 no .
H25 H26 2.3203 no .
H25 H30A 3.1591 no .
H25 H36 3.3860 no .
H26 H27 2.3043 no .
H27 H28 2.3174 no .
H28 H29 2.3139 no .
H28 H44 2.9577 no .
H29 H38A 3.5325 no .
H29 H44 2.7649 no .
H30A H36 2.4809 no .
H30B H36 3.5583 no .
H33 H37A 2.6724 no .
H33 H37B 3.3824 no .
H33 H37C 1.8967 no .
H33 H45A 2.4535 no .
H33 H45B 3.5247 no .
H33 H52A 3.4526 no .
H36 H38A 2.2189 no .
H36 H38B 2.3774 no .
H37C H52A 3.4103 no .
H38A H40 3.5077 no .
H38A H44 2.4124 no .
H38B H40 3.0610 no .
H38B H44 2.9764 no .
H40 H41 2.3480 no .
H40 H45B 2.9224 no .
H40 H51 2.6750 no .
H40 H53A 3.4272 no .
H40 H53B 3.4526 no .
H41 H42 2.2458 no .
H41 H53B 3.1800 no .
H41 H59 3.3425 no .
H42 H43 2.3004 no .
H42 H59 3.2430 no .
H43 H44 2.4330 no .
H45A H51 3.5230 no .
H45B H51 2.4314 no .
H48 H52A 3.4314 no .
H48 H52B 2.1466 no .
H48 H52C 2.3659 no .
H48 H60A 2.4405 no .
H48 H60B 3.5194 no .
H51 H53A 2.2481 no .
H51 H53B 2.3084 no .
H53A H55 2.7937 no .
H53A H59 3.2714 no .
H53B H55 3.5916 no .
H53B H59 2.3592 no .
H55 H56 2.3354 no .
H55 H66 2.5910 no .
H55 H68A 2.2946 no .
H55 H68B 3.4128 no .
H56 H57 2.3109 no .
H56 H68A 3.0713 no .
H56 H74 3.3914 no .
H57 H58 2.2954 no .
H58 H59 2.2896 no .
H60A H66 3.5336 no .
H60B H66 2.4643 no .
H63 H67A 2.0917 no .
H63 H67B 2.3746 no .
H63 H67C 3.4037 no .
H63 H75A 3.5303 no .
H63 H75B 2.4464 no .
H66 H68A 2.3330 no .
H66 H68B 2.5151 no .
H68A H70 3.0705 no .
H68A H74 2.9936 no .
H68B H70 3.5148 no .
H68B H74 2.4288 no .
H70 H71 2.2937 no .
H70 H75A 3.2418 no .
H71 H72 2.2840 no .
H72 H73 2.2997 no .
H73 H74 2.3480 no .
H78 H89A 2.3095 no .
H78 H89B 2.2153 no .
H78 H89C 3.4415 no .
H78 H90A 2.4446 no .
H78 H90B 3.5244 no .
H78 H104 2.9564 no .
H81 H82A 2.3272 no .
H81 H82B 2.1461 no .
H82A H84 3.2999 no .
H82A H88 2.7039 no .
H82B H84 2.3152 no .
H82B H88 3.5833 no .
H84 H85 2.3203 no .
H84 H97B 3.1102 no .
H85 H86 2.2146 no .
H85 H97B 3.2775 no .
H86 H87 2.3131 no .
H87 H88 2.3933 no .
H89A H103 3.0998 no .
H89A H104 3.1789 no .
H89B H103 3.1295 no .
H89B H104 2.2916 no .
H89C H103 3.3953 no .
H89C H104 3.5437 no .
H90A H92 3.5090 no .
H90B H92 2.4210 no .
H92 H97A 2.2343 no .
H92 H97B 2.1974 no .
H92 H97C 3.3986 no .
H95 H98A 2.6427 no .
H95 H98B 2.4038 no .
H95 H119 2.7178 no .
H98A H100 2.3923 no .
H98A H104 3.5519 no .
H98B H100 3.3415 no .
H98B H104 2.5729 no .
H98B H118 2.5831 no .
H98B H119 2.5143 no .
H100 H101 2.2889 no .
H101 H102 2.3455 no .
H102 H103 2.3302 no .
H103 H104 2.2954 no .
H110 H134 2.6672 no .
H115 H116 2.3185 no .
H115 H132 2.9862 no .
H116 H117 2.3421 no .
H117 H118 2.3319 no .
H118 H119 2.3150 no .
H125 H149 3.0637 no .
H130 H131 2.3263 no .
H130 H148 2.7517 no .
H130 H149 2.8770 no .
H131 H132 2.3108 no .
H132 H133 2.3065 no .
H133 H134 2.3110 no .
H145 H146 2.3056 no .
H146 H147 2.3081 no .
H147 H148 2.2932 no .
H148 H149 2.3353 no .
O1 H15Q 3.5046 no .
O1 H15T 3.5746 no .
O2 H15I 3.3347 no .
O2 H60A 3.4063 no 2_657
O2 H60B 2.9101 no 2_657
O2 H133 3.2962 no .
O2 H134 3.2998 no .
O3 H15P 3.2848 no .
O3 H15Q 3.1462 no .
O3 H56 3.4756 no 2_657
O3 H57 3.1772 no 2_657
O4 H68B 3.2089 no 2_657
O5 H15P 3.1517 no .
O5 H87 3.5888 no 1_656
O5 H131 3.2912 no 1_655
O7 H15S 3.3934 no .
O8 H15B 3.4360 no 2_647
O8 H15K 3.1279 no .
O8 H133 2.5453 no 2_647
O9 H85 3.4926 no 2_646
O9 H97C 3.4342 no 2_646
O10 H15J 3.1450 no .
O11 H15W 3.5096 no .
O12 H10A 3.3831 no 2_546
O12 H10B 2.7728 no 2_546
O12 H16C 3.1245 no .
O12 H16D 3.5867 no .
O12 H41 3.0121 no 1_454
O13 H15N 2.8823 no 2_656
O13 H67C 3.4345 no 2_656
O14 H16C 3.5495 no .
O15 H11 3.0445 no 2_656
O15 H15V 3.5131 no .
O15 H16A 3.3543 no .
O16 H15C 2.8780 no 2_556
O16 H16K 3.3372 no .
O16 H41 3.3522 no 2_657
O17 H10 3.5924 no .
O17 H16B 3.5148 no .
O18 H16J 3.1619 no .
O19 H15U 3.0687 no .
O19 H117 3.5017 no 2_546
O20 H16D 3.1181 no .
O20 H26 3.0059 no 2_647
O20 H98A 3.5984 no 2_546
O21 H7A 3.0141 no .
O21 H13 2.9768 no .
O21 H16E 3.4423 no 1_655
O21 H22A 3.1414 no .
O21 H22C 3.5878 no .
O21 H89B 3.5213 no 1_655
O21 H89C 3.3967 no 1_655
O21 H103 2.5813 no 1_655
O21 H104 3.2596 no 1_655
O22 H7A 3.4749 no .
O22 H37C 3.2777 no .
O22 H52B 2.7743 no .
O23 H11C 3.3304 no 1_556
O23 H29 2.5557 no .
O23 H44 3.2373 no .
O23 H85 3.4934 no 1_556
O24 H14A 3.0171 no .
O24 H55 3.0177 no .
O24 H68A 3.0355 no .
C1 H12F 3.4411 no .
C1 H15Q 3.4306 no .
C1 H15T 3.3098 no .
C2 H12B 3.2809 no .
C2 H15Q 3.0959 no .
C2 H15T 3.5537 no .
C2 H134 3.3740 no .
C3 H134 2.8468 no .
C4 H134 2.9256 no .
C5 H12F 3.0720 no .
C5 H15J 3.5186 no .
C5 H134 3.4571 no .
C6 H12F 2.8440 no .
C7 H15Q 3.2122 no .
C7 H103 3.4840 no 1_655
C8 H12C 3.3703 no .
C9 H12C 3.4620 no .
C9 H13B 3.2324 no .
C10 H11A 3.1701 no 2_646
C10 H12C 3.4578 no .
C10 H13B 3.0790 no .
C11 H11A 3.0092 no 2_646
C11 H12C 3.3387 no .
C11 H42 3.3561 no 1_554
C11 H58 3.5782 no 1_554
C11 H107 3.3056 no 2_646
C12 H10A 3.4268 no 2_646
C12 H12C 3.2717 no .
C12 H42 2.8510 no 1_554
C12 H89C 3.4053 no 1_655
C12 H107 3.4453 no 2_646
C13 H12C 3.2719 no .
C13 H42 3.5468 no 1_554
C13 H89C 3.4194 no 1_655
C13 H103 3.2164 no 1_655
C14 H15I 3.1297 no .
C14 H60A 3.0986 no 2_657
C14 H60B 3.2867 no 2_657
C14 H85 3.2454 no 1_556
C15 H134 3.2212 no .
C16 H15R 3.5767 no .
C17 H15P 3.1706 no .
C17 H15Q 3.4458 no .
C17 H15R 3.4790 no .
C17 H56 3.5253 no 2_657
C18 H15P 3.0113 no .
C18 H15R 3.5552 no .
C18 H74 3.1697 no 2_657
C19 H68B 3.4334 no 2_657
C19 H74 3.0763 no 2_657
C20 H68B 2.9500 no 2_657
C21 H66 3.5742 no 2_657
C21 H68B 3.1450 no 2_657
C22 H14E 3.5294 no 2_656
C22 H15P 3.4641 no .
C22 H57 3.1900 no 2_657
C22 H118 2.9714 no 1_655
C23 H15I 3.2787 no .
C26 H13A 3.0361 no 2_657
C27 H10 3.5586 no 2_657
C27 H13A 3.0678 no 2_657
C27 H90A 3.5795 no 1_656
C28 H10 3.5701 no 2_657
C28 H11C 3.3461 no 1_556
C28 H67B 3.5407 no 2_657
C29 H15H 3.4212 no .
C29 H67B 3.2629 no 2_657
C30 H74 3.4140 no 2_657
C30 H146 3.2888 no 2_657
C31 H88 2.8662 no 1_656
C32 H15P 3.4206 no .
C32 H88 2.9586 no 1_656
C33 H15S 3.5316 no .
C33 H72 3.2243 no 1_655
C33 H88 3.0982 no 1_656
C34 H72 3.3405 no 1_655
C34 H82A 3.2077 no 1_656
C34 H88 3.1667 no 1_656
C35 H82A 3.5748 no 1_656
C35 H88 3.0876 no 1_656
C36 H88 2.9198 no 1_656
C37 H15P 3.2866 no .
C37 H130 3.1707 no 1_655
C37 H131 3.0098 no 1_655
C38 H15H 3.2816 no .
C38 H90A 3.5332 no 1_656
C38 H90B 3.2740 no 1_656
C39 H15H 3.3295 no .
C41 H89A 2.9531 no 1_656
C42 H12 3.3056 no 1_556
C42 H12C 3.2844 no 1_556
C42 H12E 3.4435 no 1_556
C42 H89A 3.1224 no 1_656
C43 H12C 3.1216 no 1_556
C43 H12D 3.3024 no 1_556
C43 H12E 3.1674 no 1_556
C44 H15H 2.8145 no .
C45 H72 3.1141 no 1_655
C45 H82A 3.1757 no 1_656
C45 H115 3.4362 no 2_647
C45 H116 3.0922 no 2_647
C46 H15S 3.4951 no .
C46 H115 3.1949 no 2_647
C46 H116 3.4580 no 2_647
C47 H15S 3.0751 no .
C47 H132 3.3974 no 2_647
C48 H15S 3.2041 no .
C48 H86 3.0394 no 2_646
C48 H132 3.0683 no 2_647
C49 H86 3.4897 no 2_646
C49 H132 2.9882 no 2_647
C49 H133 2.9950 no 2_647
C50 H15K 3.0576 no .
C50 H132 3.2459 no 2_647
C50 H133 2.7636 no 2_647
C51 H15K 3.1307 no .
C51 H115 2.9581 no 2_647
C51 H132 3.5579 no 2_647
C52 H15O 2.9517 no .
C52 H97A 3.1972 no 2_646
C52 H97C 3.3321 no 2_646
C53 H15K 3.4321 no .
C53 H133 3.1230 no 2_647
C54 H15A 3.4023 no 2_647
C54 H15B 3.3855 no 2_647
C55 H15A 3.2776 no 2_647
C55 H15B 3.3446 no 2_647
C55 H15F 3.2328 no .
C56 H12E 3.5818 no 1_556
C56 H14E 3.3739 no 1_556
C56 H15A 3.0266 no 2_647
C56 H15F 3.1320 no .
C57 H12E 3.2345 no 1_556
C57 H14E 3.3743 no 1_556
C57 H15A 2.9380 no 2_647
C57 H22B 3.5248 no 2_647
C58 H11 3.5044 no 1_556
C58 H12B 3.3540 no 2_647
C58 H12E 3.3441 no 1_556
C58 H15A 3.0330 no 2_647
C58 H101 3.5835 no 2_547
C59 H12B 3.5953 no 2_647
C59 H15A 3.2432 no 2_647
C59 H110 3.5031 no 2_647
C60 H14C 2.9669 no 2_647
C60 H86 3.5377 no 2_646
C60 H132 3.5922 no 2_647
C60 H133 3.0910 no 2_647
C61 H21 3.5732 no 2_647
C61 H23B 2.8581 no 2_647
C62 H15T 3.4606 no .
C62 H23B 3.0714 no 2_647
C63 H15T 3.3349 no .
C63 H23B 3.2134 no 2_647
C64 H23B 3.1429 no 2_647
C65 H15J 3.0846 no .
C65 H23B 2.8437 no 2_647
C66 H15J 3.1394 no .
C66 H21 3.3996 no 2_647
C66 H23B 2.7108 no 2_647
C67 H11A 3.0987 no 2_646
C67 H97C 3.0447 no 2_646
C68 H15G 3.4605 no .
C69 H15G 3.0946 no .
C69 H147 3.1286 no .
C70 H15G 3.1519 no .
C70 H147 3.2458 no .
C70 H148 3.2895 no .
C71 H147 3.3050 no .
C71 H148 3.1543 no .
C72 H33 3.5979 no 1_455
C72 H45A 3.0845 no 1_455
C72 H82A 3.0403 no 1_556
C72 H147 3.1935 no .
C73 H14D 3.2465 no 1_556
C73 H45A 3.4047 no 1_455
C73 H116 3.1635 no 2_547
C73 H117 3.2810 no 2_547
C73 H147 3.0356 no .
C74 H14D 3.3421 no 1_556
C74 H15G 3.5603 no .
C74 H117 3.5586 no 2_547
C74 H147 2.9759 no .
C75 H12F 3.0541 no .
C76 H15U 3.5138 no .
C76 H16I 3.3486 no .
C76 H38B 3.5731 no 1_454
C76 H40 3.2654 no 1_454
C77 H16I 3.1149 no .
C77 H38B 3.1005 no 1_454
C77 H40 3.2892 no 1_454
C78 H16C 3.1932 no .
C78 H16H 3.5283 no .
C78 H16I 3.1851 no .
C78 H40 3.1880 no 1_454
C79 H16C 3.2080 no .
C79 H16H 3.1799 no .
C79 H16I 3.4854 no .
C79 H40 3.0882 no 1_454
C79 H41 3.2396 no 1_454
C80 H16H 3.1787 no .
C80 H40 3.0583 no 1_454
C81 H15U 3.2450 no .
C81 H16H 3.5223 no .
C81 H40 3.1178 no 1_454
C81 H45B 3.5834 no 1_454
C82 H15U 3.4966 no .
C82 H15W 3.5360 no .
C82 H72 3.1520 no 1_554
C83 H71 3.3643 no 1_554
C83 H72 3.2529 no 1_554
C84 H15E 3.2581 no 1_554
C84 H71 3.2762 no 1_554
C85 H14C 3.1517 no 1_554
C85 H71 3.3528 no 1_554
C86 H14C 3.4418 no 1_554
C86 H48 3.3237 no 2_656
C86 H52C 3.1967 no 2_656
C86 H60A 3.5269 no 2_656
C86 H71 3.4304 no 1_554
C86 H131 3.5790 no 1_554
C86 H132 3.2916 no 1_554
C87 H52C 3.1677 no 2_656
C87 H71 3.5272 no 1_554
C87 H131 3.3272 no 1_554
C88 H71 3.4994 no 1_554
C88 H72 3.5604 no 1_554
C89 H10A 3.4071 no 2_546
C89 H10B 3.4375 no 2_546
C89 H12 3.3174 no 1_455
C89 H13 3.3250 no 1_455
C89 H15M 3.1801 no 1_455
C89 H16C 3.0310 no .
C89 H41 3.3836 no 1_454
C90 H38B 2.7993 no 1_454
C90 H145 3.4227 no 2_556
C91 H14G 3.2583 no 2_556
C91 H16I 3.1555 no .
C91 H145 3.0500 no 2_556
C92 H14G 3.1116 no 2_556
C92 H15W 3.4629 no .
C92 H16I 3.4786 no .
C92 H145 2.7136 no 2_556
C93 H14G 2.9410 no 2_556
C93 H15W 3.5134 no .
C93 H145 3.3415 no 2_556
C94 H14G 2.9231 no 2_556
C94 H140 3.2547 no 2_556
C95 H14G 3.0422 no 2_556
C95 H15C 3.5232 no 2_556
C95 H16I 3.4388 no .
C95 H16K 3.2212 no .
C95 H140 3.1344 no 2_556
C96 H14G 3.1944 no 2_556
C96 H16I 3.1435 no .
C96 H16K 3.5181 no .
C97 H15N 3.1165 no 2_656
C97 H52B 3.4500 no 2_656
C97 H52C 3.3310 no 2_656
C97 H67C 3.0127 no 2_656
C99 H22C 3.1149 no 1_455
C99 H27 3.5665 no 1_454
C100 H13B 3.2707 no 2_556
C100 H22C 3.2165 no 1_455
C100 H27 2.9499 no 1_454
C101 H12A 3.5478 no 1_455
C101 H22C 3.1563 no 1_455
C101 H27 3.3990 no 1_454
C101 H57 3.2778 no 2_557
C101 H58 3.5367 no 2_557
C102 H7B 3.5723 no 1_455
C102 H12A 3.1714 no 1_455
C102 H22C 2.9124 no 1_455
C103 H13 3.2422 no 1_455
C103 H22C 2.6200 no 1_455
C104 H16E 3.4721 no .
C104 H22C 2.7498 no 1_455
C105 H12 3.3030 no 2_656
C105 H15C 3.2275 no 2_556
C105 H89C 3.3385 no 2_556
C105 H140 3.3567 no 2_556
C106 H11 3.5271 no 2_656
C106 H12 3.2097 no 2_656
C106 H16A 3.3015 no .
C107 H11 2.8621 no 2_656
C107 H12 3.2658 no 2_656
C107 H16A 2.9117 no .
C108 H11 2.7763 no 2_656
C108 H16A 2.7898 no .
C109 H11 3.3503 no 2_656
C109 H16A 3.0927 no .
C109 H58 3.2352 no 2_657
C109 H59 3.3799 no 2_657
C110 H16A 3.4254 no .
C110 H59 2.8916 no 2_657
C111 H16A 3.5088 no .
C111 H16K 3.3335 no .
C111 H59 3.4186 no 2_657
C112 H11 3.4453 no 2_656
C112 H15V 3.4004 no .
C112 H28 3.3188 no 1_554
C112 H67B 3.3224 no 2_656
C112 H67C 3.3821 no 2_656
C113 H15C 3.5750 no 2_556
C114 H15C 3.3256 no 2_556
C114 H15D 2.8599 no 2_556
C115 H15D 2.9552 no 2_556
C115 H45B 3.4538 no 2_657
C116 H15D 3.1429 no 2_556
C116 H45A 3.4552 no 2_657
C116 H45B 3.4296 no 2_657
C116 H73 2.8775 no 2_557
C117 H14D 3.5784 no 2_556
C117 H15D 3.2307 no 2_556
C117 H22B 3.4319 no 1_455
C117 H73 3.0103 no 2_557
C118 H15D 3.0975 no 2_556
C118 H22A 3.4682 no 1_455
C118 H22B 3.2981 no 1_455
C119 H15C 3.5051 no 2_556
C119 H15D 2.9369 no 2_556
C119 H16E 3.4697 no .
C119 H16F 3.0715 no .
C120 H7B 3.2805 no .
C120 H58 3.1559 no 2_657
C120 H102 3.2987 no 1_655
C121 H7B 2.8800 no .
C121 H16A 3.5049 no .
C121 H16B 3.2200 no .
C122 H7B 2.9660 no .
C122 H16B 2.9824 no .
C123 H7B 3.5508 no .
C123 H9 3.1949 no .
C123 H16B 2.8559 no .
C124 H9 2.8693 no .
C124 H16B 2.9826 no .
C125 H9 3.3054 no .
C125 H16B 3.2240 no .
C125 H16J 3.1958 no .
C125 H75B 3.4255 no .
C126 H7B 3.3979 no .
C126 H16B 3.3173 no .
C126 H16J 3.0835 no .
C127 H42 3.3118 no 1_554
C127 H43 2.5680 no 1_554
C128 H16J 3.2419 no .
C129 H14B 3.4382 no .
C130 H14B 3.5320 no .
C130 H16F 3.2918 no .
C130 H37A 2.9839 no 1_455
C131 H14B 3.4049 no .
C131 H37A 2.9114 no 1_455
C131 H86 3.4633 no 1_556
C132 H14B 3.1577 no .
C132 H86 3.0150 no 1_556
C133 H14B 3.0139 no .
C133 H15B 3.5267 no .
C133 H53B 3.4857 no 2_657
C133 H60B 3.2141 no 2_657
C134 H14B 3.1600 no .
C134 H15B 3.5116 no .
C135 H9 3.1181 no .
C135 H10 3.4352 no .
C135 H26 3.5494 no 2_647
C135 H27 3.2820 no 2_647
C135 H100 2.9469 no 2_546
C136 H16B 3.4243 no .
C136 H98A 2.9129 no 2_546
C136 H100 2.8837 no 2_546
C137 H15U 3.4562 no .
C137 H16B 3.3855 no .
C137 H98A 3.0579 no 2_546
C137 H100 2.9226 no 2_546
C138 H15U 3.1672 no .
C138 H16H 3.3993 no .
C138 H98A 3.1561 no 2_546
C139 H16H 3.0831 no .
C139 H95 3.3461 no 2_546
C139 H98A 3.1253 no 2_546
C140 H10B 3.5091 no 2_546
C140 H16D 3.1742 no .
C140 H16H 3.0358 no .
C140 H95 3.1680 no 2_546
C140 H98A 2.9470 no 2_546
C141 H16D 3.2406 no .
C141 H16H 3.3243 no .
C141 H98A 2.8400 no 2_546
C142 H15F 3.5663 no 1_554
C142 H15U 3.3618 no .
C142 H22B 3.5075 no 2_646
C142 H56 3.2125 no 1_554
C142 H57 3.5856 no 1_554
C142 H117 3.4675 no 2_546
C143 H15M 3.4980 no 1_455
C143 H16D 3.0443 no .
C143 H26 3.5000 no 2_647
C144 H15O 3.4246 no 1_455
C144 H26 3.1306 no 2_647
C145 H25 3.4725 no 2_647
C145 H26 2.9686 no 2_647
C145 H52A 3.4391 no 1_455
C145 H92 3.4772 no 2_546
C145 H97A 3.1584 no 2_546
C146 H25 3.0525 no 2_647
C146 H26 3.5160 no 2_647
C146 H30A 3.1879 no 2_647
C146 H52A 3.1043 no 1_455
C147 H25 3.3302 no 2_647
C147 H30A 3.5568 no 2_647
C147 H52A 3.1147 no 1_455
C148 H52A 3.3959 no 1_455
C149 H15O 3.5865 no 1_455
C149 H16G 3.1966 no .
C150 H10B 3.2256 no 2_546
C150 H95 3.4280 no 2_546
C151 H14H 3.3755 no 1_655
C151 H16G 3.4010 no 1_655
C151 H52A 3.3815 no .
C151 H52B 3.1616 no .
C151 H89C 3.1521 no 1_655
C151 H97C 3.5160 no 2_646
C152 H7A 3.4363 no .
C152 H13 3.4089 no .
C152 H52B 3.3945 no .
C153 H7A 3.1956 no .
C153 H22A 3.4418 no .
C153 H37C 3.5720 no .
C154 H15L 3.0891 no .
C155 H14F 3.4140 no 1_556
C155 H68A 3.5785 no .
C155 H84 3.0843 no 1_556
C156 H14A 3.3831 no .
C156 H29 3.4872 no .
C156 H44 3.5328 no .
C157 H14A 3.1172 no .
C157 H23A 3.0082 no .
C157 H29 3.3392 no .
C157 H38A 3.3073 no .
C157 H44 3.3101 no .
C158 H14A 3.5896 no .
C158 H15R 3.2296 no .
C158 H38A 3.5674 no .
C159 H11B 3.2158 no .
C159 H14F 3.5127 no .
C159 H82B 3.2012 no .
C159 H84 3.5715 no .
C162 H12G 3.3709 no .
C162 H119 3.5951 no .
C163 H12G 3.5447 no .
C163 H14H 3.1688 no .
C163 H89B 3.0858 no .
C163 H149 3.5993 no .
C164 H12G 3.3670 no .
C164 H14H 3.4549 no .
C164 H15M 3.3943 no 1_455
C164 H37B 3.4802 no 1_455
C164 H89B 3.4527 no .
C164 H104 3.4766 no .
C164 H119 3.0914 no .
C164 H130 3.5026 no .
C164 H149 3.2223 no .
H2 H12B 3.0081 no .
H2 H15Q 2.8340 no .
H5 H12F 3.2172 no .
H5 H15J 3.3830 no .
H7A O21 3.0141 no .
H7A O22 3.4749 no .
H7A C152 3.4363 no .
H7A C153 3.1956 no .
H7A H15Q 2.3166 no .
H7A H15T 3.5193 no .
H7A H102 3.5796 no 1_655
H7A H103 2.9572 no 1_655
H7B C102 3.5723 no 1_655
H7B C120 3.2805 no .
H7B C121 2.8800 no .
H7B C122 2.9660 no .
H7B C123 3.5508 no .
H7B C126 3.3979 no .
H7B H12A 3.0896 no .
H7B H12B 3.2498 no .
H7B H102 2.8430 no 1_655
H7B H103 3.3279 no 1_655
H7B H122 3.1674 no .
H9 C123 3.1949 no .
H9 C124 2.8693 no .
H9 C125 3.3054 no .
H9 C135 3.1181 no .
H9 H13A 3.0232 no .
H9 H13B 2.8999 no .
H10 O17 3.5924 no .
H10 C27 3.5586 no 2_647
H10 C28 3.5701 no 2_647
H10 C135 3.4352 no .
H10 H11A 3.1355 no 2_646
H10 H13A 3.5293 no .
H10 H13B 2.6172 no .
H10 H27 3.2913 no 2_647
H10 H28 3.2370 no 2_647
H10 H100 3.5441 no 2_546
H10 H101 2.8320 no 2_546
H10A O12 3.3831 no 2_556
H10A C12 3.4268 no 2_656
H10A C89 3.4071 no 2_556
H10A H12 2.7267 no 2_656
H10A H15M 3.4519 no 2_656
H10A H15N 3.0201 no 2_656
H10A H89C 2.6637 no 2_556
H10A H140 3.5194 no 2_556
H10B O12 2.7728 no 2_556
H10B C89 3.4375 no 2_556
H10B C140 3.5091 no 2_556
H10B C150 3.2256 no 2_556
H10B H12 3.4937 no 2_656
H10B H15C 2.2600 no 2_556
H10B H41 3.3785 no 2_657
H10B H89C 3.0981 no 2_556
H10B H140 2.7987 no 2_556
H11 O15 3.0445 no 2_646
H11 C58 3.5044 no 1_554
H11 C106 3.5271 no 2_646
H11 C107 2.8621 no 2_646
H11 C108 2.7763 no 2_646
H11 C109 3.3503 no 2_646
H11 C112 3.4453 no 2_646
H11 H11A 2.8848 no 2_646
H11 H42 3.3805 no 1_554
H11 H58 2.8154 no 1_554
H11 H101 3.4994 no 2_546
H11 H107 3.0301 no 2_646
H11A C10 3.1701 no 2_656
H11A C11 3.0092 no 2_656
H11A C67 3.0987 no 2_656
H11A H10 3.1355 no 2_656
H11A H11 2.8848 no 2_656
H11A H28 3.3421 no 1_554
H11A H67A 3.3314 no 2_656
H11A H67B 2.7049 no 2_656
H11A H67C 2.7844 no 2_656
H11B C159 3.2158 no .
H11B H15V 2.6408 no .
H11B H15W 2.9923 no .
H11B H16A 3.3410 no .
H11B H67B 3.5353 no 2_656
H11B H67C 3.2160 no 2_656
H11C O23 3.3304 no 1_554
H11C C28 3.3461 no 1_554
H11C H28 2.5178 no 1_554
H11C H29 3.4271 no 1_554
H11C H67B 3.2421 no 2_656
H11D H41 3.2625 no 2_657
H11D H53B 2.6608 no 2_657
H11D H59 2.9948 no 2_657
H11E H16F 3.2030 no .
H11E H16J 3.5193 no .
H11E H16K 3.2860 no .
H12 C42 3.3056 no 1_554
H12 C89 3.3174 no 1_655
H12 C105 3.3030 no 2_646
H12 C106 3.2097 no 2_646
H12 C107 3.2658 no 2_646
H12 H10A 2.7267 no 2_646
H12 H10B 3.4937 no 2_646
H12 H41 3.3462 no 1_554
H12 H42 2.5087 no 1_554
H12 H89A 3.0401 no 1_655
H12 H89C 2.7640 no 1_655
H12 H107 3.2451 no 2_646
H12A C101 3.5478 no 1_655
H12A C102 3.1714 no 1_655
H12A H7B 3.0896 no .
H12A H58 2.8668 no 2_657
H12A H101 3.1500 no 1_655
H12A H102 2.3865 no 1_655
H12B C2 3.2809 no .
H12B C58 3.3540 no 2_657
H12B C59 3.5953 no 2_657
H12B H2 3.0081 no .
H12B H7B 3.2498 no .
H12B H15A 3.3828 no .
H12B H58 2.9221 no 2_657
H12B H59 3.3546 no 2_657
H12B H102 3.5868 no 1_655
H12C C8 3.3703 no .
H12C C9 3.4620 no .
H12C C10 3.4578 no .
H12C C11 3.3387 no .
H12C C12 3.2717 no .
H12C C13 3.2719 no .
H12C C42 3.2844 no 1_554
H12C C43 3.1216 no 1_554
H12C H42 2.7477 no 1_554
H12C H43 2.4726 no 1_554
H12D C43 3.3024 no 1_554
H12D H15F 3.2190 no 1_554
H12D H15V 3.2315 no .
H12D H43 2.3806 no 1_554
H12E C42 3.4435 no 1_554
H12E C43 3.1674 no 1_554
H12E C56 3.5818 no 1_554
H12E C57 3.2345 no 1_554
H12E C58 3.3441 no 1_554
H12E H15F 3.1988 no 1_554
H12E H42 3.0222 no 1_554
H12E H43 2.4202 no 1_554
H12E H57 3.4316 no 1_554
H12F C1 3.4411 no .
H12F C5 3.0720 no .
H12F C6 2.8440 no .
H12F C75 3.0541 no .
H12F H5 3.2172 no .
H12F H75A 2.7571 no .
H12F H75B 3.0487 no .
H12G C162 3.3709 no .
H12G C163 3.5447 no .
H12G C164 3.3670 no .
H12G H16D 3.4517 no .
H12G H16F 2.8383 no .
H12G H16G 3.2947 no .
H12G H16J 2.5303 no .
H13 O21 2.9768 no .
H13 C89 3.3250 no 1_655
H13 C103 3.2422 no 1_655
H13 C152 3.4089 no .
H13 H15N 3.5272 no .
H13 H89A 3.0566 no 1_655
H13 H89C 2.7952 no 1_655
H13 H103 2.3632 no 1_655
H13A C26 3.0361 no 2_647
H13A C27 3.0678 no 2_647
H13A H9 3.0232 no .
H13A H10 3.5293 no .
H13A H26 2.5856 no 2_647
H13A H27 2.7049 no 2_647
H13A H100 3.1879 no 2_546
H13B C9 3.2324 no .
H13B C10 3.0790 no .
H13B C100 3.2707 no 2_546
H13B H9 2.8999 no .
H13B H10 2.6172 no .
H13B H27 3.0154 no 2_647
H13B H100 2.3742 no 2_546
H13B H101 3.5177 no 2_546
H14A O24 3.0171 no .
H14A C156 3.3831 no .
H14A C157 3.1172 no .
H14A C158 3.5896 no .
H14A H15I 2.5591 no .
H14A H15J 3.2527 no .
H14A H85 3.3801 no 1_556
H14B C129 3.4382 no .
H14B C130 3.5320 no .
H14B C131 3.4049 no .
H14B C132 3.1577 no .
H14B C133 3.0139 no .
H14B C134 3.1600 no .
H14B H60A 3.4446 no 2_657
H14B H85 3.3813 no 1_556
H14B H86 3.3587 no 1_556
H14B H132 3.5934 no .
H14B H133 3.3733 no .
H14B H134 3.5866 no .
H14C C60 2.9669 no 2_657
H14C C85 3.1517 no 1_556
H14C C86 3.4418 no 1_556
H14C H15I 3.1352 no .
H14C H60A 2.2545 no 2_657
H14C H60B 2.8106 no 2_657
H14C H85 2.5226 no 1_556
H14C H86 3.0704 no 1_556
H14D C73 3.2465 no 1_554
H14D C74 3.3421 no 1_554
H14D C117 3.5784 no 2_546
H14D H15E 3.5679 no 1_554
H14D H15F 3.3732 no 1_554
H14D H15G 3.2777 no 1_554
H14D H56 3.0360 no 1_554
H14D H73 3.1317 no 1_554
H14D H74 3.3316 no 1_554
H14D H117 3.0961 no 2_546
H14E C22 3.5294 no 2_646
H14E C56 3.3739 no 1_554
H14E C57 3.3743 no 1_554
H14E H22B 2.6556 no 2_646
H14E H56 2.7908 no 1_554
H14E H57 2.7796 no 1_554
H14E H117 3.3123 no 2_546
H14E H118 3.4449 no 2_546
H14F C155 3.4140 no 1_554
H14F C159 3.5127 no .
H14F H15E 3.2099 no 1_554
H14F H15F 2.9561 no 1_554
H14F H15G 3.5406 no 1_554
H14F H15U 2.8465 no .
H14F H15V 3.2903 no .
H14F H56 3.2891 no 1_554
H14F H57 3.5874 no 1_554
H14G C91 3.2583 no 2_546
H14G C92 3.1116 no 2_546
H14G C93 2.9410 no 2_546
H14G C94 2.9231 no 2_546
H14G C95 3.0422 no 2_546
H14G C96 3.1944 no 2_546
H14G H95 3.5528 no 2_546
H14H C151 3.3755 no 1_455
H14H C163 3.1688 no .
H14H C164 3.4549 no .
H14H H15M 2.7148 no 1_455
H14H H15O 3.2431 no 1_455
H14H H16C 3.5431 no .
H14H H16D 2.2614 no .
H14H H16G 2.8197 no .
H15A C54 3.4023 no 2_657
H15A C55 3.2776 no 2_657
H15A C56 3.0266 no 2_657
H15A C57 2.9380 no 2_657
H15A C58 3.0330 no 2_657
H15A C59 3.2432 no 2_657
H15A H12B 3.3828 no .
H15A H56 3.4600 no 2_657
H15A H57 3.3659 no 2_657
H15A H58 3.4899 no 2_657
H15A H134 3.2567 no .
H15B O8 3.4360 no 2_657
H15B C54 3.3855 no 2_657
H15B C55 3.3446 no 2_657
H15B C133 3.5267 no .
H15B C134 3.5116 no .
H15B H60B 2.7730 no 2_657
H15B H66 3.5351 no 2_657
H15B H133 2.9675 no .
H15B H134 2.9468 no .
H15C O16 2.8780 no 2_546
H15C C95 3.5232 no 2_546
H15C C105 3.2275 no 2_546
H15C C113 3.5750 no 2_546
H15C C114 3.3256 no 2_546
H15C C119 3.5051 no 2_546
H15C H10B 2.2600 no 2_546
H15C H41 3.3571 no 1_454
H15C H95 2.8170 no 2_546
H15D C114 2.8599 no 2_546
H15D C115 2.9552 no 2_546
H15D C116 3.1429 no 2_546
H15D C117 3.2307 no 2_546
H15D C118 3.0975 no 2_546
H15D C119 2.9369 no 2_546
H15D H115 3.4438 no 2_546
H15D H119 3.4368 no 2_546
H15E C84 3.2581 no 1_556
H15E H14D 3.5679 no 1_556
H15E H14F 3.2099 no 1_556
H15E H15V 3.0286 no 1_556
H15E H84 2.3661 no 1_556
H15E H85 3.5900 no 1_556
H15F C55 3.2328 no .
H15F C56 3.1320 no .
H15F C142 3.5663 no 1_556
H15F H12D 3.2190 no 1_556
H15F H12E 3.1988 no 1_556
H15F H14D 3.3732 no 1_556
H15F H14F 2.9561 no 1_556
H15F H43 3.4602 no .
H15F H55 3.1063 no .
H15F H56 2.9577 no .
H15G C68 3.4605 no .
H15G C69 3.0946 no .
H15G C70 3.1519 no .
H15G C74 3.5603 no .
H15G H14D 3.2777 no 1_556
H15G H14F 3.5406 no 1_556
H15G H55 3.5027 no .
H15G H56 3.4388 no .
H15G H68A 2.8970 no .
H15G H70 3.3738 no .
H15G H84 3.0150 no 1_556
H15H C29 3.4212 no .
H15H C38 3.2816 no .
H15H C39 3.3295 no .
H15H C44 2.8145 no .
H15H H23A 2.9566 no .
H15H H29 2.8339 no .
H15H H38A 2.5048 no .
H15H H44 2.3524 no .
H15H H53A 3.4969 no .
H15I O2 3.3347 no .
H15I C14 3.1297 no .
H15I C23 3.2787 no .
H15I H14A 2.5591 no .
H15I H14C 3.1352 no .
H15I H21 3.4624 no .
H15I H23A 2.2996 no .
H15I H29 2.9735 no .
H15J O10 3.1450 no .
H15J C5 3.5186 no .
H15J C65 3.0846 no .
H15J C66 3.1394 no .
H15J H5 3.3830 no .
H15J H14A 3.2527 no .
H15J H15R 3.4035 no .
H15J H15T 3.4478 no .
H15J H66 3.1249 no .
H15J H68A 3.3231 no .
H15K O8 3.1279 no .
H15K C50 3.0576 no .
H15K C51 3.1307 no .
H15K C53 3.4321 no .
H15K H15R 3.4834 no .
H15K H38A 3.2763 no .
H15K H51 3.1394 no .
H15K H53A 2.8136 no .
H15L C154 3.0891 no .
H15L H15R 2.4091 no .
H15L H15S 3.2288 no .
H15L H15T 3.1809 no .
H15L H23A 3.3659 no .
H15L H38A 3.5193 no .
H15M C89 3.1801 no 1_655
H15M C143 3.4980 no 1_655
H15M C164 3.3943 no 1_655
H15M H10A 3.4519 no 2_646
H15M H14H 2.7148 no 1_655
H15M H16D 3.4416 no 1_655
H15M H16E 3.3244 no 1_655
H15M H16G 2.7587 no 1_655
H15M H89B 3.0394 no 1_655
H15M H89C 2.5033 no 1_655
H15N O13 2.8823 no 2_646
H15N C97 3.1165 no 2_646
H15N H10A 3.0201 no 2_646
H15N H13 3.5272 no .
H15N H52B 3.1799 no .
H15N H89C 3.0825 no 1_655
H15N H97A 3.1677 no 2_646
H15N H97C 2.7817 no 2_646
H15O C52 2.9517 no .
H15O C144 3.4246 no 1_655
H15O C149 3.5865 no 1_655
H15O H14H 3.2431 no 1_655
H15O H16G 3.3475 no 1_655
H15O H37C 3.5186 no .
H15O H52A 2.4647 no .
H15O H52B 2.5724 no .
H15O H52C 3.5585 no .
H15O H97A 3.2237 no 2_646
H15O H97C 3.3869 no 2_646
H15P O3 3.2848 no .
H15P O5 3.1517 no .
H15P C17 3.1706 no .
H15P C18 3.0113 no .
H15P C22 3.4641 no .
H15P C32 3.4206 no .
H15P C37 3.2866 no .
H15P H18 2.8874 no .
H15P H22A 2.7795 no .
H15P H37B 3.1721 no .
H15P H37C 3.0063 no .
H15Q O1 3.5046 no .
H15Q O3 3.1462 no .
H15Q C1 3.4306 no .
H15Q C2 3.0959 no .
H15Q C7 3.2122 no .
H15Q C17 3.4458 no .
H15Q H2 2.8340 no .
H15Q H7A 2.3166 no .
H15Q H22A 3.2270 no .
H15R C16 3.5767 no .
H15R C17 3.4790 no .
H15R C18 3.5552 no .
H15R C158 3.2296 no .
H15R H15J 3.4035 no .
H15R H15K 3.4834 no .
H15R H15L 2.4091 no .
H15S O7 3.3934 no .
H15S C33 3.5316 no .
H15S C46 3.4951 no .
H15S C47 3.0751 no .
H15S C48 3.2041 no .
H15S H15L 3.2288 no .
H15S H48 3.4240 no .
H15S H52B 3.2354 no .
H15T O1 3.5746 no .
H15T C1 3.3098 no .
H15T C2 3.5537 no .
H15T C62 3.4606 no .
H15T C63 3.3349 no .
H15T H7A 3.5193 no .
H15T H15J 3.4478 no .
H15T H15L 3.1809 no .
H15T H63 3.5344 no .
H15U O19 3.0687 no .
H15U C76 3.5138 no .
H15U C81 3.2450 no .
H15U C82 3.4966 no .
H15U C137 3.4562 no .
H15U C138 3.1672 no .
H15U C142 3.3618 no .
H15U H14F 2.8465 no .
H15U H81 3.1432 no .
H15U H82B 2.6250 no .
H15U H84 3.4962 no .
H15U H137 3.5394 no .
H15V O15 3.5131 no .
H15V C112 3.4004 no .
H15V H11B 2.6408 no .
H15V H12D 3.2315 no .
H15V H14F 3.2903 no .
H15V H15E 3.0286 no 1_554
H15V H84 3.5232 no .
H15V H122 3.5278 no .
H15W O11 3.5096 no .
H15W C82 3.5360 no .
H15W C92 3.4629 no .
H15W C93 3.5134 no .
H15W H11B 2.9923 no .
H15W H82B 2.9269 no .
H15W H84 3.1232 no .
H15W H92 3.4328 no .
H15W H97B 3.2537 no .
H16A O15 3.3543 no .
H16A C106 3.3015 no .
H16A C107 2.9117 no .
H16A C108 2.7898 no .
H16A C109 3.0927 no .
H16A C110 3.4254 no .
H16A C111 3.5088 no .
H16A C121 3.5049 no .
H16A H11B 3.3410 no .
H16A H107 3.2973 no .
H16B O17 3.5148 no .
H16B C121 3.2200 no .
H16B C122 2.9824 no .
H16B C123 2.8559 no .
H16B C124 2.9826 no .
H16B C125 3.2240 no .
H16B C126 3.3173 no .
H16B C136 3.4243 no .
H16B C137 3.3855 no .
H16B H122 3.4572 no .
H16B H137 3.5668 no .
H16C O12 3.1245 no .
H16C O14 3.5495 no .
H16C C78 3.1932 no .
H16C C79 3.2080 no .
H16C C89 3.0310 no .
H16C H14H 3.5431 no .
H16C H78 3.0229 no .
H16C H89B 2.2452 no .
H16C H89C 3.5162 no .
H16C H104 2.9797 no .
H16D O12 3.5867 no .
H16D O20 3.1181 no .
H16D C140 3.1742 no .
H16D C141 3.2406 no .
H16D C143 3.0443 no .
H16D H12G 3.4517 no .
H16D H14H 2.2614 no .
H16D H15M 3.4416 no 1_455
H16D H89B 3.2437 no .
H16D H140 2.9696 no .
H16D H149 3.0732 no .
H16E O21 3.4423 no 1_455
H16E C104 3.4721 no .
H16E C119 3.4697 no .
H16E H15M 3.3244 no 1_455
H16E H37B 3.3282 no 1_455
H16E H89B 3.0397 no .
H16E H98B 3.3457 no .
H16E H104 2.5913 no .
H16E H118 3.3490 no .
H16E H119 2.8642 no .
H16F C119 3.0715 no .
H16F C130 3.2918 no .
H16F H11E 3.2030 no .
H16F H12G 2.8383 no .
H16F H37B 3.3944 no 1_455
H16F H119 2.5317 no .
H16F H130 2.8755 no .
H16F H149 3.3039 no .
H16G C149 3.1966 no .
H16G C151 3.4010 no 1_455
H16G H12G 3.2947 no .
H16G H14H 2.8197 no .
H16G H15M 2.7587 no 1_455
H16G H15O 3.3475 no 1_455
H16G H37B 3.1429 no 1_455
H16G H130 3.2287 no .
H16G H149 2.4845 no .
H16H C78 3.5283 no .
H16H C79 3.1799 no .
H16H C80 3.1787 no .
H16H C81 3.5223 no .
H16H C138 3.3993 no .
H16H C139 3.0831 no .
H16H C140 3.0358 no .
H16H C141 3.3243 no .
H16H H140 3.3644 no .
H16I C76 3.3486 no .
H16I C77 3.1149 no .
H16I C78 3.1851 no .
H16I C79 3.4854 no .
H16I C91 3.1555 no .
H16I C92 3.4786 no .
H16I C95 3.4388 no .
H16I C96 3.1435 no .
H16I H78 3.5532 no .
H16J O18 3.1619 no .
H16J C125 3.1958 no .
H16J C126 3.0835 no .
H16J C128 3.2419 no .
H16J H11E 3.5193 no .
H16J H12G 2.5303 no .
H16J H125 3.2567 no .
H16K O16 3.3372 no .
H16K C95 3.2212 no .
H16K C96 3.5181 no .
H16K C111 3.3335 no .
H16K H11E 3.2860 no .
H16K H95 3.1142 no .
H16K H119 2.8038 no .
H18 H15P 2.8874 no .
H18 H74 3.3027 no 2_657
H18 H117 2.9491 no 1_655
H21 C61 3.5732 no 2_657
H21 C66 3.3996 no 2_657
H21 H15I 3.4624 no .
H21 H60B 2.9980 no 2_657
H21 H66 3.1866 no 2_657
H21 H68B 3.3704 no 2_657
H22A O21 3.1414 no .
H22A C118 3.4682 no 1_655
H22A C153 3.4418 no .
H22A H15P 2.7795 no .
H22A H15Q 3.2270 no .
H22A H117 3.4823 no 1_655
H22A H118 2.7261 no 1_655
H22B C57 3.5248 no 2_657
H22B C117 3.4319 no 1_655
H22B C118 3.2981 no 1_655
H22B C142 3.5075 no 2_656
H22B H14E 2.6556 no 2_656
H22B H56 3.1684 no 2_657
H22B H57 2.9348 no 2_657
H22B H117 2.8777 no 1_655
H22B H118 2.5956 no 1_655
H22C O21 3.5878 no .
H22C C99 3.1149 no 1_655
H22C C100 3.2165 no 1_655
H22C C101 3.1563 no 1_655
H22C C102 2.9124 no 1_655
H22C C103 2.6200 no 1_655
H22C C104 2.7498 no 1_655
H22C H57 2.9845 no 2_657
H22C H102 3.4752 no 1_655
H22C H103 2.9586 no 1_655
H22C H104 3.1780 no 1_655
H22C H118 3.1132 no 1_655
H23A C157 3.0082 no .
H23A H15H 2.9566 no .
H23A H15I 2.2996 no .
H23A H15L 3.3659 no .
H23B C61 2.8581 no 2_657
H23B C62 3.0714 no 2_657
H23B C63 3.2134 no 2_657
H23B C64 3.1429 no 2_657
H23B C65 2.8437 no 2_657
H23B C66 2.7108 no 2_657
H23B H66 3.1340 no 2_657
H23B H68B 3.0381 no 2_657
H25 C145 3.4725 no 2_657
H25 C146 3.0525 no 2_657
H25 C147 3.3302 no 2_657
H25 H75A 3.4542 no 2_657
H25 H146 3.1081 no 2_657
H25 H147 3.5311 no 2_657
H26 O20 3.0059 no 2_657
H26 C135 3.5494 no 2_657
H26 C143 3.5000 no 2_657
H26 C144 3.1306 no 2_657
H26 C145 2.9686 no 2_657
H26 C146 3.5160 no 2_657
H26 H13A 2.5856 no 2_657
H26 H145 3.0238 no 2_657
H27 C99 3.5665 no 1_656
H27 C100 2.9499 no 1_656
H27 C101 3.3990 no 1_656
H27 C135 3.2820 no 2_657
H27 H10 3.2913 no 2_657
H27 H13A 2.7049 no 2_657
H27 H13B 3.0154 no 2_657
H27 H90A 3.4098 no 1_656
H27 H100 2.6882 no 1_656
H27 H101 3.4688 no 1_656
H28 C112 3.3188 no 1_556
H28 H10 3.2370 no 2_657
H28 H11A 3.3421 no 1_556
H28 H11C 2.5178 no 1_556
H28 H67B 3.4834 no 2_657
H29 O23 2.5557 no .
H29 C156 3.4872 no .
H29 C157 3.3392 no .
H29 H11C 3.4271 no 1_556
H29 H15H 2.8339 no .
H29 H15I 2.9735 no .
H29 H67B 3.0326 no 2_657
H30A C146 3.1879 no 2_657
H30A C147 3.5568 no 2_657
H30A H74 3.3876 no 2_657
H30A H146 2.4495 no 2_657
H30A H147 3.1918 no 2_657
H30B H74 3.1552 no 2_657
H30B H87 3.3554 no 1_656
H30B H117 3.4420 no 1_655
H30B H146 3.4196 no 2_657
H33 C72 3.5979 no 1_655
H33 H72 2.8463 no 1_655
H36 H88 3.4067 no 1_656
H36 H90B 3.4936 no 1_656
H36 H146 3.5898 no 2_657
H37A C130 2.9839 no 1_655
H37A C131 2.9114 no 1_655
H37A H71 3.5287 no 1_655
H37A H130 2.4319 no 1_655
H37A H131 2.2756 no 1_655
H37A H148 3.4289 no 1_655
H37B C164 3.4802 no 1_655
H37B H15P 3.1721 no .
H37B H16E 3.3282 no 1_655
H37B H16F 3.3944 no 1_655
H37B H16G 3.1429 no 1_655
H37B H130 3.0885 no 1_655
H37B H131 3.1967 no 1_655
H37C O22 3.2777 no .
H37C C153 3.5720 no .
H37C H15O 3.5186 no .
H37C H15P 3.0063 no .
H38A C157 3.3073 no .
H38A C158 3.5674 no .
H38A H15H 2.5048 no .
H38A H15K 3.2763 no .
H38A H15L 3.5193 no .
H38B C76 3.5731 no 1_656
H38B C77 3.1005 no 1_656
H38B C90 2.7993 no 1_656
H38B H90A 2.6441 no 1_656
H38B H90B 2.3538 no 1_656
H40 C76 3.2654 no 1_656
H40 C77 3.2892 no 1_656
H40 C78 3.1880 no 1_656
H40 C79 3.0882 no 1_656
H40 C80 3.0583 no 1_656
H40 C81 3.1178 no 1_656
H40 H81 3.5906 no 1_656
H40 H115 3.5805 no 2_647
H41 O12 3.0121 no 1_656
H41 O16 3.3522 no 2_647
H41 C79 3.2396 no 1_656
H41 C89 3.3836 no 1_656
H41 H10B 3.3785 no 2_647
H41 H11D 3.2625 no 2_647
H41 H12 3.3462 no 1_556
H41 H15C 3.3571 no 1_656
H41 H89A 2.9108 no 1_656
H42 C11 3.3561 no 1_556
H42 C12 2.8510 no 1_556
H42 C13 3.5468 no 1_556
H42 C127 3.3118 no 1_556
H42 H11 3.3805 no 1_556
H42 H12 2.5087 no 1_556
H42 H12C 2.7477 no 1_556
H42 H12E 3.0222 no 1_556
H42 H89A 3.1407 no 1_656
H43 C127 2.5680 no 1_556
H43 H12C 2.4726 no 1_556
H43 H12D 2.3806 no 1_556
H43 H12E 2.4202 no 1_556
H43 H15F 3.4602 no .
H44 O23 3.2373 no .
H44 C156 3.5328 no .
H44 C157 3.3101 no .
H44 H15H 2.3524 no .
H45A C72 3.0845 no 1_655
H45A C73 3.4047 no 1_655
H45A C116 3.4552 no 2_647
H45A H72 2.3283 no 1_655
H45A H73 2.9958 no 1_655
H45A H82A 3.0208 no 1_656
H45A H116 2.6002 no 2_647
H45B C81 3.5834 no 1_656
H45B C115 3.4538 no 2_647
H45B C116 3.4296 no 2_647
H45B H72 3.4066 no 1_655
H45B H81 3.3061 no 1_656
H45B H82A 2.8223 no 1_656
H45B H115 2.9399 no 2_647
H45B H116 2.8964 no 2_647
H48 C86 3.3237 no 2_646
H48 H15S 3.4240 no .
H48 H86 2.6443 no 2_646
H48 H97C 3.4775 no 2_646
H48 H132 3.4440 no 2_647
H51 H15K 3.1394 no .
H51 H115 2.8622 no 2_647
H52A C145 3.4391 no 1_655
H52A C146 3.1043 no 1_655
H52A C147 3.1147 no 1_655
H52A C148 3.3959 no 1_655
H52A C151 3.3815 no .
H52A H15O 2.4647 no .
H52A H97A 3.1130 no 2_646
H52A H146 3.4012 no 1_655
H52A H147 3.4505 no 1_655
H52B O22 2.7743 no .
H52B C97 3.4500 no 2_646
H52B C151 3.1616 no .
H52B C152 3.3945 no .
H52B H15N 3.1799 no .
H52B H15O 2.5724 no .
H52B H15S 3.2354 no .
H52B H97A 3.1414 no 2_646
H52B H97C 2.8540 no 2_646
H52C C86 3.1967 no 2_646
H52C C87 3.1677 no 2_646
H52C C97 3.3310 no 2_646
H52C H15O 3.5585 no .
H52C H86 3.0100 no 2_646
H52C H87 2.9384 no 2_646
H52C H97A 2.8054 no 2_646
H52C H97C 3.0496 no 2_646
H52C H146 3.5324 no 1_655
H53A H15H 3.4969 no .
H53A H15K 2.8136 no .
H53B C133 3.4857 no 2_647
H53B H11D 2.6608 no 2_647
H53B H115 3.2175 no 2_647
H53B H133 2.8535 no 2_647
H55 O24 3.0177 no .
H55 H15F 3.1063 no .
H55 H15G 3.5027 no .
H56 O3 3.4756 no 2_647
H56 C17 3.5253 no 2_647
H56 C142 3.2125 no 1_556
H56 H14D 3.0360 no 1_556
H56 H14E 2.7908 no 1_556
H56 H14F 3.2891 no 1_556
H56 H15A 3.4600 no 2_647
H56 H15F 2.9577 no .
H56 H15G 3.4388 no .
H56 H22B 3.1684 no 2_647
H57 O3 3.1772 no 2_647
H57 C22 3.1900 no 2_647
H57 C101 3.2778 no 2_547
H57 C142 3.5856 no 1_556
H57 H12E 3.4316 no 1_556
H57 H14E 2.7796 no 1_556
H57 H14F 3.5874 no 1_556
H57 H15A 3.3659 no 2_647
H57 H22B 2.9348 no 2_647
H57 H22C 2.9845 no 2_647
H57 H101 3.0917 no 2_547
H57 H137 3.5508 no 1_556
H58 C11 3.5782 no 1_556
H58 C101 3.5367 no 2_547
H58 C109 3.2352 no 2_647
H58 C120 3.1559 no 2_647
H58 H11 2.8154 no 1_556
H58 H12A 2.8668 no 2_647
H58 H12B 2.9221 no 2_647
H58 H15A 3.4899 no 2_647
H58 H101 2.8694 no 2_547
H59 C109 3.3799 no 2_647
H59 C110 2.8916 no 2_647
H59 C111 3.4186 no 2_647
H59 H11D 2.9948 no 2_647
H59 H12B 3.3546 no 2_647
H59 H110 2.7303 no 2_647
H60A O2 3.4063 no 2_647
H60A C14 3.0986 no 2_647
H60A C86 3.5269 no 2_646
H60A H14B 3.4446 no 2_647
H60A H14C 2.2545 no 2_647
H60A H85 3.0511 no 2_646
H60A H86 2.7950 no 2_646
H60A H132 3.4468 no 2_647
H60A H133 3.3719 no 2_647
H60B O2 2.9101 no 2_647
H60B C14 3.2867 no 2_647
H60B C133 3.2141 no 2_647
H60B H14C 2.8106 no 2_647
H60B H15B 2.7730 no 2_647
H60B H21 2.9980 no 2_647
H60B H133 2.4904 no 2_647
H63 H15T 3.5344 no .
H66 C21 3.5742 no 2_647
H66 H15B 3.5351 no 2_647
H66 H15J 3.1249 no .
H66 H21 3.1866 no 2_647
H66 H23B 3.1340 no 2_647
H67A H11A 3.3314 no 2_646
H67A H97C 3.2608 no 2_646
H67B C28 3.5407 no 2_647
H67B C29 3.2629 no 2_647
H67B C112 3.3224 no 2_646
H67B H11A 2.7049 no 2_646
H67B H11B 3.5353 no 2_646
H67B H11C 3.2421 no 2_646
H67B H28 3.4834 no 2_647
H67B H29 3.0326 no 2_647
H67C O13 3.4345 no 2_646
H67C C97 3.0127 no 2_646
H67C C112 3.3821 no 2_646
H67C H11A 2.7844 no 2_646
H67C H11B 3.2160 no 2_646
H67C H85 3.3965 no 2_646
H67C H97B 3.1667 no 2_646
H67C H97C 2.2322 no 2_646
H67C H107 3.4833 no 2_646
H68A O24 3.0355 no .
H68A C155 3.5785 no .
H68A H15G 2.8970 no .
H68A H15J 3.3231 no .
H68B O4 3.2089 no 2_647
H68B C19 3.4334 no 2_647
H68B C20 2.9500 no 2_647
H68B C21 3.1450 no 2_647
H68B H21 3.3704 no 2_647
H68B H23B 3.0381 no 2_647
H70 H15G 3.3738 no .
H70 H148 3.3728 no .
H71 C83 3.3643 no 1_556
H71 C84 3.2762 no 1_556
H71 C85 3.3528 no 1_556
H71 C86 3.4304 no 1_556
H71 C87 3.5272 no 1_556
H71 C88 3.4994 no 1_556
H71 H37A 3.5287 no 1_455
H71 H148 3.1795 no .
H72 C33 3.2243 no 1_455
H72 C34 3.3405 no 1_455
H72 C45 3.1141 no 1_455
H72 C82 3.1520 no 1_556
H72 C83 3.2529 no 1_556
H72 C88 3.5604 no 1_556
H72 H33 2.8463 no 1_455
H72 H45A 2.3283 no 1_455
H72 H45B 3.4066 no 1_455
H72 H82A 2.4197 no 1_556
H72 H82B 3.4739 no 1_556
H73 C116 2.8775 no 2_547
H73 C117 3.0103 no 2_547
H73 H14D 3.1317 no 1_556
H73 H45A 2.9958 no 1_455
H73 H82A 3.5956 no 1_556
H73 H116 2.2376 no 2_547
H73 H117 2.5244 no 2_547
H73 H147 3.5079 no .
H74 C18 3.1697 no 2_647
H74 C19 3.0763 no 2_647
H74 C30 3.4140 no 2_647
H74 H14D 3.3316 no 1_556
H74 H18 3.3027 no 2_647
H74 H30A 3.3876 no 2_647
H74 H30B 3.1552 no 2_647
H74 H117 3.0964 no 2_547
H74 H147 3.3875 no .
H75A H12F 2.7571 no .
H75A H25 3.4542 no 2_647
H75A H148 3.4956 no .
H75B C125 3.4255 no .
H75B H12F 3.0487 no .
H75B H125 3.1029 no .
H78 H16C 3.0229 no .
H78 H16I 3.5532 no .
H81 H15U 3.1432 no .
H81 H40 3.5906 no 1_454
H81 H45B 3.3061 no 1_454
H82A C34 3.2077 no 1_454
H82A C35 3.5748 no 1_454
H82A C45 3.1757 no 1_454
H82A C72 3.0403 no 1_554
H82A H45A 3.0208 no 1_454
H82A H45B 2.8223 no 1_454
H82A H72 2.4197 no 1_554
H82A H73 3.5956 no 1_554
H82B C159 3.2012 no .
H82B H15U 2.6250 no .
H82B H15W 2.9269 no .
H82B H72 3.4739 no 1_554
H84 C155 3.0843 no 1_554
H84 C159 3.5715 no .
H84 H15E 2.3661 no 1_554
H84 H15G 3.0150 no 1_554
H84 H15U 3.4962 no .
H84 H15V 3.5232 no .
H84 H15W 3.1232 no .
H85 O9 3.4926 no 2_656
H85 O23 3.4934 no 1_554
H85 C14 3.2454 no 1_554
H85 H14A 3.3801 no 1_554
H85 H14B 3.3813 no 1_554
H85 H14C 2.5226 no 1_554
H85 H15E 3.5900 no 1_554
H85 H60A 3.0511 no 2_656
H85 H67C 3.3965 no 2_656
H86 C48 3.0394 no 2_656
H86 C49 3.4897 no 2_656
H86 C60 3.5377 no 2_656
H86 C131 3.4633 no 1_554
H86 C132 3.0150 no 1_554
H86 H14B 3.3587 no 1_554
H86 H14C 3.0704 no 1_554
H86 H48 2.6443 no 2_656
H86 H52C 3.0100 no 2_656
H86 H60A 2.7950 no 2_656
H86 H131 3.3401 no 1_554
H86 H132 2.5040 no 1_554
H87 O5 3.5888 no 1_454
H87 H30B 3.3554 no 1_454
H87 H52C 2.9384 no 2_656
H87 H131 2.9124 no 1_554
H87 H132 3.3609 no 1_554
H88 C31 2.8662 no 1_454
H88 C32 2.9586 no 1_454
H88 C33 3.0982 no 1_454
H88 C34 3.1667 no 1_454
H88 C35 3.0876 no 1_454
H88 C36 2.9198 no 1_454
H88 H36 3.4067 no 1_454
H89A C41 2.9531 no 1_454
H89A C42 3.1224 no 1_454
H89A H12 3.0401 no 1_455
H89A H13 3.0566 no 1_455
H89A H41 2.9108 no 1_454
H89A H42 3.1407 no 1_454
H89B O21 3.5213 no 1_455
H89B C163 3.0858 no .
H89B C164 3.4527 no .
H89B H15M 3.0394 no 1_455
H89B H16C 2.2452 no .
H89B H16D 3.2437 no .
H89B H16E 3.0397 no .
H89C O21 3.3967 no 1_455
H89C C12 3.4053 no 1_455
H89C C13 3.4194 no 1_455
H89C C105 3.3385 no 2_546
H89C C151 3.1521 no 1_455
H89C H10A 2.6637 no 2_546
H89C H10B 3.0981 no 2_546
H89C H12 2.7640 no 1_455
H89C H13 2.7952 no 1_455
H89C H15M 2.5033 no 1_455
H89C H15N 3.0825 no 1_455
H89C H16C 3.5162 no .
H90A C27 3.5795 no 1_454
H90A C38 3.5332 no 1_454
H90A H27 3.4098 no 1_454
H90A H38B 2.6441 no 1_454
H90B C38 3.2740 no 1_454
H90B H36 3.4936 no 1_454
H90B H38B 2.3538 no 1_454
H90B H145 2.9473 no 2_556
H92 C145 3.4772 no 2_556
H92 H15W 3.4328 no .
H92 H145 2.6113 no 2_556
H95 C139 3.3461 no 2_556
H95 C140 3.1680 no 2_556
H95 C150 3.4280 no 2_556
H95 H14G 3.5528 no 2_556
H95 H15C 2.8170 no 2_556
H95 H16K 3.1142 no .
H95 H140 2.9873 no 2_556
H97A C52 3.1972 no 2_656
H97A C145 3.1584 no 2_556
H97A H15N 3.1677 no 2_656
H97A H15O 3.2237 no 2_656
H97A H52A 3.1130 no 2_656
H97A H52B 3.1414 no 2_656
H97A H52C 2.8054 no 2_656
H97A H145 2.7961 no 2_556
H97B H15W 3.2537 no .
H97B H67C 3.1667 no 2_656
H97C O9 3.4342 no 2_656
H97C C52 3.3321 no 2_656
H97C C67 3.0447 no 2_656
H97C C151 3.5160 no 2_656
H97C H15N 2.7817 no 2_656
H97C H15O 3.3869 no 2_656
H97C H48 3.4775 no 2_656
H97C H52B 2.8540 no 2_656
H97C H52C 3.0496 no 2_656
H97C H67A 3.2608 no 2_656
H97C H67C 2.2322 no 2_656
H98A O20 3.5984 no 2_556
H98A C136 2.9129 no 2_556
H98A C137 3.0579 no 2_556
H98A C138 3.1561 no 2_556
H98A C139 3.1253 no 2_556
H98A C140 2.9470 no 2_556
H98A C141 2.8400 no 2_556
H98A H140 3.4565 no 2_556
H98B H16E 3.3457 no .
H100 C135 2.9469 no 2_556
H100 C136 2.8837 no 2_556
H100 C137 2.9226 no 2_556
H100 H10 3.5441 no 2_556
H100 H13A 3.1879 no 2_556
H100 H13B 2.3742 no 2_556
H100 H27 2.6882 no 1_454
H100 H137 2.8483 no 2_556
H101 C58 3.5835 no 2_557
H101 H10 2.8320 no 2_556
H101 H11 3.4994 no 2_556
H101 H12A 3.1500 no 1_455
H101 H13B 3.5177 no 2_556
H101 H27 3.4688 no 1_454
H101 H57 3.0917 no 2_557
H101 H58 2.8694 no 2_557
H102 C120 3.2987 no 1_455
H102 H7A 3.5796 no 1_455
H102 H7B 2.8430 no 1_455
H102 H12A 2.3865 no 1_455
H102 H12B 3.5868 no 1_455
H102 H22C 3.4752 no 1_455
H102 H122 3.1440 no 1_455
H103 O21 2.5813 no 1_455
H103 C7 3.4840 no 1_455
H103 C13 3.2164 no 1_455
H103 H7A 2.9572 no 1_455
H103 H7B 3.3279 no 1_455
H103 H13 2.3632 no 1_455
H103 H22C 2.9586 no 1_455
H104 O21 3.2596 no 1_455
H104 C164 3.4766 no .
H104 H16C 2.9797 no .
H104 H16E 2.5913 no .
H104 H22C 3.1780 no 1_455
H107 C11 3.3056 no 2_656
H107 C12 3.4453 no 2_656
H107 H11 3.0301 no 2_656
H107 H12 3.2451 no 2_656
H107 H16A 3.2973 no .
H107 H67C 3.4833 no 2_656
H110 C59 3.5031 no 2_657
H110 H59 2.7303 no 2_657
H115 C45 3.4362 no 2_657
H115 C46 3.1949 no 2_657
H115 C51 2.9581 no 2_657
H115 H15D 3.4438 no 2_556
H115 H40 3.5805 no 2_657
H115 H45B 2.9399 no 2_657
H115 H51 2.8622 no 2_657
H115 H53B 3.2175 no 2_657
H116 C45 3.0922 no 2_657
H116 C46 3.4580 no 2_657
H116 C73 3.1635 no 2_557
H116 H45A 2.6002 no 2_657
H116 H45B 2.8964 no 2_657
H116 H73 2.2376 no 2_557
H117 O19 3.5017 no 2_556
H117 C73 3.2810 no 2_557
H117 C74 3.5586 no 2_557
H117 C142 3.4675 no 2_556
H117 H14D 3.0961 no 2_556
H117 H14E 3.3123 no 2_556
H117 H18 2.9491 no 1_455
H117 H22A 3.4823 no 1_455
H117 H22B 2.8777 no 1_455
H117 H30B 3.4420 no 1_455
H117 H73 2.5244 no 2_557
H117 H74 3.0964 no 2_557
H118 C22 2.9714 no 1_455
H118 H14E 3.4450 no 2_556
H118 H16E 3.3490 no .
H118 H22A 2.7261 no 1_455
H118 H22B 2.5956 no 1_455
H118 H22C 3.1132 no 1_455
H119 C162 3.5951 no .
H119 C164 3.0914 no .
H119 H15D 3.4368 no 2_556
H119 H16E 2.8642 no .
H119 H16F 2.5317 no .
H119 H16K 2.8038 no .
H122 H7B 3.1674 no .
H122 H15V 3.5278 no .
H122 H16B 3.4572 no .
H122 H102 3.1440 no 1_655
H125 H16J 3.2567 no .
H125 H75B 3.1029 no .
H130 C37 3.1707 no 1_455
H130 C164 3.5026 no .
H130 H16F 2.8755 no .
H130 H16G 3.2287 no .
H130 H37A 2.4319 no 1_455
H130 H37B 3.0885 no 1_455
H131 O5 3.2912 no 1_455
H131 C37 3.0098 no 1_455
H131 C86 3.5790 no 1_556
H131 C87 3.3272 no 1_556
H131 H37A 2.2756 no 1_455
H131 H37B 3.1967 no 1_455
H131 H86 3.3401 no 1_556
H131 H87 2.9124 no 1_556
H132 C47 3.3974 no 2_657
H132 C48 3.0683 no 2_657
H132 C49 2.9882 no 2_657
H132 C50 3.2459 no 2_657
H132 C51 3.5579 no 2_657
H132 C60 3.5922 no 2_657
H132 C86 3.2916 no 1_556
H132 H14B 3.5934 no .
H132 H48 3.4440 no 2_657
H132 H60A 3.4468 no 2_657
H132 H86 2.5040 no 1_556
H132 H87 3.3609 no 1_556
H133 O2 3.2962 no .
H133 O8 2.5453 no 2_657
H133 C49 2.9950 no 2_657
H133 C50 2.7636 no 2_657
H133 C53 3.1230 no 2_657
H133 C60 3.0910 no 2_657
H133 H14B 3.3733 no .
H133 H15B 2.9675 no .
H133 H53B 2.8535 no 2_657
H133 H60A 3.3719 no 2_657
H133 H60B 2.4904 no 2_657
H134 O2 3.2998 no .
H134 C2 3.3740 no .
H134 C3 2.8468 no .
H134 C4 2.9256 no .
H134 C5 3.4571 no .
H134 C15 3.2212 no .
H134 H14B 3.5866 no .
H134 H15A 3.2567 no .
H134 H15B 2.9468 no .
H137 H15U 3.5394 no .
H137 H16B 3.5668 no .
H137 H57 3.5508 no 1_554
H137 H100 2.8483 no 2_546
H140 C94 3.2547 no 2_546
H140 C95 3.1344 no 2_546
H140 C105 3.3567 no 2_546
H140 H10A 3.5194 no 2_546
H140 H10B 2.7987 no 2_546
H140 H16D 2.9696 no .
H140 H16H 3.3644 no .
H140 H95 2.9873 no 2_546
H140 H98A 3.4565 no 2_546
H145 C90 3.4227 no 2_546
H145 C91 3.0500 no 2_546
H145 C92 2.7136 no 2_546
H145 C93 3.3415 no 2_546
H145 H26 3.0238 no 2_647
H145 H90B 2.9473 no 2_546
H145 H92 2.6113 no 2_546
H145 H97A 2.7961 no 2_546
H146 C30 3.2888 no 2_647
H146 H25 3.1081 no 2_647
H146 H30A 2.4495 no 2_647
H146 H30B 3.4196 no 2_647
H146 H36 3.5898 no 2_647
H146 H52A 3.4012 no 1_455
H146 H52C 3.5324 no 1_455
H147 C69 3.1286 no .
H147 C70 3.2458 no .
H147 C71 3.3050 no .
H147 C72 3.1935 no .
H147 C73 3.0356 no .
H147 C74 2.9759 no .
H147 H25 3.5311 no 2_647
H147 H30A 3.1918 no 2_647
H147 H52A 3.4505 no 1_455
H147 H73 3.5079 no .
H147 H74 3.3875 no .
H148 C70 3.2895 no .
H148 C71 3.1543 no .
H148 H37A 3.4289 no 1_455
H148 H70 3.3728 no .
H148 H71 3.1795 no .
H148 H75A 3.4956 no .
H149 C163 3.5993 no .
H149 C164 3.2223 no .
H149 H16D 3.0732 no .
H149 H16F 3.3039 no .
H149 H16G 2.4845 no .

loop_
_geom_torsion_atom_site_label_1
_geom_torsion_atom_site_label_2
_geom_torsion_atom_site_label_3
_geom_torsion_atom_site_label_4
_geom_torsion
_geom_torsion_publ_flag
C1 O1 C7 C8 179.7(5) no
C7 O1 C1 C2 -0.5(9) no
C7 O1 C1 C6 178.8(5) no
C14 O2 C4 C3 170.5(6) no
C14 O2 C4 C5 -6.7(9) no
C22 O3 C17 C16 165.9(7) no
C22 O3 C17 C18 -14.6(10) no
C20 O4 C23 C24 179.1(6) no
C23 O4 C20 C19 180.0(6) no
C23 O4 C20 C21 -0.3(10) no
C37 O5 C32 C31 -178.3(6) no
C37 O5 C32 C33 2.3(9) no
C35 O6 C38 C39 168.0(6) no
C38 O6 C35 C34 -172.7(6) no
C38 O6 C35 C36 7.4(10) no
C52 O7 C47 C46 179.7(6) no
C52 O7 C47 C48 -1.2(10) no
C50 O8 C53 C54 -173.5(5) no
C53 O8 C50 C49 169.4(5) no
C53 O8 C50 C51 -10.5(9) no
C67 O9 C62 C61 167.8(8) no
C67 O9 C62 C63 -11.9(11) no
C65 O10 C68 C69 -162.3(6) no
C68 O10 C65 C64 150.3(6) no
C68 O10 C65 C66 -30.8(9) no
C76 O11 C82 C83 -169.7(5) no
C82 O11 C76 C77 176.3(5) no
C82 O11 C76 C81 -3.9(8) no
C89 O12 C79 C78 2.9(8) no
C89 O12 C79 C80 -175.3(5) no
C97 O13 C93 C92 9.4(10) no
C97 O13 C93 C94 -169.4(7) no
C96 O14 C98 C99 163.6(5) no
C98 O14 C96 C91 -148.7(6) no
C98 O14 C96 C95 33.5(9) no
C112 O15 C108 C107 -5.1(10) no
C112 O15 C108 C109 176.9(7) no
C111 O16 C113 C114 -167.0(6) no
C113 O16 C111 C106 -177.0(6) no
C113 O16 C111 C110 3.7(9) no
C127 O17 C123 C122 12.7(9) no
C127 O17 C123 C124 -167.6(5) no
C126 O18 C128 C129 -175.5(5) no
C128 O18 C126 C121 176.7(5) no
C128 O18 C126 C125 -4.1(8) no
C142 O19 C138 C137 4.8(11) no
C142 O19 C138 C139 -176.3(7) no
C141 O20 C143 C144 177.0(5) no
C143 O20 C141 C136 -173.1(6) no
C143 O20 C141 C140 8.4(9) no
C152 O22 C153 C154 167.1(13) no
C153 O22 C152 O21 -4(3) no
C153 O22 C152 C151 175.0(12) no
C156 O24 C157 C158 178.6(17) no
C157 O24 C156 O23 10(4) no
C157 O24 C156 C155 -178.4(17) no
O1 C1 C2 C3 -176.7(5) no
O1 C1 C6 C5 177.0(5) no
O1 C1 C6 C75 -0.0(9) no
C2 C1 C6 C5 -3.7(9) no
C2 C1 C6 C75 179.3(5) no
C6 C1 C2 C3 4.0(9) no
C1 C2 C3 C4 -0.7(9) no
C1 C2 C3 C15 -179.3(5) no
C2 C3 C4 O2 179.9(6) no
C2 C3 C4 C5 -2.9(10) no
C2 C3 C15 C16 -91.0(8) no
C4 C3 C15 C16 90.5(8) no
C15 C3 C4 O2 -1.5(9) no
C15 C3 C4 C5 175.7(6) no
O2 C4 C5 C6 -179.7(6) no
C3 C4 C5 C6 3.3(10) no
C4 C5 C6 C1 0.1(9) no
C4 C5 C6 C75 177.1(6) no
C1 C6 C75 C64 89.0(7) no
C5 C6 C75 C64 -87.9(7) no
O1 C7 C8 C9 27.0(9) no
O1 C7 C8 C13 -154.2(6) no
C7 C8 C9 C10 177.3(6) no
C7 C8 C13 C12 -177.9(6) no
C9 C8 C13 C12 0.9(11) no
C13 C8 C9 C10 -1.4(11) no
C8 C9 C10 C11 -0.1(12) no
C9 C10 C11 C12 2.2(13) no
C10 C11 C12 C13 -2.8(14) no
C11 C12 C13 C8 1.2(13) no
C3 C15 C16 C17 91.3(7) no
C3 C15 C16 C21 -87.4(8) no
C15 C16 C17 O3 1.2(9) no
C15 C16 C17 C18 -178.3(6) no
C15 C16 C21 C20 178.3(6) no
C17 C16 C21 C20 -0.4(10) no
C21 C16 C17 O3 179.9(6) no
C21 C16 C17 C18 0.4(10) no
O3 C17 C18 C19 -179.1(6) no
C16 C17 C18 C19 0.3(10) no
C17 C18 C19 C20 -1.1(11) no
C17 C18 C19 C30 176.2(6) no
C18 C19 C20 O4 -179.2(6) no
C18 C19 C20 C21 1.1(10) no
C18 C19 C30 C31 -91.6(8) no
C20 C19 C30 C31 85.6(8) no
C30 C19 C20 O4 3.5(10) no
C30 C19 C20 C21 -176.2(6) no
O4 C20 C21 C16 180.0(6) no
C19 C20 C21 C16 -0.3(10) no
O4 C23 C24 C25 40.2(10) no
O4 C23 C24 C29 -143.2(7) no
C23 C24 C25 C26 178.2(8) no
C23 C24 C29 C28 -177.1(8) no
C25 C24 C29 C28 -0.3(15) no
C29 C24 C25 C26 1.5(15) no
C24 C25 C26 C27 1.1(18) no
C25 C26 C27 C28 -4.8(19) no
C26 C27 C28 C29 6(2) no
C27 C28 C29 C24 -3.5(19) no
C19 C30 C31 C32 88.3(8) no
C19 C30 C31 C36 -87.4(8) no
C30 C31 C32 O5 3.6(9) no
C30 C31 C32 C33 -177.0(6) no
C30 C31 C36 C35 175.4(6) no
C32 C31 C36 C35 -0.5(10) no
C36 C31 C32 O5 179.4(6) no
C36 C31 C32 C33 -1.2(10) no
O5 C32 C33 C34 -179.4(5) no
C31 C32 C33 C34 1.3(10) no
C32 C33 C34 C35 0.3(10) no
C32 C33 C34 C45 176.9(6) no
C33 C34 C35 O6 178.1(6) no
C33 C34 C35 C36 -2.0(10) no
C33 C34 C45 C46 -88.9(8) no
C35 C34 C45 C46 87.7(8) no
C45 C34 C35 O6 1.5(9) no
C45 C34 C35 C36 -178.6(6) no
O6 C35 C36 C31 -178.1(6) no
C34 C35 C36 C31 2.1(11) no
O6 C38 C39 C40 28.2(12) no
O6 C38 C39 C44 -149.9(8) no
C38 C39 C40 C41 178.8(8) no
C38 C39 C44 C43 174.3(8) no
C40 C39 C44 C43 -3.9(16) no
C44 C39 C40 C41 -3.1(16) no
C39 C40 C41 C42 3.2(16) no
C40 C41 C42 C43 4.3(18) no
C41 C42 C43 C44 -11.2(19) no
C42 C43 C44 C39 10.9(17) no
C34 C45 C46 C47 87.4(8) no
C34 C45 C46 C51 -93.2(8) no
C45 C46 C47 O7 0.1(10) no
C45 C46 C47 C48 -179.1(6) no
C45 C46 C51 C50 179.7(6) no
C47 C46 C51 C50 -0.9(11) no
C51 C46 C47 O7 -179.3(6) no
C51 C46 C47 C48 1.5(11) no
O7 C47 C48 C49 179.5(6) no
C46 C47 C48 C49 -1.4(11) no
C47 C48 C49 C50 0.6(10) no
C47 C48 C49 C60 -178.2(6) no
C48 C49 C50 O8 -179.9(6) no
C48 C49 C50 C51 0.0(9) no
C48 C49 C60 C61 -88.4(7) no
C50 C49 C60 C61 92.9(8) no
C60 C49 C50 O8 -1.2(9) no
C60 C49 C50 C51 178.8(6) no
O8 C50 C51 C46 -179.9(6) no
C49 C50 C51 C46 0.1(11) no
O8 C53 C54 C55 -52.9(9) no
O8 C53 C54 C59 128.9(6) no
C53 C54 C55 C56 -177.8(6) no
C53 C54 C59 C58 176.0(6) no
C55 C54 C59 C58 -2.3(11) no
C59 C54 C55 C56 0.5(11) no
C54 C55 C56 C57 2.2(12) no
C55 C56 C57 C58 -3.1(12) no
C56 C57 C58 C59 1.4(12) no
C57 C58 C59 C54 1.4(12) no
C49 C60 C61 C62 90.8(7) no
C49 C60 C61 C66 -87.7(7) no
C60 C61 C62 O9 4.0(9) no
C60 C61 C62 C63 -176.3(6) no
C60 C61 C66 C65 177.4(6) no
C62 C61 C66 C65 -1.1(9) no
C66 C61 C62 O9 -177.4(6) no
C66 C61 C62 C63 2.3(10) no
O9 C62 C63 C64 178.9(6) no
C61 C62 C63 C64 -0.8(11) no
C62 C63 C64 C65 -1.9(10) no
C62 C63 C64 C75 174.6(6) no
C63 C64 C65 O10 -178.0(6) no
C63 C64 C65 C66 3.0(9) no
C63 C64 C75 C6 -89.1(7) no
C65 C64 C75 C6 87.3(7) no
C75 C64 C65 O10 5.5(9) no
C75 C64 C65 C66 -173.4(5) no
O10 C65 C66 C61 179.6(5) no
C64 C65 C66 C61 -1.6(10) no
O10 C68 C69 C70 -27.8(10) no
O10 C68 C69 C74 152.1(7) no
C68 C69 C70 C71 -177.6(8) no
C68 C69 C74 C73 177.3(7) no
C70 C69 C74 C73 -2.8(11) no
C74 C69 C70 C71 2.5(13) no
C69 C70 C71 C72 -2.0(14) no
C70 C71 C72 C73 1.9(13) no
C71 C72 C73 C74 -2.2(14) no
C72 C73 C74 C69 2.8(13) no
O11 C76 C77 C78 -178.1(5) no
O11 C76 C77 C90 0.8(8) no
O11 C76 C81 C80 176.8(5) no
C77 C76 C81 C80 -3.4(9) no
C81 C76 C77 C78 2.1(9) no
C81 C76 C77 C90 -179.0(5) no
C76 C77 C78 C79 0.2(9) no
C76 C77 C90 C91 -86.4(7) no
C78 C77 C90 C91 92.4(7) no
C90 C77 C78 C79 -178.7(5) no
C77 C78 C79 O12 -179.4(5) no
C77 C78 C79 C80 -1.2(9) no
O12 C79 C80 C81 178.2(5) no
O12 C79 C80 C150 -3.8(8) no
C78 C79 C80 C81 -0.1(9) no
C78 C79 C80 C150 177.9(5) no
C79 C80 C81 C76 2.4(9) no
C79 C80 C150 C139 -89.6(7) no
C81 C80 C150 C139 88.3(7) no
C150 C80 C81 C76 -175.6(5) no
O11 C82 C83 C84 121.3(7) no
O11 C82 C83 C88 -59.7(8) no
C82 C83 C84 C85 -180.0(7) no
C82 C83 C88 C87 -178.5(7) no
C84 C83 C88 C87 0.5(12) no
C88 C83 C84 C85 1.1(13) no
C83 C84 C85 C86 -3.4(15) no
C84 C85 C86 C87 4.1(16) no
C85 C86 C87 C88 -2.5(15) no
C86 C87 C88 C83 0.1(13) no
C77 C90 C91 C92 90.5(7) no
C77 C90 C91 C96 -87.3(7) no
C90 C91 C92 C93 -177.6(6) no
C90 C91 C96 O14 -1.5(9) no
C90 C91 C96 C95 176.4(6) no
C92 C91 C96 O14 -179.3(5) no
C92 C91 C96 C95 -1.4(9) no
C96 C91 C92 C93 0.3(9) no
C91 C92 C93 O13 -177.5(6) no
C91 C92 C93 C94 1.3(10) no
O13 C93 C94 C95 177.2(5) no
O13 C93 C94 C105 -4.8(9) no
C92 C93 C94 C95 -1.7(9) no
C92 C93 C94 C105 176.3(6) no
C93 C94 C95 C96 0.6(9) no
C93 C94 C105 C106 -87.6(7) no
C95 C94 C105 C106 90.4(7) no
C105 C94 C95 C96 -177.4(5) no
C94 C95 C96 O14 178.7(6) no
C94 C95 C96 C91 1.0(10) no
O14 C98 C99 C100 -119.6(8) no
O14 C98 C99 C104 66.4(10) no
C98 C99 C100 C101 178.7(8) no
C98 C99 C104 C103 179.8(9) no
C100 C99 C104 C103 5.5(16) no
C104 C99 C100 C101 -7.4(14) no
C99 C100 C101 C102 1.6(14) no
C100 C101 C102 C103 6.3(16) no
C101 C102 C103 C104 -8.1(18) no
C102 C103 C104 C99 2.2(19) no
C94 C105 C106 C107 80.0(7) no
C94 C105 C106 C111 -96.4(7) no
C105 C106 C107 C108 -177.7(6) no
C105 C106 C111 O16 0.3(9) no
C105 C106 C111 C110 179.7(5) no
C107 C106 C111 O16 -176.2(6) no
C107 C106 C111 C110 3.2(9) no
C111 C106 C107 C108 -1.2(10) no
C106 C107 C108 O15 -179.3(6) no
C106 C107 C108 C109 -1.3(10) no
O15 C108 C109 C110 179.8(5) no
O15 C108 C109 C120 -3.3(9) no
C107 C108 C109 C110 1.7(10) no
C107 C108 C109 C120 178.6(6) no
C108 C109 C110 C111 0.3(10) no
C108 C109 C120 C121 -85.0(8) no
C110 C109 C120 C121 91.9(7) no
C120 C109 C110 C111 -176.6(5) no
C109 C110 C111 O16 176.5(6) no
C109 C110 C111 C106 -2.8(10) no
O16 C113 C114 C115 -126.7(7) no
O16 C113 C114 C119 58.5(11) no
C113 C114 C115 C116 -174.4(8) no
C113 C114 C119 C118 176.1(7) no
C115 C114 C119 C118 1.1(12) no
C119 C114 C115 C116 0.5(12) no
C114 C115 C116 C117 0.0(14) no
C115 C116 C117 C118 -2.2(14) no
C116 C117 C118 C119 3.8(15) no
C117 C118 C119 C114 -3.3(14) no
C109 C120 C121 C122 94.9(7) no
C109 C120 C121 C126 -84.4(8) no
C120 C121 C122 C123 -178.8(6) no
C120 C121 C126 O18 -1.1(9) no
C120 C121 C126 C125 179.8(5) no
C122 C121 C126 O18 179.7(5) no
C122 C121 C126 C125 0.5(9) no
C126 C121 C122 C123 0.4(9) no
C121 C122 C123 O17 179.2(6) no
C121 C122 C123 C124 -0.5(10) no
O17 C123 C124 C125 179.9(5) no
O17 C123 C124 C135 -1.1(9) no
C122 C123 C124 C125 -0.4(9) no
C122 C123 C124 C135 178.6(6) no
C123 C124 C125 C126 1.3(9) no
C123 C124 C135 C136 -88.0(7) no
C125 C124 C135 C136 91.1(7) no
C135 C124 C125 C126 -177.7(5) no
C124 C125 C126 O18 179.5(6) no
C124 C125 C126 C121 -1.4(9) no
O18 C128 C129 C130 154.9(5) no
O18 C128 C129 C134 -26.2(8) no
C128 C129 C130 C131 -179.4(6) no
C128 C129 C134 C133 179.6(6) no
C130 C129 C134 C133 -1.5(10) no
C134 C129 C130 C131 1.7(10) no
C129 C130 C131 C132 -0.9(12) no
C130 C131 C132 C133 -0.0(12) no
C131 C132 C133 C134 0.2(12) no
C132 C133 C134 C129 0.6(11) no
C124 C135 C136 C137 82.2(7) no
C124 C135 C136 C141 -95.0(7) no
C135 C136 C137 C138 -176.4(6) no
C135 C136 C141 O20 -1.8(9) no
C135 C136 C141 C140 176.7(6) no
C137 C136 C141 O20 -179.1(6) no
C137 C136 C141 C140 -0.6(10) no
C141 C136 C137 C138 0.9(10) no
C136 C137 C138 O19 178.2(6) no
C136 C137 C138 C139 -0.7(11) no
O19 C138 C139 C140 -178.9(5) no
O19 C138 C139 C150 -0.2(9) no
C137 C138 C139 C140 0.0(10) no
C137 C138 C139 C150 178.7(6) no
C138 C139 C140 C141 0.3(9) no
C138 C139 C150 C80 -89.3(7) no
C140 C139 C150 C80 89.4(7) no
C150 C139 C140 C141 -178.4(6) no
C139 C140 C141 O20 178.4(6) no
C139 C140 C141 C136 -0.0(10) no
O20 C143 C144 C145 -106.1(7) no
O20 C143 C144 C149 72.3(8) no
C143 C144 C145 C146 179.3(6) no
C143 C144 C149 C148 -178.8(7) no
C145 C144 C149 C148 -0.3(13) no
C149 C144 C145 C146 0.9(12) no
C144 C145 C146 C147 -2.0(13) no
C145 C146 C147 C148 2.5(14) no
C146 C147 C148 C149 -1.9(15) no
C147 C148 C149 C144 0.8(16) no
C159 C160 C161 C162 -169.5(17) no
C160 C161 C162 C163 -153.4(17) no
C161 C162 C163 C164 -171.5(15) no
